data_4130135
loop_
_publ_author_name
'Hang, Xinxin'
'Liu, Bing'
'Zhu, Xiaofei'
'Wang, Shentang'
'Han, Haitao'
'Liao, Wuping'
'Liu, Yunling'
'Hu, Chunhua'

_publ_section_title
;
 Discrete {Ni40} Coordination Cage: A Calixarene-Based Johnson-Type (J17)
 Hexadecahedron.
;
_journal_issue 9
_journal_name_full 'Journal of the American Chemical Society'
_journal_page_first 2969
_journal_page_last 2972
_journal_paper_doi 10.1021/jacs.6b00695
_journal_volume 138
_journal_year 2016
_chemical_formula_sum 'C626.14 H574.08 Cl6 N18.73 Ni40 O115.47 S40'
_chemical_formula_weight 14052.08
_space_group_crystal_system monoclinic
_space_group_IT_number 13
_space_group_name_Hall '-P 2yac'
_space_group_name_H-M_alt 'P 1 2/n 1'
_atom_sites_solution_hydrogens geom
_audit_creation_method SHELXL-2014/7
_cell_angle_alpha 90
_cell_angle_beta 92.414(2)
_cell_angle_gamma 90
_cell_formula_units_Z 2
_cell_length_a 36.664(7)
_cell_length_b 34.101(6)
_cell_length_c 46.617(8)
_cell_measurement_reflns_used 9647
_cell_measurement_temperature 296(2)
_cell_measurement_theta_max 20.60
_cell_measurement_theta_min 2.19
_cell_volume 58233(18)
_computing_cell_refinement 'Bruker SAINT'
_computing_data_collection 'Bruker APEX2'
_computing_data_reduction 'Bruker SAINT'
_computing_structure_refinement 'SHELXL-2014/7 (Sheldrick, 2014)'
_computing_structure_solution 'SHELXT (Sheldrick 2014)'
_diffrn_ambient_temperature 296(2)
_diffrn_measured_fraction_theta_full 0.985
_diffrn_measured_fraction_theta_max 0.985
_diffrn_measurement_device_type 'Bruker APEX-II CCD'
_diffrn_measurement_method '\w scans'
_diffrn_radiation_monochromator graphite
_diffrn_radiation_source 'sealed tube'
_diffrn_radiation_type MoK\a
_diffrn_radiation_wavelength 0.71073
_diffrn_reflns_av_R_equivalents 0.1099
_diffrn_reflns_av_unetI/netI 0.1194
_diffrn_reflns_Laue_measured_fraction_full 0.985
_diffrn_reflns_Laue_measured_fraction_max 0.985
_diffrn_reflns_limit_h_max 38
_diffrn_reflns_limit_h_min -37
_diffrn_reflns_limit_k_max 35
_diffrn_reflns_limit_k_min -36
_diffrn_reflns_limit_l_max 48
_diffrn_reflns_limit_l_min -49
_diffrn_reflns_number 355895
_diffrn_reflns_point_group_measured_fraction_full 0.985
_diffrn_reflns_point_group_measured_fraction_max 0.985
_diffrn_reflns_theta_full 22.142
_diffrn_reflns_theta_max 22.142
_diffrn_reflns_theta_min 1.262
_exptl_absorpt_coefficient_mu 0.755
_exptl_absorpt_correction_T_max 0.7447
_exptl_absorpt_correction_T_min 0.6213
_exptl_absorpt_correction_type multi-scan
_exptl_absorpt_process_details SADABS
_exptl_crystal_colour green
_exptl_crystal_density_diffrn 0.801
_exptl_crystal_description block
_exptl_crystal_F_000 14496
_exptl_crystal_size_max 0.380
_exptl_crystal_size_mid 0.350
_exptl_crystal_size_min 0.240
_refine_diff_density_max 1.230
_refine_diff_density_min -0.910
_refine_diff_density_rms 0.070
_refine_ls_extinction_method none
_refine_ls_goodness_of_fit_ref 1.063
_refine_ls_hydrogen_treatment constr
_refine_ls_matrix_type full
_refine_ls_number_parameters 3447
_refine_ls_number_reflns 71649
_refine_ls_number_restraints 476
_refine_ls_restrained_S_all 1.086
_refine_ls_R_factor_all 0.1141
_refine_ls_R_factor_gt 0.0667
_refine_ls_shift/su_max 0.002
_refine_ls_shift/su_mean 0.000
_refine_ls_structure_factor_coef Fsqd
_refine_ls_weighting_details 'w=1/[\s^2^(Fo^2^)+(0.0950P)^2^] where P=(Fo^2^+2Fc^2^)/3'
_refine_ls_weighting_scheme calc
_refine_ls_wR_factor_gt 0.1938
_refine_ls_wR_factor_ref 0.2156
_reflns_Friedel_coverage 0.000
_reflns_number_gt 38231
_reflns_number_total 71649
_reflns_threshold_expression 'I > 2\s(I)'
_cod_data_source_file ja6b00695_si_001.cif
_cod_data_source_block hxx07_sq
_cod_original_cell_volume 58231(18)
_cod_original_sg_symbol_H-M 'P 2/n'
_cod_database_code 4130135
_shelx_shelxl_version_number 2014/7
_shelx_space_group_comment
;
The symmetry employed for this shelxl refinement is uniquely defined
by the following loop, which should always be used as a source of
symmetry information in preference to the above space-group names.
They are only intended as comments.
;
_shelx_estimated_absorpt_t_min 0.762
_shelx_estimated_absorpt_t_max 0.840

loop_
_space_group_symop_operation_xyz
'x, y, z'
'-x+1/2, y, -z+1/2'
'-x, -y, -z'
'x-1/2, -y, z-1/2'

loop_
_atom_site_label
_atom_site_type_symbol
_atom_site_fract_x
_atom_site_fract_y
_atom_site_fract_z
_atom_site_U_iso_or_equiv
_atom_site_adp_type
_atom_site_occupancy
_atom_site_site_symmetry_order
_atom_site_calc_flag
_atom_site_refinement_flags_posn
_atom_site_refinement_flags_adp
_atom_site_refinement_flags_occupancy
_atom_site_disorder_assembly
_atom_site_disorder_group
Ni1 Ni 0.55686(2) 0.65018(2) 0.11273(2) 0.05593(17) Uani 1 1 d . . . . .
Ni2 Ni 0.51097(2) 0.68655(2) 0.06027(2) 0.05407(16) Uani 1 1 d . . . . .
Ni3 Ni 0.53070(2) 0.77001(2) 0.08408(2) 0.05525(17) Uani 1 1 d . . . . .
Ni4 Ni 0.57392(2) 0.73375(2) 0.13757(2) 0.05578(17) Uani 1 1 d . . . . .
Ni5 Ni 0.40400(2) 0.46773(2) 0.20216(2) 0.06879(19) Uani 1 1 d . . . . .
Ni6 Ni 0.48648(2) 0.49034(2) 0.20580(2) 0.05902(17) Uani 1 1 d . . . . .
Ni7 Ni 0.50399(2) 0.49553(2) 0.27848(2) 0.0745(2) Uani 1 1 d . . . . .
Ni8 Ni 0.40280(2) 0.46863(2) 0.27853(2) 0.06422(18) Uani 1 1 d . . . . .
Ni9 Ni 0.23175(2) 0.57038(2) 0.04493(2) 0.05915(17) Uani 1 1 d . . . . .
Ni10 Ni 0.14356(2) 0.56277(2) 0.04935(2) 0.06196(18) Uani 1 1 d . . . . .
Ni11 Ni 0.12659(2) 0.63643(2) 0.00874(2) 0.06053(17) Uani 1 1 d . . . . .
Ni12 Ni 0.21514(2) 0.65180(2) 0.00343(2) 0.05953(17) Uani 1 1 d . . . . .
Ni13 Ni 0.39393(2) 0.92907(2) 0.09612(2) 0.05709(17) Uani 1 1 d . . . . .
Ni14 Ni 0.31518(2) 0.92506(2) 0.06361(2) 0.06179(18) Uani 1 1 d . . . . .
Ni15 Ni 0.27586(2) 0.96408(2) 0.12879(2) 0.05964(17) Uani 1 1 d . . . . .
Ni16 Ni 0.36945(2) 0.96151(2) 0.15798(2) 0.06247(18) Uani 1 1 d . . . . .
Ni17 Ni 0.48732(2) 0.86041(2) 0.34013(2) 0.06078(18) Uani 1 1 d . . . . .
Ni18 Ni 0.45352(2) 0.87334(2) 0.40202(2) 0.05967(17) Uani 1 1 d . . . . .
Ni19 Ni 0.49557(2) 0.79528(2) 0.42554(2) 0.05459(16) Uani 1 1 d . . . . .
Ni20 Ni 0.53272(2) 0.77783(2) 0.36447(2) 0.05543(17) Uani 1 1 d . . . . .
Cl1 Cl 0.51592(3) 0.70888(4) 0.11176(3) 0.0906(5) Uani 1 1 d . . . . .
Cl2 Cl 0.18578(3) 0.62801(4) 0.04996(2) 0.0859(4) Uani 1 1 d . . . . .
Cl3 Cl 0.46615(3) 0.80362(4) 0.37131(2) 0.0855(4) Uani 1 1 d . . . . .
S1 S 0.61151(3) 0.60665(3) 0.10119(2) 0.0628(4) Uani 1 1 d . . . . .
S2 S 0.53290(3) 0.67052(3) 0.00999(2) 0.0614(4) Uani 1 1 d . . . . .
S3 S 0.56586(3) 0.81634(3) 0.05240(2) 0.0618(4) Uani 1 1 d . . . . .
S4 S 0.64050(3) 0.75267(3) 0.14514(2) 0.0616(4) Uani 1 1 d . . . . .
S5 S 0.38723(3) 0.40439(4) 0.18046(3) 0.0944(5) Uani 1 1 d . . . . .
S6 S 0.52996(3) 0.44634(4) 0.18245(2) 0.0760(4) Uani 1 1 d . . . . .
S7 S 0.53869(3) 0.44412(4) 0.29978(2) 0.0701(4) Uani 1 1 d . . . . .
S8 S 0.39252(3) 0.40620(4) 0.29864(3) 0.0799(4) Uani 1 1 d . . . . .
S9 S 0.26052(3) 0.51523(4) 0.01992(3) 0.0722(4) Uani 1 1 d . . . . .
S10 S 0.11435(3) 0.50013(4) 0.03488(3) 0.0966(5) Uani 1 1 d . . . . .
S11 S 0.08980(3) 0.62554(5) -0.03568(2) 0.0940(5) Uani 1 1 d . . . . .
S12 S 0.23626(3) 0.64707(4) -0.04596(2) 0.0722(4) Uani 1 1 d . . . . .
S13 S 0.44202(3) 0.96539(4) 0.07247(2) 0.0678(4) Uani 1 1 d . . . . .
S14 S 0.30546(3) 0.96665(4) 0.02190(2) 0.0669(4) Uani 1 1 d . . . . .
S15 S 0.25373(3) 1.02832(3) 0.12228(2) 0.0682(4) Uani 1 1 d . . . . .
S16 S 0.39294(3) 1.02585(4) 0.17176(2) 0.0769(4) Uani 1 1 d . . . . .
S17 S 0.52737(3) 0.91344(4) 0.32369(2) 0.0742(4) Uani 1 1 d . . . . .
S18 S 0.46889(3) 0.93530(3) 0.42782(2) 0.0700(4) Uani 1 1 d . . . . .
S19 S 0.53708(3) 0.80302(3) 0.46801(2) 0.0622(4) Uani 1 1 d . . . . .
S20 S 0.59968(3) 0.78226(3) 0.36501(2) 0.0600(4) Uani 1 1 d . . . . .
O1 O 0.55795(6) 0.66043(8) 0.07063(5) 0.0582(8) Uani 1 1 d . . . . .
O2 O 0.53696(6) 0.73490(7) 0.05207(5) 0.0555(8) Uani 1 1 d . . . . .
O3 O 0.58118(6) 0.76136(7) 0.10036(5) 0.0535(8) Uani 1 1 d . . . . .
O4 O 0.59613(6) 0.68693(8) 0.12152(5) 0.0609(9) Uani 1 1 d . . . . .
O5 O 0.45416(6) 0.44393(8) 0.20127(5) 0.0629(9) Uani 1 1 d . . . . .
O6 O 0.50986(7) 0.46737(7) 0.24212(5) 0.0606(9) Uani 1 1 d . . . . .
O7 O 0.45782(6) 0.45753(7) 0.28733(5) 0.0593(9) Uani 1 1 d . . . . .
O8 O 0.39659(7) 0.43982(8) 0.24010(5) 0.0649(9) Uani 1 1 d . . . . .
O9 O 0.18668(6) 0.54143(7) 0.03044(5) 0.0614(9) Uani 1 1 d . . . . .
O10 O 0.12446(7) 0.57994(8) 0.01114(5) 0.0709(9) Uani 1 1 d . . . . .
O11 O 0.16905(6) 0.63117(8) -0.01633(5) 0.0620(9) Uani 1 1 d . . . . .
O12 O 0.23923(6) 0.59888(7) 0.00761(5) 0.0552(8) Uani 1 1 d . . . . .
O13 O 0.36093(6) 0.95615(8) 0.06757(5) 0.0595(9) Uani 1 1 d . . . . .
O14 O 0.28803(6) 0.96767(7) 0.08585(5) 0.0561(8) Uani 1 1 d . . . . .
O15 O 0.32195(6) 0.99064(7) 0.14671(5) 0.0534(8) Uani 1 1 d . . . . .
O16 O 0.39088(7) 0.97759(7) 0.12056(5) 0.0579(8) Uani 1 1 d . . . . .
O17 O 0.49207(7) 0.89106(7) 0.37643(5) 0.0576(8) Uani 1 1 d . . . . .
O18 O 0.49221(7) 0.85260(7) 0.42827(5) 0.0572(8) Uani 1 1 d . . . . .
O19 O 0.54135(6) 0.80125(7) 0.40401(5) 0.0508(8) Uani 1 1 d . . . . .
O20 O 0.53536(6) 0.83160(7) 0.34629(5) 0.0559(8) Uani 1 1 d . . . . .
O21 O 0.51696(6) 0.61211(8) 0.10628(5) 0.0627(9) Uani 1 1 d . . . . .
O22 O 0.48165(6) 0.63917(7) 0.07030(5) 0.0592(9) Uani 1 1 d . . . . .
O23 O 0.41101(7) 0.49371(8) 0.16333(6) 0.0718(10) Uani 1 1 d . . . . .
O24 O 0.47048(7) 0.51276(8) 0.16727(5) 0.0677(9) Uani 1 1 d . . . . .
O25 O 0.46298(7) 0.71460(7) 0.05306(5) 0.0609(9) Uani 1 1 d . . . . .
O26 O 0.47811(7) 0.77443(8) 0.07009(6) 0.0689(9) Uani 1 1 d . . . . .
O27 O 0.39778(15) 0.88123(17) 0.07197(13) 0.0801(8) Uani 0.4934(16) 1 d . . P A 1
O28 O 0.34529(14) 0.88111(17) 0.04271(13) 0.0801(8) Uani 0.4934(16) 1 d . . P A 1
C221 C 0.3744(2) 0.86426(15) 0.0568(2) 0.0801(8) Uani 0.4934(16) 1 d D . P A 1
O27' O 0.39552(11) 0.88087(15) 0.07179(7) 0.0801(8) Uani 0.5066(16) 1 d D . P A 2
O28' O 0.33838(11) 0.87646(15) 0.05328(7) 0.0801(8) Uani 0.5066(16) 1 d D . P A 2
C22A C 0.36939(8) 0.86311(10) 0.05975(3) 0.0801(8) Uani 0.5066(16) 1 d D . P A 2
O29 O 0.51964(7) 0.80650(8) 0.11562(5) 0.0592(9) Uani 1 1 d . . . . .
O30 O 0.54807(7) 0.77952(8) 0.15472(5) 0.0630(9) Uani 1 1 d . . . . .
O31 O 0.42903(8) 0.90391(8) 0.12469(5) 0.0773(10) Uani 1 1 d . . . . .
O32 O 0.41674(8) 0.92970(9) 0.16709(5) 0.0851(11) Uani 1 1 d . . . . .
O33 O 0.55136(7) 0.64404(7) 0.15539(5) 0.0656(9) Uani 1 1 d . . . . .
O34 O 0.56314(7) 0.70422(8) 0.17334(5) 0.0665(9) Uani 1 1 d . . . . .
O35 O 0.51304(7) 0.54023(8) 0.21324(5) 0.0657(9) Uani 1 1 d . . . . .
O36 O 0.49777(10) 0.54765(9) 0.25958(6) 0.1087(13) Uani 1 1 d . . . . .
O37 O 0.22285(7) 0.54858(9) 0.08423(5) 0.0746(10) Uani 1 1 d . . . . .
O38 O 0.16220(7) 0.54648(8) 0.08871(5) 0.0675(9) Uani 1 1 d . . . . .
O39 O 0.11273(7) 0.49513(9) 0.18087(6) 0.0740(10) Uani 1 1 d . . . . .
O40 O 0.15225(7) 0.48336(9) 0.21693(6) 0.0777(10) Uani 1 1 d . . . . .
O41 O 0.13003(7) 0.69354(8) 0.00912(6) 0.0687(9) Uani 1 1 d . . . . .
O42 O 0.19026(7) 0.70488(8) 0.00537(6) 0.0692(9) Uani 1 1 d . . . . .
O43 O 0.05413(7) 0.79059(8) 0.05815(5) 0.0668(9) Uani 1 1 d . . . . .
O44 O 0.08231(7) 0.84505(8) 0.07532(5) 0.0700(9) Uani 1 1 d . . . . .
O45 O 0.52481(7) 0.72433(7) 0.38262(5) 0.0667(9) Uani 1 1 d . . . . .
O46 O 0.49643(7) 0.73764(8) 0.42351(5) 0.0655(9) Uani 1 1 d . . . . .
O47 O 0.41188(7) 0.64085(8) 0.46236(5) 0.0675(9) Uani 1 1 d . . . . .
O48 O 0.39837(7) 0.59035(8) 0.43325(6) 0.0759(10) Uani 1 1 d . . . . .
O49 O 0.43743(7) 0.88539(9) 0.33332(5) 0.0796(10) Uani 1 1 d . . . . .
O50 O 0.41263(7) 0.89325(9) 0.37604(5) 0.0738(10) Uani 1 1 d . . . . .
O51 O 0.28011(7) 0.94193(8) 0.37549(5) 0.0702(9) Uani 1 1 d . . . . .
O52 O 0.25315(7) 0.95625(8) 0.33375(5) 0.0673(9) Uani 1 1 d . . . . .
N1 N 0.28254(8) 0.58813(10) 0.06196(7) 0.0669(12) Uani 1 1 d . . . . .
N2 N 0.26217(9) 0.68048(10) 0.01985(7) 0.0703(12) Uani 1 1 d . . . . .
N3 N 0.48153(8) 0.83683(10) 0.29861(6) 0.0660(12) Uani 1 1 d . . . . .
N4 N 0.52741(9) 0.74729(10) 0.32539(6) 0.0640(11) Uani 1 1 d . . . . .
N5 N 0.35124(9) 0.49117(13) 0.20032(8) 0.1016(8) Uani 1 1 d . U . . .
N6 N 0.27001(9) 0.89273(11) 0.05535(7) 0.0821(13) Uani 1 1 d . . . . .
N7 N 0.49813(9) 0.52730(9) 0.31467(7) 0.0679(12) Uani 1 1 d . . . . .
C1 C 0.57546(10) 0.63747(11) 0.05346(8) 0.0536(13) Uani 1 1 d . . . . .
C2 C 0.60266(10) 0.61117(12) 0.06341(8) 0.0625(14) Uani 1 1 d . . . . .
C3 C 0.62069(12) 0.58763(13) 0.04449(9) 0.0791(16) Uani 1 1 d . . . . .
H3 H 0.6386 0.5705 0.0516 0.095 Uiso 1 1 calc R U . . .
C4 C 0.61286(11) 0.58885(13) 0.01558(9) 0.0879(17) Uani 1 1 d D . . . .
C5 C 0.58652(11) 0.61411(13) 0.00547(9) 0.0770(16) Uani 1 1 d . . . . .
H5 H 0.5811 0.6153 -0.0142 0.092 Uiso 1 1 calc R U . . .
C6 C 0.56727(10) 0.63840(12) 0.02385(8) 0.0587(13) Uani 1 1 d . . . . .
C7 C 0.63317(11) 0.56349(12) -0.00517(8) 0.130(2) Uani 1 1 d D U . . .
C8 C 0.63440(19) 0.52104(14) 0.00429(14) 0.2048(19) Uani 1 1 d D U . . .
H8A H 0.6101 0.5106 0.0040 0.307 Uiso 1 1 calc R U . . .
H8B H 0.6489 0.5062 -0.0085 0.307 Uiso 1 1 calc R U . . .
H8C H 0.6451 0.5194 0.0234 0.307 Uiso 1 1 calc R U . . .
C9 C 0.67270(13) 0.5742(2) -0.00331(14) 0.2048(19) Uani 1 1 d D . . . .
H9A H 0.6816 0.5728 0.0163 0.307 Uiso 1 1 calc R U . . .
H9B H 0.6862 0.5562 -0.0147 0.307 Uiso 1 1 calc R U . . .
H9C H 0.6757 0.6004 -0.0104 0.307 Uiso 1 1 calc R U . . .
C10 C 0.61916(18) 0.5656(2) -0.03584(10) 0.2048(19) Uani 1 1 d D . . . .
H10A H 0.5937 0.5587 -0.0370 0.307 Uiso 1 1 calc R U . . .
H10B H 0.6221 0.5917 -0.0430 0.307 Uiso 1 1 calc R U . . .
H10C H 0.6326 0.5476 -0.0472 0.307 Uiso 1 1 calc R U . . .
C11 C 0.55513(10) 0.74273(12) 0.02885(8) 0.0533(13) Uani 1 1 d . . . . .
C12 C 0.55745(10) 0.71519(12) 0.00696(7) 0.0565(13) Uani 1 1 d . . . . .
C13 C 0.57681(12) 0.72367(13) -0.01686(8) 0.0766(16) Uani 1 1 d . . . . .
H13 H 0.5782 0.7049 -0.0313 0.092 Uiso 1 1 calc R U . . .
C14 C 0.59450(12) 0.75954(13) -0.02009(8) 0.0835(16) Uani 1 1 d D . . . .
C15 C 0.59149(11) 0.78652(13) 0.00166(8) 0.0745(16) Uani 1 1 d . . . . .
H15 H 0.6027 0.8108 0.0000 0.089 Uiso 1 1 calc R U . . .
C16 C 0.57252(11) 0.77874(12) 0.02566(7) 0.0613(14) Uani 1 1 d . . . . .
C17 C 0.61705(11) 0.76821(12) -0.04611(8) 0.114(2) Uani 1 1 d D U . . .
C18 C 0.59014(14) 0.78508(18) -0.06768(11) 0.1698(15) Uani 1 1 d D U . . .
H18A H 0.5701 0.7672 -0.0707 0.255 Uiso 1 1 calc R U . . .
H18B H 0.5812 0.8096 -0.0607 0.255 Uiso 1 1 calc R U . . .
H18C H 0.6018 0.7892 -0.0855 0.255 Uiso 1 1 calc R U . . .
C19 C 0.63179(16) 0.73127(14) -0.05970(12) 0.1698(15) Uani 1 1 d D U . . .
H19A H 0.6493 0.7192 -0.0466 0.255 Uiso 1 1 calc R U . . .
H19B H 0.6121 0.7134 -0.0639 0.255 Uiso 1 1 calc R U . . .
H19C H 0.6433 0.7380 -0.0772 0.255 Uiso 1 1 calc R U . . .
C20 C 0.64970(13) 0.79463(16) -0.04010(13) 0.1698(15) Uani 1 1 d D U . . .
H20A H 0.6660 0.7824 -0.0262 0.255 Uiso 1 1 calc R U . . .
H20B H 0.6621 0.7989 -0.0575 0.255 Uiso 1 1 calc R U . . .
H20C H 0.6416 0.8193 -0.0328 0.255 Uiso 1 1 calc R U . . .
C21 C 0.60753(10) 0.78677(11) 0.09760(8) 0.0564(13) Uani 1 1 d . . . . .
C22 C 0.60566(10) 0.81455(11) 0.07486(8) 0.0535(13) Uani 1 1 d . . . . .
C23 C 0.63368(11) 0.84164(13) 0.07290(8) 0.0736(15) Uani 1 1 d . . . . .
H23 H 0.6322 0.8602 0.0583 0.088 Uiso 1 1 calc R U . . .
C24 C 0.66434(10) 0.84220(12) 0.09220(10) 0.0810(16) Uani 1 1 d D . . . .
C25 C 0.66608(11) 0.81388(12) 0.11382(9) 0.0705(15) Uani 1 1 d . . . . .
H25 H 0.6860 0.8138 0.1268 0.085 Uiso 1 1 calc R U . . .
C26 C 0.63939(10) 0.78629(11) 0.11652(8) 0.0554(13) Uani 1 1 d . . . . .
C27 C 0.69373(9) 0.87424(10) 0.09074(7) 0.105(2) Uani 1 1 d D . . . .
C28 C 0.68477(19) 0.90506(16) 0.06787(13) 0.133(2) Uani 0.725(4) 1 d D . P B 1
H28A H 0.6622 0.9178 0.0720 0.200 Uiso 0.725(4) 1 calc R U P B 1
H28B H 0.7040 0.9241 0.0678 0.200 Uiso 0.725(4) 1 calc R U P B 1
H28C H 0.6824 0.8927 0.0494 0.200 Uiso 0.725(4) 1 calc R U P B 1
C29 C 0.72957(13) 0.85410(19) 0.08409(17) 0.133(2) Uani 0.725(4) 1 d D . P B 1
H29A H 0.7353 0.8347 0.0985 0.200 Uiso 0.725(4) 1 calc R U P B 1
H29B H 0.7272 0.8417 0.0656 0.200 Uiso 0.725(4) 1 calc R U P B 1
H29C H 0.7488 0.8732 0.0840 0.200 Uiso 0.725(4) 1 calc R U P B 1
C30 C 0.69907(19) 0.89610(19) 0.11960(11) 0.133(2) Uani 0.725(4) 1 d D . P B 1
H30A H 0.7048 0.8775 0.1346 0.200 Uiso 0.725(4) 1 calc R U P B 1
H30B H 0.7187 0.9146 0.1184 0.200 Uiso 0.725(4) 1 calc R U P B 1
H30C H 0.6770 0.9098 0.1237 0.200 Uiso 0.725(4) 1 calc R U P B 1
C28' C 0.7022(3) 0.8729(4) 0.05889(11) 0.133(2) Uani 0.275(4) 1 d D . P B 2
H28D H 0.7129 0.8480 0.0545 0.200 Uiso 0.275(4) 1 calc R U P B 2
H28E H 0.6800 0.8762 0.0475 0.200 Uiso 0.275(4) 1 calc R U P B 2
H28F H 0.7189 0.8936 0.0547 0.200 Uiso 0.275(4) 1 calc R U P B 2
C29' C 0.6764(3) 0.91327(18) 0.0991(2) 0.133(2) Uani 0.275(4) 1 d D . P B 2
H29D H 0.6716 0.9130 0.1191 0.200 Uiso 0.275(4) 1 calc R U P B 2
H29E H 0.6929 0.9343 0.0952 0.200 Uiso 0.275(4) 1 calc R U P B 2
H29F H 0.6540 0.9170 0.0880 0.200 Uiso 0.275(4) 1 calc R U P B 2
C30' C 0.72850(18) 0.8671(4) 0.10967(17) 0.133(2) Uani 0.275(4) 1 d D . P B 2
H30D H 0.7226 0.8681 0.1295 0.200 Uiso 0.275(4) 1 calc R U P B 2
H30E H 0.7384 0.8418 0.1054 0.200 Uiso 0.275(4) 1 calc R U P B 2
H30F H 0.7462 0.8870 0.1059 0.200 Uiso 0.275(4) 1 calc R U P B 2
C31 C 0.63156(10) 0.68006(12) 0.12039(8) 0.0583(13) Uani 1 1 d . . . . .
C32 C 0.65701(10) 0.70866(12) 0.12991(8) 0.0585(13) Uani 1 1 d . . . . .
C33 C 0.69399(10) 0.70034(14) 0.12889(9) 0.0758(16) Uani 1 1 d . . . . .
H33 H 0.7108 0.7192 0.1351 0.091 Uiso 1 1 calc R U . . .
C34 C 0.70694(9) 0.66353(14) 0.11863(9) 0.0772(16) Uani 1 1 d D . . . .
C35 C 0.68072(10) 0.63730(12) 0.11002(8) 0.0643(14) Uani 1 1 d . . . . .
H35 H 0.6885 0.6130 0.1035 0.077 Uiso 1 1 calc R U . . .
C36 C 0.64446(10) 0.64367(12) 0.11019(8) 0.0575(13) Uani 1 1 d . . . . .
C37 C 0.74806(10) 0.65521(9) 0.11806(7) 0.1102(19) Uani 1 1 d D U . . .
C38 C 0.77104(18) 0.68969(18) 0.12847(19) 0.138(2) Uani 0.615(4) 1 d D U P C 1
H38A H 0.7639 0.7127 0.1178 0.206 Uiso 0.615(4) 1 calc R U P C 1
H38B H 0.7675 0.6940 0.1485 0.206 Uiso 0.615(4) 1 calc R U P C 1
H38C H 0.7963 0.6842 0.1257 0.206 Uiso 0.615(4) 1 calc R U P C 1
C39 C 0.7570(2) 0.6484(3) 0.08658(11) 0.138(2) Uani 0.615(4) 1 d D . P C 1
H39A H 0.7530 0.6721 0.0759 0.206 Uiso 0.615(4) 1 calc R U P C 1
H39B H 0.7821 0.6406 0.0856 0.206 Uiso 0.615(4) 1 calc R U P C 1
H39C H 0.7416 0.6280 0.0786 0.206 Uiso 0.615(4) 1 calc R U P C 1
C40 C 0.7554(2) 0.61614(16) 0.13239(17) 0.138(2) Uani 0.615(4) 1 d D . P C 1
H40A H 0.7393 0.5967 0.1240 0.206 Uiso 0.615(4) 1 calc R U P C 1
H40B H 0.7803 0.6085 0.1297 0.206 Uiso 0.615(4) 1 calc R U P C 1
H40C H 0.7514 0.6183 0.1525 0.206 Uiso 0.615(4) 1 calc R U P C 1
C38' C 0.7674(3) 0.68830(18) 0.10297(17) 0.138(2) Uani 0.385(4) 1 d D . P C 2
H38D H 0.7930 0.6827 0.1028 0.206 Uiso 0.385(4) 1 calc R U P C 2
H38E H 0.7576 0.6906 0.0836 0.206 Uiso 0.385(4) 1 calc R U P C 2
H38F H 0.7636 0.7125 0.1130 0.206 Uiso 0.385(4) 1 calc R U P C 2
C39' C 0.7565(3) 0.61476(16) 0.10524(19) 0.138(2) Uani 0.385(4) 1 d D . P C 2
H39D H 0.7438 0.5948 0.1154 0.206 Uiso 0.385(4) 1 calc R U P C 2
H39E H 0.7487 0.6143 0.0853 0.206 Uiso 0.385(4) 1 calc R U P C 2
H39F H 0.7823 0.6099 0.1070 0.206 Uiso 0.385(4) 1 calc R U P C 2
C40' C 0.7615(3) 0.6547(3) 0.14983(11) 0.138(2) Uani 0.385(4) 1 d D . P C 2
H40D H 0.7495 0.6340 0.1597 0.206 Uiso 0.385(4) 1 calc R U P C 2
H40E H 0.7874 0.6506 0.1510 0.206 Uiso 0.385(4) 1 calc R U P C 2
H40F H 0.7559 0.6794 0.1586 0.206 Uiso 0.385(4) 1 calc R U P C 2
C41 C 0.46081(12) 0.41879(13) 0.18132(9) 0.0738(16) Uani 1 1 d . . . . .
C42 C 0.43202(13) 0.39520(15) 0.16925(10) 0.1003(19) Uani 1 1 d . . . . .
C43 C 0.43909(17) 0.36993(17) 0.14740(12) 0.148(2) Uani 1 1 d . U . . .
H43 H 0.4194 0.3567 0.1387 0.178 Uiso 1 1 calc R U . . .
C44 C 0.47368(17) 0.36245(14) 0.13720(10) 0.165(3) Uani 1 1 d D U . . .
C45 C 0.50111(15) 0.38791(16) 0.14861(11) 0.127(2) Uani 1 1 d . U . . .
H45 H 0.5241 0.3871 0.1409 0.152 Uiso 1 1 calc R U . . .
C46 C 0.49547(12) 0.41335(14) 0.17030(9) 0.0860(17) Uani 1 1 d . . . . .
C47 C 0.47831(14) 0.33354(15) 0.11170(11) 0.250(3) Uani 0.679(5) 1 d D U P D 1
C48 C 0.4561(2) 0.3504(2) 0.08575(13) 0.250(3) Uani 0.679(5) 1 d D . P D 1
H48A H 0.4666 0.3748 0.0801 0.374 Uiso 0.679(5) 1 calc R U P D 1
H48B H 0.4566 0.3322 0.0700 0.374 Uiso 0.679(5) 1 calc R U P D 1
H48C H 0.4313 0.3545 0.0909 0.374 Uiso 0.679(5) 1 calc R U P D 1
C49 C 0.51891(13) 0.3281(3) 0.1048(2) 0.250(3) Uani 0.679(5) 1 d D . P D 1
H49A H 0.5283 0.3523 0.0975 0.374 Uiso 0.679(5) 1 calc R U P D 1
H49B H 0.5326 0.3208 0.1219 0.374 Uiso 0.679(5) 1 calc R U P D 1
H49C H 0.5210 0.3079 0.0906 0.374 Uiso 0.679(5) 1 calc R U P D 1
C50 C 0.4648(2) 0.29423(17) 0.12317(18) 0.250(3) Uani 0.679(5) 1 d D . P D 1
H50A H 0.4802 0.2862 0.1392 0.374 Uiso 0.679(5) 1 calc R U P D 1
H50B H 0.4402 0.2971 0.1292 0.374 Uiso 0.679(5) 1 calc R U P D 1
H50C H 0.4654 0.2748 0.1083 0.374 Uiso 0.679(5) 1 calc R U P D 1
C47' C 0.48624(15) 0.33206(15) 0.11510(12) 0.250(3) Uani 0.321(5) 1 d D . P D 2
C48' C 0.45598(19) 0.3059(3) 0.1018(3) 0.250(3) Uani 0.321(5) 1 d D . P D 2
H48D H 0.4373 0.3221 0.0929 0.374 Uiso 0.321(5) 1 calc R U P D 2
H48E H 0.4660 0.2891 0.0877 0.374 Uiso 0.321(5) 1 calc R U P D 2
H48F H 0.4457 0.2903 0.1166 0.374 Uiso 0.321(5) 1 calc R U P D 2
C49' C 0.5017(3) 0.3592(2) 0.09209(16) 0.250(3) Uani 0.321(5) 1 d D . P D 2
H49D H 0.5206 0.3754 0.1007 0.374 Uiso 0.321(5) 1 calc R U P D 2
H49E H 0.5116 0.3436 0.0772 0.374 Uiso 0.321(5) 1 calc R U P D 2
H49F H 0.4826 0.3756 0.0841 0.374 Uiso 0.321(5) 1 calc R U P D 2
C50' C 0.5159(2) 0.3056(3) 0.1292(2) 0.250(3) Uani 0.321(5) 1 d D . P D 2
H50D H 0.5350 0.3215 0.1376 0.374 Uiso 0.321(5) 1 calc R U P D 2
H50E H 0.5054 0.2899 0.1438 0.374 Uiso 0.321(5) 1 calc R U P D 2
H50F H 0.5257 0.2887 0.1149 0.374 Uiso 0.321(5) 1 calc R U P D 2
C51 C 0.53430(13) 0.44001(14) 0.24133(10) 0.0917(8) Uani 1 1 d . . . . .
C52 C 0.54699(13) 0.42456(14) 0.21532(10) 0.0917(8) Uani 1 1 d . . . . .
C53 C 0.57365(12) 0.39664(13) 0.21437(10) 0.0917(8) Uani 1 1 d . . . . .
H53 H 0.5812 0.3881 0.1966 0.110 Uiso 1 1 calc R U . . .
C54 C 0.58978(10) 0.38072(11) 0.23917(10) 0.0917(8) Uani 1 1 d D . . . .
C55 C 0.57722(12) 0.39423(14) 0.26478(10) 0.0917(8) Uani 1 1 d . . . . .
H55 H 0.5865 0.3832 0.2818 0.110 Uiso 1 1 calc R U . . .
C56 C 0.55112(13) 0.42375(14) 0.26623(10) 0.0917(8) Uani 1 1 d . . . . .
C57 C 0.61960(14) 0.34864(14) 0.23849(11) 0.1672(17) Uani 0.537(4) 1 d D U P E 1
C58 C 0.6061(2) 0.31487(18) 0.25673(15) 0.1672(17) Uani 0.537(4) 1 d D . P E 1
H58A H 0.5851 0.3031 0.2473 0.251 Uiso 0.537(4) 1 calc R U P E 1
H58B H 0.6251 0.2956 0.2592 0.251 Uiso 0.537(4) 1 calc R U P E 1
H58C H 0.5997 0.3246 0.2752 0.251 Uiso 0.537(4) 1 calc R U P E 1
C59 C 0.65303(17) 0.3704(2) 0.25071(18) 0.1672(17) Uani 0.537(4) 1 d D . P E 1
H59A H 0.6594 0.3909 0.2378 0.251 Uiso 0.537(4) 1 calc R U P E 1
H59B H 0.6477 0.3814 0.2690 0.251 Uiso 0.537(4) 1 calc R U P E 1
H59C H 0.6731 0.3524 0.2530 0.251 Uiso 0.537(4) 1 calc R U P E 1
C60 C 0.6299(3) 0.3345(3) 0.20836(11) 0.1672(17) Uani 0.537(4) 1 d D . P E 1
H60A H 0.6097 0.3205 0.1995 0.251 Uiso 0.537(4) 1 calc R U P E 1
H60B H 0.6356 0.3568 0.1968 0.251 Uiso 0.537(4) 1 calc R U P E 1
H60C H 0.6507 0.3176 0.2101 0.251 Uiso 0.537(4) 1 calc R U P E 1
C57' C 0.62038(14) 0.35068(15) 0.23384(11) 0.1672(17) Uani 0.463(4) 1 d D . P E 2
C58' C 0.6362(3) 0.3362(3) 0.26258(12) 0.1672(17) Uani 0.463(4) 1 d D . P E 2
H58D H 0.6176 0.3230 0.2727 0.251 Uiso 0.463(4) 1 calc R U P E 2
H58E H 0.6560 0.3184 0.2594 0.251 Uiso 0.463(4) 1 calc R U P E 2
H58F H 0.6452 0.3581 0.2737 0.251 Uiso 0.463(4) 1 calc R U P E 2
C59' C 0.65004(19) 0.3720(2) 0.21744(17) 0.1672(17) Uani 0.463(4) 1 d D . P E 2
H59D H 0.6399 0.3810 0.1993 0.251 Uiso 0.463(4) 1 calc R U P E 2
H59E H 0.6590 0.3939 0.2285 0.251 Uiso 0.463(4) 1 calc R U P E 2
H59F H 0.6698 0.3542 0.2142 0.251 Uiso 0.463(4) 1 calc R U P E 2
C60' C 0.6055(3) 0.31499(19) 0.21642(17) 0.1672(17) Uani 0.463(4) 1 d D . P E 2
H60D H 0.5954 0.3237 0.1982 0.251 Uiso 0.463(4) 1 calc R U P E 2
H60E H 0.6251 0.2969 0.2134 0.251 Uiso 0.463(4) 1 calc R U P E 2
H60F H 0.5869 0.3022 0.2268 0.251 Uiso 0.463(4) 1 calc R U P E 2
C61 C 0.46540(13) 0.42458(14) 0.30090(11) 0.0990(8) Uani 1 1 d . . . . .
C62 C 0.50239(13) 0.41372(15) 0.30912(11) 0.0990(8) Uani 1 1 d . . . . .
C63 C 0.50915(13) 0.38082(14) 0.32502(10) 0.0990(8) Uani 1 1 d . . . . .
H63 H 0.5333 0.3761 0.3309 0.119 Uiso 1 1 calc R U . . .
C64 C 0.48277(13) 0.35286(11) 0.33360(9) 0.0990(8) Uani 1 1 d D . . . .
C65 C 0.44776(13) 0.36385(14) 0.32415(10) 0.0990(8) Uani 1 1 d . . . . .
H65 H 0.4286 0.3474 0.3286 0.119 Uiso 1 1 calc R U . . .
C66 C 0.43903(13) 0.39802(14) 0.30830(11) 0.0990(8) Uani 1 1 d . . . . .
C67 C 0.49463(14) 0.31980(15) 0.35480(11) 0.206(2) Uani 0.578(5) 1 d D U P F 1
C68 C 0.52098(18) 0.2954(2) 0.33762(15) 0.206(2) Uani 0.578(5) 1 d D . P F 1
H68A H 0.5426 0.3104 0.3346 0.310 Uiso 0.578(5) 1 calc R U P F 1
H68B H 0.5274 0.2720 0.3481 0.310 Uiso 0.578(5) 1 calc R U P F 1
H68C H 0.5095 0.2885 0.3194 0.310 Uiso 0.578(5) 1 calc R U P F 1
C69 C 0.46051(15) 0.2956(2) 0.3594(2) 0.206(2) Uani 0.578(5) 1 d D . P F 1
H69A H 0.4437 0.3106 0.3702 0.310 Uiso 0.578(5) 1 calc R U P F 1
H69B H 0.4492 0.2887 0.3412 0.310 Uiso 0.578(5) 1 calc R U P F 1
H69C H 0.4671 0.2721 0.3698 0.310 Uiso 0.578(5) 1 calc R U P F 1
C70 C 0.5117(2) 0.3377(2) 0.38238(13) 0.206(2) Uani 0.578(5) 1 d D . P F 1
H70A H 0.5330 0.3525 0.3779 0.310 Uiso 0.578(5) 1 calc R U P F 1
H70B H 0.4943 0.3546 0.3909 0.310 Uiso 0.578(5) 1 calc R U P F 1
H70C H 0.5185 0.3171 0.3956 0.310 Uiso 0.578(5) 1 calc R U P F 1
C67' C 0.49088(14) 0.31353(15) 0.34905(11) 0.206(2) Uani 0.422(5) 1 d D . P F 2
C68' C 0.53056(14) 0.3046(4) 0.3582(2) 0.206(2) Uani 0.422(5) 1 d D . P F 2
H68D H 0.5394 0.3242 0.3715 0.310 Uiso 0.422(5) 1 calc R U P F 2
H68E H 0.5320 0.2793 0.3672 0.310 Uiso 0.422(5) 1 calc R U P F 2
H68F H 0.5452 0.3047 0.3416 0.310 Uiso 0.422(5) 1 calc R U P F 2
C69' C 0.4756(3) 0.2831(2) 0.32781(15) 0.206(2) Uani 0.422(5) 1 d D . P F 2
H69D H 0.4508 0.2894 0.3225 0.310 Uiso 0.422(5) 1 calc R U P F 2
H69E H 0.4899 0.2830 0.3110 0.310 Uiso 0.422(5) 1 calc R U P F 2
H69F H 0.4766 0.2576 0.3366 0.310 Uiso 0.422(5) 1 calc R U P F 2
C70' C 0.4685(2) 0.3165(4) 0.37602(13) 0.206(2) Uani 0.422(5) 1 d D . P F 2
H70D H 0.4791 0.3360 0.3887 0.310 Uiso 0.422(5) 1 calc R U P F 2
H70E H 0.4439 0.3238 0.3706 0.310 Uiso 0.422(5) 1 calc R U P F 2
H70F H 0.4685 0.2916 0.3856 0.310 Uiso 0.422(5) 1 calc R U P F 2
C71 C 0.39025(14) 0.40251(14) 0.24003(11) 0.1001(8) Uani 1 1 d . . . . .
C72 C 0.38780(14) 0.38138(14) 0.26527(11) 0.1001(8) Uani 1 1 d . . . . .
C73 C 0.37978(13) 0.34190(14) 0.26587(11) 0.1001(8) Uani 1 1 d . . . . .
H73 H 0.3770 0.3301 0.2836 0.120 Uiso 1 1 calc R U . . .
C74 C 0.37558(14) 0.31861(10) 0.24115(11) 0.1001(8) Uani 1 1 d D . . . .
C75 C 0.37887(13) 0.34221(14) 0.21463(11) 0.1001(8) Uani 1 1 d . . . . .
H75 H 0.3766 0.3294 0.1970 0.120 Uiso 1 1 calc R U . . .
C76 C 0.38506(14) 0.38182(14) 0.21469(11) 0.1001(8) Uani 1 1 d . . . . .
C77 C 0.36706(14) 0.27356(14) 0.24014(11) 0.217(3) Uani 0.553(5) 1 d D U P G 1
C78 C 0.3697(3) 0.2527(3) 0.26956(11) 0.217(3) Uani 0.553(5) 1 d D . P G 1
H78A H 0.3942 0.2550 0.2776 0.326 Uiso 0.553(5) 1 calc R U P G 1
H78B H 0.3531 0.2647 0.2823 0.326 Uiso 0.553(5) 1 calc R U P G 1
H78C H 0.3636 0.2255 0.2671 0.326 Uiso 0.553(5) 1 calc R U P G 1
C79 C 0.39354(18) 0.2538(3) 0.21963(15) 0.217(3) Uani 0.553(5) 1 d D . P G 1
H79A H 0.4181 0.2559 0.2275 0.326 Uiso 0.553(5) 1 calc R U P G 1
H79B H 0.3872 0.2267 0.2173 0.326 Uiso 0.553(5) 1 calc R U P G 1
H79C H 0.3918 0.2667 0.2013 0.326 Uiso 0.553(5) 1 calc R U P G 1
C80 C 0.32805(15) 0.2700(3) 0.2272(2) 0.217(3) Uani 0.553(5) 1 d D . P G 1
H80A H 0.3264 0.2830 0.2090 0.326 Uiso 0.553(5) 1 calc R U P G 1
H80B H 0.3219 0.2428 0.2248 0.326 Uiso 0.553(5) 1 calc R U P G 1
H80C H 0.3114 0.2820 0.2399 0.326 Uiso 0.553(5) 1 calc R U P G 1
C77' C 0.36590(14) 0.27421(15) 0.24391(11) 0.217(3) Uani 0.447(5) 1 d D . P G 2
C78' C 0.39461(19) 0.2531(3) 0.26362(17) 0.217(3) Uani 0.447(5) 1 d D . P G 2
H78D H 0.4180 0.2545 0.2552 0.326 Uiso 0.447(5) 1 calc R U P G 2
H78E H 0.3959 0.2656 0.2821 0.326 Uiso 0.447(5) 1 calc R U P G 2
H78F H 0.3877 0.2261 0.2658 0.326 Uiso 0.447(5) 1 calc R U P G 2
C79' C 0.3629(3) 0.2548(3) 0.21416(12) 0.217(3) Uani 0.447(5) 1 d D . P G 2
H79D H 0.3862 0.2560 0.2054 0.326 Uiso 0.447(5) 1 calc R U P G 2
H79E H 0.3558 0.2278 0.2162 0.326 Uiso 0.447(5) 1 calc R U P G 2
H79F H 0.3450 0.2683 0.2023 0.326 Uiso 0.447(5) 1 calc R U P G 2
C80' C 0.32858(15) 0.2719(4) 0.25743(19) 0.217(3) Uani 0.447(5) 1 d D . P G 2
H80D H 0.3300 0.2839 0.2761 0.326 Uiso 0.447(5) 1 calc R U P G 2
H80E H 0.3107 0.2853 0.2454 0.326 Uiso 0.447(5) 1 calc R U P G 2
H80F H 0.3216 0.2449 0.2593 0.326 Uiso 0.447(5) 1 calc R U P G 2
C81 C 0.18741(12) 0.50446(14) 0.02421(12) 0.1027(8) Uani 1 1 d . . . . .
C82 C 0.22067(13) 0.48583(14) 0.01818(12) 0.1027(8) Uani 1 1 d . . . . .
C83 C 0.22179(13) 0.44523(13) 0.01215(11) 0.1027(8) Uani 1 1 d . . . . .
H83 H 0.2442 0.4339 0.0085 0.123 Uiso 1 1 calc R U . . .
C84 C 0.19148(13) 0.42190(10) 0.01146(11) 0.1027(8) Uani 1 1 d D . . . .
C85 C 0.15812(12) 0.44117(13) 0.01782(11) 0.1027(8) Uani 1 1 d . . . . .
H85A H 0.1415 0.4370 0.0014 0.123 Uiso 1 1 calc R U . . .
H85B H 0.1481 0.4270 0.0337 0.123 Uiso 1 1 calc R U . . .
C86 C 0.15609(13) 0.48027(14) 0.02452(12) 0.1027(8) Uani 1 1 d . . . . .
C87 C 0.19134(14) 0.37932(14) 0.00163(10) 0.171(2) Uani 0.592(4) 1 d D U P H 1
C88 C 0.23027(13) 0.3665(3) -0.00445(19) 0.171(2) Uani 0.592(4) 1 d D . P H 1
H88A H 0.2387 0.3807 -0.0206 0.257 Uiso 0.592(4) 1 calc R U P H 1
H88B H 0.2460 0.3717 0.0121 0.257 Uiso 0.592(4) 1 calc R U P H 1
H88C H 0.2305 0.3389 -0.0086 0.257 Uiso 0.592(4) 1 calc R U P H 1
C89 C 0.16843(19) 0.3742(3) -0.02660(12) 0.171(2) Uani 0.592(4) 1 d D . P H 1
H89A H 0.1794 0.3888 -0.0416 0.257 Uiso 0.592(4) 1 calc R U P H 1
H89B H 0.1675 0.3469 -0.0317 0.257 Uiso 0.592(4) 1 calc R U P H 1
H89C H 0.1441 0.3837 -0.0241 0.257 Uiso 0.592(4) 1 calc R U P H 1
C90 C 0.1768(2) 0.3575(2) 0.02716(12) 0.171(2) Uani 0.592(4) 1 d D . P H 1
H90A H 0.1757 0.3299 0.0230 0.257 Uiso 0.592(4) 1 calc R U P H 1
H90B H 0.1927 0.3618 0.0437 0.257 Uiso 0.592(4) 1 calc R U P H 1
H90C H 0.1528 0.3669 0.0309 0.257 Uiso 0.592(4) 1 calc R U P H 1
C87' C 0.19449(14) 0.37820(15) 0.00487(11) 0.171(2) Uani 0.408(4) 1 d D . P H 2
C88' C 0.2108(2) 0.3755(4) -0.02504(12) 0.171(2) Uani 0.408(4) 1 d D . P H 2
H88D H 0.1931 0.3844 -0.0394 0.257 Uiso 0.408(4) 1 calc R U P H 2
H88E H 0.2322 0.3917 -0.0255 0.257 Uiso 0.408(4) 1 calc R U P H 2
H88F H 0.2173 0.3488 -0.0289 0.257 Uiso 0.408(4) 1 calc R U P H 2
C89' C 0.2220(2) 0.3644(3) 0.02812(14) 0.171(2) Uani 0.408(4) 1 d D . P H 2
H89D H 0.2260 0.3367 0.0260 0.257 Uiso 0.408(4) 1 calc R U P H 2
H89E H 0.2446 0.3781 0.0263 0.257 Uiso 0.408(4) 1 calc R U P H 2
H89F H 0.2126 0.3695 0.0467 0.257 Uiso 0.408(4) 1 calc R U P H 2
C90' C 0.15836(15) 0.3558(3) 0.0055(3) 0.171(2) Uani 0.408(4) 1 d D . P H 2
H90D H 0.1419 0.3655 -0.0095 0.257 Uiso 0.408(4) 1 calc R U P H 2
H90E H 0.1627 0.3284 0.0025 0.257 Uiso 0.408(4) 1 calc R U P H 2
H90F H 0.1477 0.3596 0.0238 0.257 Uiso 0.408(4) 1 calc R U P H 2
C91 C 0.10119(13) 0.55840(15) -0.00471(11) 0.1042(8) Uani 1 1 d . U . . .
C92 C 0.09473(13) 0.51920(15) 0.00255(11) 0.1042(8) Uani 1 1 d . . . . .
C93 C 0.07126(12) 0.49634(16) -0.01510(10) 0.1042(8) Uani 1 1 d . . . . .
H93 H 0.0670 0.4703 -0.0102 0.125 Uiso 1 1 calc R U . . .
C94 C 0.05401(11) 0.51207(13) -0.04007(9) 0.1042(8) Uani 1 1 d D . . . .
C95 C 0.05989(13) 0.55009(15) -0.04606(11) 0.1042(8) Uani 1 1 d . . . . .
H95 H 0.0479 0.5611 -0.0621 0.125 Uiso 1 1 calc R U . . .
C96 C 0.08399(13) 0.57417(15) -0.02861(11) 0.1042(8) Uani 1 1 d . . . . .
C97 C 0.02800(13) 0.48858(15) -0.06092(11) 0.194(2) Uani 0.621(5) 1 d D U P I 1
C98 C 0.0200(3) 0.5105(2) -0.08909(12) 0.194(2) Uani 0.621(5) 1 d D . P I 1
H98A H 0.0084 0.5350 -0.0852 0.291 Uiso 0.621(5) 1 calc R U P I 1
H98B H 0.0424 0.5152 -0.0984 0.291 Uiso 0.621(5) 1 calc R U P I 1
H98C H 0.0040 0.4949 -0.1014 0.291 Uiso 0.621(5) 1 calc R U P I 1
C99 C -0.00764(15) 0.4803(3) -0.04585(15) 0.194(2) Uani 0.621(5) 1 d D . P I 1
H99A H -0.0197 0.5047 -0.0421 0.291 Uiso 0.621(5) 1 calc R U P I 1
H99B H -0.0233 0.4643 -0.0580 0.291 Uiso 0.621(5) 1 calc R U P I 1
H99C H -0.0022 0.4669 -0.0281 0.291 Uiso 0.621(5) 1 calc R U P I 1
C100 C 0.0464(2) 0.44944(16) -0.0666(2) 0.194(2) Uani 0.621(5) 1 d D . P I 1
H10D H 0.0513 0.4361 -0.0487 0.291 Uiso 0.621(5) 1 calc R U P I 1
H10E H 0.0306 0.4336 -0.0788 0.291 Uiso 0.621(5) 1 calc R U P I 1
H10F H 0.0689 0.4539 -0.0758 0.291 Uiso 0.621(5) 1 calc R U P I 1
C97' C 0.02163(14) 0.48904(15) -0.05397(12) 0.194(2) Uani 0.379(5) 1 d D . P I 2
C98' C -0.01231(18) 0.5155(2) -0.0578(3) 0.194(2) Uani 0.379(5) 1 d D . P I 2
H98D H -0.0215 0.5215 -0.0393 0.291 Uiso 0.379(5) 1 calc R U P I 2
H98E H -0.0058 0.5394 -0.0672 0.291 Uiso 0.379(5) 1 calc R U P I 2
H98F H -0.0308 0.5021 -0.0692 0.291 Uiso 0.379(5) 1 calc R U P I 2
C99' C 0.0113(3) 0.45121(18) -0.03835(18) 0.194(2) Uani 0.379(5) 1 d D . P I 2
H99D H 0.0028 0.4576 -0.0197 0.291 Uiso 0.379(5) 1 calc R U P I 2
H99E H -0.0077 0.4379 -0.0493 0.291 Uiso 0.379(5) 1 calc R U P I 2
H99F H 0.0323 0.4345 -0.0363 0.291 Uiso 0.379(5) 1 calc R U P I 2
C10A C 0.0353(3) 0.4802(4) -0.08365(12) 0.194(2) Uani 0.379(5) 1 d D . P I 2
H10G H 0.0415 0.5043 -0.0929 0.291 Uiso 0.379(5) 1 calc R U P I 2
H10H H 0.0564 0.4637 -0.0819 0.291 Uiso 0.379(5) 1 calc R U P I 2
H10I H 0.0165 0.4671 -0.0949 0.291 Uiso 0.379(5) 1 calc R U P I 2
C101 C 0.16328(12) 0.63293(17) -0.04411(9) 0.1009(8) Uani 1 1 d . U . . .
C102 C 0.12897(12) 0.62968(17) -0.05722(9) 0.1009(8) Uani 1 1 d . . . . .
C103 C 0.12421(12) 0.63080(16) -0.08691(9) 0.1009(8) Uani 1 1 d . . . . .
H103 H 0.1007 0.6286 -0.0951 0.121 Uiso 1 1 calc R U . . .
C104 C 0.15339(12) 0.63510(17) -0.10504(6) 0.1009(8) Uani 1 1 d D . . . .
C105 C 0.18797(12) 0.64154(16) -0.09181(9) 0.1009(8) Uani 1 1 d . . . . .
H105 H 0.2079 0.6465 -0.1030 0.121 Uiso 1 1 calc R U . . .
C106 C 0.19264(12) 0.64055(17) -0.06225(9) 0.1009(8) Uani 1 1 d . . . . .
C107 C 0.14980(14) 0.63517(15) -0.13840(10) 0.174(2) Uani 0.549(4) 1 d D U P J 1
C108 C 0.11116(14) 0.6258(3) -0.1498(2) 0.174(2) Uani 0.549(4) 1 d D . P J 1
H10J H 0.1048 0.5996 -0.1443 0.261 Uiso 0.549(4) 1 calc R U P J 1
H10K H 0.0943 0.6440 -0.1419 0.261 Uiso 0.549(4) 1 calc R U P J 1
H10L H 0.1100 0.6279 -0.1704 0.261 Uiso 0.549(4) 1 calc R U P J 1
C109 C 0.17676(17) 0.60491(19) -0.14967(19) 0.174(2) Uani 0.549(4) 1 d D . P J 1
H10M H 0.2010 0.6110 -0.1424 0.261 Uiso 0.549(4) 1 calc R U P J 1
H10N H 0.1701 0.5792 -0.1434 0.261 Uiso 0.549(4) 1 calc R U P J 1
H10O H 0.1760 0.6056 -0.1703 0.261 Uiso 0.549(4) 1 calc R U P J 1
C110 C 0.1585(2) 0.67711(15) -0.1477(2) 0.174(2) Uani 0.549(4) 1 d D . P J 1
H11A H 0.1827 0.6839 -0.1408 0.261 Uiso 0.549(4) 1 calc R U P J 1
H11B H 0.1570 0.6788 -0.1683 0.261 Uiso 0.549(4) 1 calc R U P J 1
H11C H 0.1413 0.6949 -0.1398 0.261 Uiso 0.549(4) 1 calc R U P J 1
C10B C 0.14619(14) 0.63929(15) -0.13795(11) 0.174(2) Uani 0.451(4) 1 d D . P J 2
C10C C 0.18161(15) 0.6416(3) -0.15426(18) 0.174(2) Uani 0.451(4) 1 d D . P J 2
H10P H 0.1960 0.6185 -0.1504 0.261 Uiso 0.451(4) 1 calc R U P J 2
H10Q H 0.1758 0.6433 -0.1745 0.261 Uiso 0.451(4) 1 calc R U P J 2
H10R H 0.1952 0.6644 -0.1481 0.261 Uiso 0.451(4) 1 calc R U P J 2
C10D C 0.1229(2) 0.67581(17) -0.1439(2) 0.174(2) Uani 0.451(4) 1 d D . P J 2
H10S H 0.1367 0.6988 -0.1383 0.261 Uiso 0.451(4) 1 calc R U P J 2
H10T H 0.1162 0.6772 -0.1640 0.261 Uiso 0.451(4) 1 calc R U P J 2
H10U H 0.1013 0.6745 -0.1330 0.261 Uiso 0.451(4) 1 calc R U P J 2
C10E C 0.1259(2) 0.60142(17) -0.1463(2) 0.174(2) Uani 0.451(4) 1 d D . P J 2
H10V H 0.1414 0.5793 -0.1423 0.261 Uiso 0.451(4) 1 calc R U P J 2
H10W H 0.1042 0.5993 -0.1355 0.261 Uiso 0.451(4) 1 calc R U P J 2
H10X H 0.1192 0.6020 -0.1665 0.261 Uiso 0.451(4) 1 calc R U P J 2
C111 C 0.24958(10) 0.57990(12) -0.01567(8) 0.0569(13) Uani 1 1 d . . . . .
C112 C 0.25066(10) 0.59786(12) -0.04215(8) 0.0644(14) Uani 1 1 d . . . . .
C113 C 0.26220(11) 0.57700(14) -0.06626(9) 0.0808(16) Uani 1 1 d . . . . .
H113 H 0.2626 0.5898 -0.0839 0.097 Uiso 1 1 calc R U . . .
C114 C 0.27286(13) 0.53870(13) -0.06463(8) 0.0916(17) Uani 1 1 d D . . . .
C115 C 0.27128(11) 0.52099(14) -0.03871(9) 0.0832(16) Uani 1 1 d . . . . .
H115 H 0.2781 0.4948 -0.0372 0.100 Uiso 1 1 calc R U . . .
C116 C 0.25980(10) 0.54051(13) -0.01391(8) 0.0660(14) Uani 1 1 d . . . . .
C117 C 0.28613(9) 0.51732(10) -0.09080(7) 0.134(3) Uani 1 1 d D . . . .
C118 C 0.32742(15) 0.5248(3) -0.0893(2) 0.160(2) Uani 0.516(4) 1 d D U P K 1
H11D H 0.3379 0.5141 -0.0718 0.241 Uiso 0.516(4) 1 calc R U P K 1
H11E H 0.3383 0.5124 -0.1053 0.241 Uiso 0.516(4) 1 calc R U P K 1
H11F H 0.3319 0.5525 -0.0899 0.241 Uiso 0.516(4) 1 calc R U P K 1
C119 C 0.2805(3) 0.47319(16) -0.0889(2) 0.160(2) Uani 0.516(4) 1 d D . P K 1
H11G H 0.2880 0.4643 -0.0700 0.241 Uiso 0.516(4) 1 calc R U P K 1
H11H H 0.2551 0.4672 -0.0925 0.241 Uiso 0.516(4) 1 calc R U P K 1
H11I H 0.2948 0.4603 -0.1028 0.241 Uiso 0.516(4) 1 calc R U P K 1
C120 C 0.2756(3) 0.5360(3) -0.11933(13) 0.160(2) Uani 0.516(4) 1 d D . P K 1
H12A H 0.2850 0.5206 -0.1346 0.241 Uiso 0.516(4) 1 calc R U P K 1
H12B H 0.2494 0.5372 -0.1216 0.241 Uiso 0.516(4) 1 calc R U P K 1
H12C H 0.2855 0.5620 -0.1200 0.241 Uiso 0.516(4) 1 calc R U P K 1
C11A C 0.3079(2) 0.48026(19) -0.0850(2) 0.160(2) Uani 0.484(4) 1 d D . P K 2
H11J H 0.3149 0.4691 -0.1028 0.241 Uiso 0.484(4) 1 calc R U P K 2
H11K H 0.3294 0.4864 -0.0733 0.241 Uiso 0.484(4) 1 calc R U P K 2
H11L H 0.2933 0.4618 -0.0750 0.241 Uiso 0.484(4) 1 calc R U P K 2
C11B C 0.25152(18) 0.5089(4) -0.10895(18) 0.160(2) Uani 0.484(4) 1 d D . P K 2
H11M H 0.2383 0.5329 -0.1123 0.241 Uiso 0.484(4) 1 calc R U P K 2
H11N H 0.2579 0.4978 -0.1270 0.241 Uiso 0.484(4) 1 calc R U P K 2
H11O H 0.2365 0.4907 -0.0990 0.241 Uiso 0.484(4) 1 calc R U P K 2
C11C C 0.3091(2) 0.5443(2) -0.10902(17) 0.160(2) Uani 0.484(4) 1 d D . P K 2
H11P H 0.2959 0.5682 -0.1131 0.241 Uiso 0.484(4) 1 calc R U P K 2
H11Q H 0.3317 0.5504 -0.0987 0.241 Uiso 0.484(4) 1 calc R U P K 2
H11S H 0.3142 0.5315 -0.1267 0.241 Uiso 0.484(4) 1 calc R U P K 2
C121 C 0.37426(10) 0.97309(11) 0.04484(8) 0.0567(13) Uani 1 1 d . . . . .
C122 C 0.41167(11) 0.98091(12) 0.04351(8) 0.0665(14) Uani 1 1 d . . . . .
C123 C 0.42518(12) 0.99642(14) 0.01848(9) 0.0923(17) Uani 1 1 d . . . . .
H123 H 0.4500 1.0016 0.0179 0.111 Uiso 1 1 calc R U . . .
C124 C 0.40310(12) 1.00450(14) -0.00560(8) 0.0965(17) Uani 1 1 d D . . . .
C125 C 0.36581(12) 0.99657(14) -0.00376(9) 0.0897(17) Uani 1 1 d . . . . .
H125 H 0.3501 1.0016 -0.0195 0.108 Uiso 1 1 calc R U . . .
C126 C 0.35190(11) 0.98170(12) 0.02067(8) 0.0664(14) Uani 1 1 d . . . . .
C127 C 0.41876(9) 1.02131(10) -0.03343(7) 0.128(2) Uani 1 1 d D . . . .
C128 C 0.45988(14) 1.0155(3) -0.03480(18) 0.153(2) Uani 0.669(4) 1 d D U P L 1
H12D H 0.4657 0.9884 -0.0316 0.229 Uiso 0.669(4) 1 calc R U P L 1
H12E H 0.4676 1.0233 -0.0534 0.229 Uiso 0.669(4) 1 calc R U P L 1
H12F H 0.4722 1.0312 -0.0203 0.229 Uiso 0.669(4) 1 calc R U P L 1
C129 C 0.4052(2) 1.06328(15) -0.03816(18) 0.153(2) Uani 0.669(4) 1 d D . P L 1
H12G H 0.3791 1.0640 -0.0369 0.229 Uiso 0.669(4) 1 calc R U P L 1
H12H H 0.4162 1.0801 -0.0237 0.229 Uiso 0.669(4) 1 calc R U P L 1
H12I H 0.4117 1.0721 -0.0568 0.229 Uiso 0.669(4) 1 calc R U P L 1
C130 C 0.4040(2) 0.9958(2) -0.05845(12) 0.153(2) Uani 0.669(4) 1 d D . P L 1
H13A H 0.3778 0.9973 -0.0596 0.229 Uiso 0.669(4) 1 calc R U P L 1
H13B H 0.4135 1.0051 -0.0761 0.229 Uiso 0.669(4) 1 calc R U P L 1
H13C H 0.4113 0.9691 -0.0553 0.229 Uiso 0.669(4) 1 calc R U P L 1
C12A C 0.39105(19) 1.0265(4) -0.05879(15) 0.153(2) Uani 0.331(4) 1 d D . P L 2
H12J H 0.3720 1.0440 -0.0534 0.229 Uiso 0.331(4) 1 calc R U P L 2
H12K H 0.4031 1.0373 -0.0749 0.229 Uiso 0.331(4) 1 calc R U P L 2
H12L H 0.3807 1.0015 -0.0640 0.229 Uiso 0.331(4) 1 calc R U P L 2
C12B C 0.4352(3) 1.06268(16) -0.0273(3) 0.153(2) Uani 0.331(4) 1 d D . P L 2
H12M H 0.4528 1.0611 -0.0115 0.229 Uiso 0.331(4) 1 calc R U P L 2
H12N H 0.4469 1.0720 -0.0440 0.229 Uiso 0.331(4) 1 calc R U P L 2
H12O H 0.4161 1.0805 -0.0225 0.229 Uiso 0.331(4) 1 calc R U P L 2
C12C C 0.44965(18) 0.9934(2) -0.0415(3) 0.153(2) Uani 0.331(4) 1 d D . P L 2
H12P H 0.4667 0.9905 -0.0254 0.229 Uiso 0.331(4) 1 calc R U P L 2
H12Q H 0.4396 0.9682 -0.0466 0.229 Uiso 0.331(4) 1 calc R U P L 2
H12R H 0.4620 1.0040 -0.0575 0.229 Uiso 0.331(4) 1 calc R U P L 2
C131 C 0.27764(10) 0.99916(11) 0.07131(8) 0.0565(13) Uani 1 1 d . . . . .
C132 C 0.28341(11) 1.00513(13) 0.04168(8) 0.0667(14) Uani 1 1 d . . . . .
C133 C 0.27150(11) 1.03819(12) 0.02711(9) 0.0785(15) Uani 1 1 d . . . . .
H133 H 0.2761 1.0405 0.0077 0.094 Uiso 1 1 calc R U . . .
C134 C 0.25363(12) 1.06701(12) 0.03968(9) 0.0836(16) Uani 1 1 d D . . . .
C135 C 0.24879(12) 1.06281(12) 0.06938(9) 0.0788(16) Uani 1 1 d . . . . .
H135 H 0.2372 1.0829 0.0790 0.095 Uiso 1 1 calc R U . . .
C136 C 0.26029(10) 1.03087(12) 0.08464(8) 0.0617(14) Uani 1 1 d . . . . .
C137 C 0.23715(9) 1.10323(10) 0.02474(7) 0.114(2) Uani 1 1 d D . . . .
C138 C 0.2527(2) 1.14093(16) 0.03801(16) 0.147(2) Uani 0.658(4) 1 d D U P M 1
H13D H 0.2484 1.1413 0.0582 0.221 Uiso 0.658(4) 1 calc R U P M 1
H13E H 0.2785 1.1421 0.0353 0.221 Uiso 0.658(4) 1 calc R U P M 1
H13F H 0.2410 1.1631 0.0289 0.221 Uiso 0.658(4) 1 calc R U P M 1
C139 C 0.19579(14) 1.1057(2) 0.02625(19) 0.147(2) Uani 0.658(4) 1 d D . P M 1
H13G H 0.1893 1.1068 0.0460 0.221 Uiso 0.658(4) 1 calc R U P M 1
H13H H 0.1871 1.1288 0.0164 0.221 Uiso 0.658(4) 1 calc R U P M 1
H13I H 0.1849 1.0829 0.0173 0.221 Uiso 0.658(4) 1 calc R U P M 1
C140 C 0.2434(2) 1.1015(2) -0.00721(11) 0.147(2) Uani 0.658(4) 1 d D . P M 1
H14A H 0.2691 1.0999 -0.0102 0.221 Uiso 0.658(4) 1 calc R U P M 1
H14B H 0.2315 1.0788 -0.0154 0.221 Uiso 0.658(4) 1 calc R U P M 1
H14C H 0.2337 1.1247 -0.0163 0.221 Uiso 0.658(4) 1 calc R U P M 1
C13A C 0.2123(2) 1.1289(2) 0.04301(16) 0.147(2) Uani 0.342(4) 1 d D . P M 2
H13J H 0.1925 1.1133 0.0496 0.221 Uiso 0.342(4) 1 calc R U P M 2
H13K H 0.2263 1.1390 0.0593 0.221 Uiso 0.342(4) 1 calc R U P M 2
H13L H 0.2028 1.1503 0.0316 0.221 Uiso 0.342(4) 1 calc R U P M 2
C13B C 0.26881(17) 1.1274(3) 0.0141(2) 0.147(2) Uani 0.342(4) 1 d D . P M 2
H13M H 0.2595 1.1505 0.0046 0.221 Uiso 0.342(4) 1 calc R U P M 2
H13N H 0.2846 1.1349 0.0302 0.221 Uiso 0.342(4) 1 calc R U P M 2
H13O H 0.2823 1.1121 0.0009 0.221 Uiso 0.342(4) 1 calc R U P M 2
C13C C 0.2139(2) 1.0874(3) -0.00085(14) 0.147(2) Uani 0.342(4) 1 d D . P M 2
H13P H 0.1941 1.0722 0.0061 0.221 Uiso 0.342(4) 1 calc R U P M 2
H13Q H 0.2044 1.1089 -0.0121 0.221 Uiso 0.342(4) 1 calc R U P M 2
H13R H 0.2288 1.0711 -0.0125 0.221 Uiso 0.342(4) 1 calc R U P M 2
C141 C 0.32307(11) 1.02837(12) 0.14734(8) 0.0608(14) Uani 1 1 d . . . . .
C142 C 0.29327(11) 1.05215(12) 0.13730(8) 0.0642(14) Uani 1 1 d . . . . .
C143 C 0.29403(13) 1.09262(13) 0.13827(9) 0.0816(16) Uani 1 1 d . . . . .
H143 H 0.2736 1.1066 0.1317 0.098 Uiso 1 1 calc R U . . .
C144 C 0.32520(14) 1.11334(10) 0.14907(10) 0.0907(18) Uani 1 1 d D . . . .
C145 C 0.35447(12) 1.09140(13) 0.15894(9) 0.0836(17) Uani 1 1 d . . . . .
H145 H 0.3754 1.1042 0.1660 0.100 Uiso 1 1 calc R U . . .
C146 C 0.35391(11) 1.05027(12) 0.15869(8) 0.0663(14) Uani 1 1 d . . . . .
C147 C 0.32640(9) 1.15827(11) 0.14953(7) 0.136(3) Uani 1 1 d D . . . .
C148 C 0.3268(5) 1.1653(4) 0.18208(13) 0.180(3) Uani 0.344(5) 1 d D . P N 1
H14D H 0.3469 1.1512 0.1911 0.271 Uiso 0.344(5) 1 calc R U P N 1
H14E H 0.3296 1.1928 0.1859 0.271 Uiso 0.344(5) 1 calc R U P N 1
H14F H 0.3043 1.1562 0.1895 0.271 Uiso 0.344(5) 1 calc R U P N 1
C149 C 0.36357(18) 1.1706(4) 0.1387(3) 0.180(3) Uani 0.344(5) 1 d D . P N 1
H14G H 0.3827 1.1585 0.1503 0.271 Uiso 0.344(5) 1 calc R U P N 1
H14H H 0.3654 1.1625 0.1191 0.271 Uiso 0.344(5) 1 calc R U P N 1
H14I H 0.3659 1.1986 0.1399 0.271 Uiso 0.344(5) 1 calc R U P N 1
C150 C 0.2967(2) 1.1779(3) 0.1306(2) 0.180(3) Uani 0.344(5) 1 d D . P N 1
H15A H 0.2731 1.1705 0.1371 0.271 Uiso 0.344(5) 1 calc R U P N 1
H15B H 0.2993 1.2059 0.1319 0.271 Uiso 0.344(5) 1 calc R U P N 1
H15C H 0.2988 1.1697 0.1111 0.271 Uiso 0.344(5) 1 calc R U P N 1
C14A C 0.36308(16) 1.1770(2) 0.1587(2) 0.180(3) Uani 0.656(5) 1 d D . P N 2
H14J H 0.3698 1.1691 0.1780 0.271 Uiso 0.656(5) 1 calc R U P N 2
H14K H 0.3815 1.1685 0.1460 0.271 Uiso 0.656(5) 1 calc R U P N 2
H14L H 0.3609 1.2050 0.1579 0.271 Uiso 0.656(5) 1 calc R U P N 2
C14B C 0.29823(18) 1.1734(2) 0.17045(15) 0.180(3) Uani 0.656(5) 1 d D . P N 2
H14M H 0.3041 1.1634 0.1893 0.271 Uiso 0.656(5) 1 calc R U P N 2
H14N H 0.2988 1.2015 0.1709 0.271 Uiso 0.656(5) 1 calc R U P N 2
H14O H 0.2743 1.1646 0.1642 0.271 Uiso 0.656(5) 1 calc R U P N 2
C14C C 0.3190(3) 1.1729(2) 0.11897(12) 0.180(3) Uani 0.656(5) 1 d D . P N 2
H14P H 0.3196 1.2010 0.1188 0.271 Uiso 0.656(5) 1 calc R U P N 2
H14Q H 0.3374 1.1628 0.1068 0.271 Uiso 0.656(5) 1 calc R U P N 2
H14R H 0.2954 1.1640 0.1121 0.271 Uiso 0.656(5) 1 calc R U P N 2
C151 C 0.41739(12) 1.00300(14) 0.12073(10) 0.0893(7) Uani 1 1 d . . . . .
C152 C 0.42241(12) 1.03084(14) 0.14263(10) 0.0893(7) Uani 1 1 d . . . . .
C153 C 0.45088(11) 1.05708(14) 0.14313(10) 0.0893(7) Uani 1 1 d . . . . .
H153 H 0.4536 1.0743 0.1585 0.107 Uiso 1 1 calc R U . . .
C154 C 0.47568(10) 1.05888(11) 0.12161(10) 0.0893(7) Uani 1 1 d D . . . .
C155 C 0.47087(12) 1.03124(13) 0.09971(10) 0.0893(7) Uani 1 1 d . . . . .
H155 H 0.4870 1.0312 0.0849 0.107 Uiso 1 1 calc R U . . .
C156 C 0.44294(12) 1.00375(14) 0.09924(10) 0.0893(7) Uani 1 1 d . . . . .
C157 C 0.50561(13) 1.08981(14) 0.12204(11) 0.167(2) Uani 0.621(4) 1 d D U P O 1
C158 C 0.53173(19) 1.0862(3) 0.09801(14) 0.167(2) Uani 0.621(4) 1 d D U P O 1
H15D H 0.5188 1.0906 0.0800 0.250 Uiso 0.621(4) 1 calc R U P O 1
H15E H 0.5508 1.1054 0.1006 0.250 Uiso 0.621(4) 1 calc R U P O 1
H15F H 0.5422 1.0604 0.0982 0.250 Uiso 0.621(4) 1 calc R U P O 1
C159 C 0.4893(2) 1.13064(16) 0.1231(2) 0.167(2) Uani 0.621(4) 1 d D . P O 1
H15G H 0.4747 1.1353 0.1058 0.250 Uiso 0.621(4) 1 calc R U P O 1
H15H H 0.4742 1.1327 0.1393 0.250 Uiso 0.621(4) 1 calc R U P O 1
H15I H 0.5085 1.1497 0.1247 0.250 Uiso 0.621(4) 1 calc R U P O 1
C160 C 0.5284(2) 1.0826(3) 0.14919(13) 0.167(2) Uani 0.621(4) 1 d D . P O 1
H16A H 0.5133 1.0844 0.1654 0.250 Uiso 0.621(4) 1 calc R U P O 1
H16B H 0.5390 1.0568 0.1485 0.250 Uiso 0.621(4) 1 calc R U P O 1
H16C H 0.5475 1.1018 0.1509 0.250 Uiso 0.621(4) 1 calc R U P O 1
C15A C 0.50753(14) 1.08824(15) 0.12427(11) 0.167(2) Uani 0.379(4) 1 d D . P O 2
C15B C 0.5023(4) 1.1139(2) 0.09740(13) 0.167(2) Uani 0.379(4) 1 d D . P O 2
H15J H 0.4805 1.1293 0.0988 0.250 Uiso 0.379(4) 1 calc R U P O 2
H15K H 0.5229 1.1311 0.0959 0.250 Uiso 0.379(4) 1 calc R U P O 2
H15L H 0.5002 1.0975 0.0807 0.250 Uiso 0.379(4) 1 calc R U P O 2
C15C C 0.54203(17) 1.0635(2) 0.1227(3) 0.167(2) Uani 0.379(4) 1 d D . P O 2
H15M H 0.5449 1.0476 0.1396 0.250 Uiso 0.379(4) 1 calc R U P O 2
H15N H 0.5401 1.0469 0.1061 0.250 Uiso 0.379(4) 1 calc R U P O 2
H15O H 0.5628 1.0804 0.1213 0.250 Uiso 0.379(4) 1 calc R U P O 2
C15D C 0.5104(4) 1.1140(2) 0.15124(13) 0.167(2) Uani 0.379(4) 1 d D . P O 2
H15P H 0.4888 1.1297 0.1523 0.250 Uiso 0.379(4) 1 calc R U P O 2
H15Q H 0.5130 1.0977 0.1680 0.250 Uiso 0.379(4) 1 calc R U P O 2
H15R H 0.5313 1.1309 0.1503 0.250 Uiso 0.379(4) 1 calc R U P O 2
C161 C 0.50183(11) 0.92786(12) 0.37633(8) 0.0638(14) Uani 1 1 d . . . . .
C162 C 0.52046(12) 0.94478(13) 0.35431(9) 0.0727(15) Uani 1 1 d . . . . .
C163 C 0.53208(13) 0.98210(13) 0.35349(10) 0.0976(19) Uani 1 1 d . . . . .
H163 H 0.5446 0.9908 0.3377 0.117 Uiso 1 1 calc R U . . .
C164 C 0.52569(15) 1.00809(10) 0.37599(12) 0.124(2) Uani 1 1 d D . . . .
C165 C 0.50592(14) 0.99164(15) 0.39874(10) 0.109(2) Uani 1 1 d . . . . .
H165 H 0.5002 1.0077 0.4141 0.131 Uiso 1 1 calc R U . . .
C166 C 0.49501(12) 0.95323(12) 0.39903(9) 0.0727(15) Uani 1 1 d . . . . .
C167 C 0.53990(14) 1.05100(14) 0.37667(12) 0.184(2) Uani 0.548(4) 1 d D . P P 1
C168 C 0.5275(3) 1.0761(2) 0.40153(15) 0.184(2) Uani 0.548(4) 1 d D U P P 1
H16D H 0.5375 1.0656 0.4193 0.275 Uiso 0.548(4) 1 calc R U P P 1
H16E H 0.5358 1.1025 0.3992 0.275 Uiso 0.548(4) 1 calc R U P P 1
H16F H 0.5013 1.0758 0.4017 0.275 Uiso 0.548(4) 1 calc R U P P 1
C169 C 0.5220(3) 1.0711(3) 0.35051(15) 0.184(2) Uani 0.548(4) 1 d D . P P 1
H16G H 0.5283 1.0573 0.3334 0.275 Uiso 0.548(4) 1 calc R U P P 1
H16H H 0.4960 1.0710 0.3521 0.275 Uiso 0.548(4) 1 calc R U P P 1
H16I H 0.5305 1.0977 0.3495 0.275 Uiso 0.548(4) 1 calc R U P P 1
C170 C 0.58158(15) 1.0518(3) 0.3751(3) 0.184(2) Uani 0.548(4) 1 d D . P P 1
H17A H 0.5925 1.0391 0.3917 0.275 Uiso 0.548(4) 1 calc R U P P 1
H17B H 0.5886 1.0384 0.3581 0.275 Uiso 0.548(4) 1 calc R U P P 1
H17C H 0.5898 1.0785 0.3745 0.275 Uiso 0.548(4) 1 calc R U P P 1
C16A C 0.54007(14) 1.05066(15) 0.37820(11) 0.184(2) Uani 0.452(4) 1 d D . P P 2
C16B C 0.50723(19) 1.0776(2) 0.3800(3) 0.184(2) Uani 0.452(4) 1 d D . P P 2
H16J H 0.4936 1.0706 0.3963 0.275 Uiso 0.452(4) 1 calc R U P P 2
H16K H 0.5154 1.1043 0.3819 0.275 Uiso 0.452(4) 1 calc R U P P 2
H16L H 0.4920 1.0750 0.3628 0.275 Uiso 0.452(4) 1 calc R U P P 2
C16C C 0.5649(3) 1.0560(4) 0.40508(15) 0.184(2) Uani 0.452(4) 1 d D . P P 2
H16M H 0.5857 1.0390 0.4040 0.275 Uiso 0.452(4) 1 calc R U P P 2
H16N H 0.5730 1.0828 0.4063 0.275 Uiso 0.452(4) 1 calc R U P P 2
H16O H 0.5516 1.0496 0.4218 0.275 Uiso 0.452(4) 1 calc R U P P 2
C16D C 0.5610(3) 1.0628(3) 0.35204(15) 0.184(2) Uani 0.452(4) 1 d D . P P 2
H16P H 0.5819 1.0462 0.3504 0.275 Uiso 0.452(4) 1 calc R U P P 2
H16Q H 0.5454 1.0603 0.3351 0.275 Uiso 0.452(4) 1 calc R U P P 2
H16R H 0.5688 1.0896 0.3542 0.275 Uiso 0.452(4) 1 calc R U P P 2
C171 C 0.50869(10) 0.87333(12) 0.44883(7) 0.0543(13) Uani 1 1 d . . . . .
C172 C 0.50267(10) 0.91272(12) 0.45141(8) 0.0581(13) Uani 1 1 d . . . . .
C173 C 0.52124(12) 0.93440(14) 0.47266(9) 0.0859(17) Uani 1 1 d . . . . .
H173 H 0.5165 0.9611 0.4740 0.103 Uiso 1 1 calc R U . . .
C174 C 0.54633(12) 0.91784(13) 0.49170(8) 0.0858(17) Uani 1 1 d D . . . .
C175 C 0.55121(12) 0.87783(13) 0.48951(9) 0.0791(16) Uani 1 1 d . . . . .
H175 H 0.5674 0.8655 0.5025 0.095 Uiso 1 1 calc R U . . .
C176 C 0.53289(10) 0.85506(12) 0.46873(8) 0.0617(14) Uani 1 1 d . . . . .
C177 C 0.56641(9) 0.94329(10) 0.51405(7) 0.126(2) Uani 1 1 d D . . . .
C178 C 0.54481(17) 0.9404(3) 0.54097(11) 0.156(2) Uani 0.619(4) 1 d D U P Q 1
H17D H 0.5206 0.9502 0.5371 0.235 Uiso 0.619(4) 1 calc R U P Q 1
H17E H 0.5436 0.9135 0.5469 0.235 Uiso 0.619(4) 1 calc R U P Q 1
H17F H 0.5566 0.9557 0.5560 0.235 Uiso 0.619(4) 1 calc R U P Q 1
C179 C 0.60508(13) 0.9280(2) 0.51921(18) 0.156(2) Uani 0.619(4) 1 d D . P Q 1
H17G H 0.6181 0.9302 0.5018 0.235 Uiso 0.619(4) 1 calc R U P Q 1
H17H H 0.6173 0.9432 0.5341 0.235 Uiso 0.619(4) 1 calc R U P Q 1
H17I H 0.6043 0.9010 0.5250 0.235 Uiso 0.619(4) 1 calc R U P Q 1
C180 C 0.5668(2) 0.98752(14) 0.50568(17) 0.156(2) Uani 0.619(4) 1 d D . P Q 1
H18D H 0.5802 0.9909 0.4886 0.235 Uiso 0.619(4) 1 calc R U P Q 1
H18E H 0.5421 0.9965 0.5022 0.235 Uiso 0.619(4) 1 calc R U P Q 1
H18F H 0.5781 1.0024 0.5211 0.235 Uiso 0.619(4) 1 calc R U P Q 1
C17A C 0.5448(3) 0.9744(2) 0.5288(2) 0.156(2) Uani 0.381(4) 1 d D . P Q 2
H17J H 0.5324 0.9907 0.5147 0.235 Uiso 0.381(4) 1 calc R U P Q 2
H17K H 0.5272 0.9622 0.5406 0.235 Uiso 0.381(4) 1 calc R U P Q 2
H17L H 0.5610 0.9903 0.5407 0.235 Uiso 0.381(4) 1 calc R U P Q 2
C17B C 0.5860(3) 0.9176(3) 0.53617(17) 0.156(2) Uani 0.381(4) 1 d D . P Q 2
H17M H 0.5997 0.8978 0.5266 0.235 Uiso 0.381(4) 1 calc R U P Q 2
H17N H 0.6023 0.9333 0.5480 0.235 Uiso 0.381(4) 1 calc R U P Q 2
H17O H 0.5684 0.9052 0.5479 0.235 Uiso 0.381(4) 1 calc R U P Q 2
C17C C 0.60059(18) 0.9576(4) 0.5001(2) 0.156(2) Uani 0.381(4) 1 d D . P Q 2
H17P H 0.6125 0.9358 0.4913 0.235 Uiso 0.381(4) 1 calc R U P Q 2
H17Q H 0.5941 0.9768 0.4858 0.235 Uiso 0.381(4) 1 calc R U P Q 2
H17R H 0.6169 0.9691 0.5144 0.235 Uiso 0.381(4) 1 calc R U P Q 2
C181 C 0.57328(10) 0.79488(11) 0.41838(8) 0.0530(13) Uani 1 1 d . . . . .
C182 C 0.57675(10) 0.79611(11) 0.44796(8) 0.0503(12) Uani 1 1 d . . . . .
C183 C 0.61036(10) 0.78923(11) 0.46185(8) 0.0595(13) Uani 1 1 d . . . . .
H183 H 0.6121 0.7896 0.4818 0.071 Uiso 1 1 calc R U . . .
C184 C 0.64122(9) 0.78190(12) 0.44692(8) 0.0626(14) Uani 1 1 d D . . . .
C185 C 0.63772(10) 0.78033(11) 0.41738(8) 0.0577(13) Uani 1 1 d . . . . .
H185 H 0.6581 0.7750 0.4069 0.069 Uiso 1 1 calc R U . . .
C186 C 0.60422(10) 0.78659(11) 0.40304(8) 0.0529(12) Uani 1 1 d . . . . .
C187 C 0.67780(9) 0.77371(11) 0.46164(7) 0.0861(17) Uani 1 1 d D . . . .
C188 C 0.67683(17) 0.7743(2) 0.49386(9) 0.1851(18) Uani 1 1 d D U . . .
H18G H 0.6597 0.7551 0.5000 0.278 Uiso 1 1 calc R U . . .
H18H H 0.7007 0.7684 0.5020 0.278 Uiso 1 1 calc R U . . .
H18I H 0.6695 0.7999 0.5001 0.278 Uiso 1 1 calc R U . . .
C189 C 0.70517(14) 0.80452(16) 0.45482(14) 0.1851(18) Uani 1 1 d D . . . .
H18J H 0.6965 0.8297 0.4608 0.278 Uiso 1 1 calc R U . . .
H18K H 0.7280 0.7988 0.4648 0.278 Uiso 1 1 calc R U . . .
H18L H 0.7085 0.8049 0.4345 0.278 Uiso 1 1 calc R U . . .
C190 C 0.69355(15) 0.73573(15) 0.45158(13) 0.1851(18) Uani 1 1 d D . . . .
H19D H 0.6771 0.7147 0.4554 0.278 Uiso 1 1 calc R U . . .
H19E H 0.6971 0.7372 0.4313 0.278 Uiso 1 1 calc R U . . .
H19F H 0.7166 0.7311 0.4616 0.278 Uiso 1 1 calc R U . . .
C191 C 0.56755(10) 0.85014(12) 0.34468(7) 0.0555(13) Uani 1 1 d . . . . .
C192 C 0.60038(10) 0.83203(12) 0.35271(8) 0.0574(13) Uani 1 1 d . . . . .
C193 C 0.63324(11) 0.85113(12) 0.35001(9) 0.0745(15) Uani 1 1 d . . . . .
H193 H 0.6549 0.8382 0.3551 0.089 Uiso 1 1 calc R U . . .
C194 C 0.63438(10) 0.88928(12) 0.33988(10) 0.0822(17) Uani 1 1 d D . . . .
C195 C 0.60217(11) 0.90637(14) 0.33180(9) 0.0836(17) Uani 1 1 d . . . . .
H195 H 0.6025 0.9315 0.3241 0.100 Uiso 1 1 calc R U . . .
C196 C 0.56908(11) 0.88827(12) 0.33453(8) 0.0630(14) Uani 1 1 d . . . . .
C197 C 0.67062(10) 0.91074(10) 0.33606(7) 0.133(2) Uani 1 1 d D . . . .
C198 C 0.70356(17) 0.8895(2) 0.34966(17) 0.166(2) Uani 0.543(4) 1 d D U P R 1
H19G H 0.7253 0.9044 0.3465 0.249 Uiso 0.543(4) 1 calc R U P R 1
H19H H 0.7005 0.8867 0.3699 0.249 Uiso 0.543(4) 1 calc R U P R 1
H19I H 0.7057 0.8640 0.3411 0.249 Uiso 0.543(4) 1 calc R U P R 1
C199 C 0.6670(3) 0.95297(15) 0.34775(18) 0.166(2) Uani 0.543(4) 1 d D . P R 1
H19J H 0.6460 0.9653 0.3387 0.249 Uiso 0.543(4) 1 calc R U P R 1
H19K H 0.6643 0.9521 0.3681 0.249 Uiso 0.543(4) 1 calc R U P R 1
H19L H 0.6885 0.9677 0.3437 0.249 Uiso 0.543(4) 1 calc R U P R 1
C200 C 0.6749(3) 0.9135(3) 0.30342(10) 0.166(2) Uani 0.543(4) 1 d D . P R 1
H20D H 0.6542 0.9268 0.2948 0.249 Uiso 0.543(4) 1 calc R U P R 1
H20E H 0.6967 0.9277 0.2996 0.249 Uiso 0.543(4) 1 calc R U P R 1
H20F H 0.6764 0.8876 0.2955 0.249 Uiso 0.543(4) 1 calc R U P R 1
C19A C 0.6955(2) 0.8838(2) 0.3199(2) 0.166(2) Uani 0.457(4) 1 d D . P R 2
H19M H 0.6976 0.8590 0.3296 0.249 Uiso 0.457(4) 1 calc R U P R 2
H19N H 0.6855 0.8798 0.3007 0.249 Uiso 0.457(4) 1 calc R U P R 2
H19O H 0.7192 0.8955 0.3190 0.249 Uiso 0.457(4) 1 calc R U P R 2
C19B C 0.6671(4) 0.94993(18) 0.3209(2) 0.166(2) Uani 0.457(4) 1 d D . P R 2
H19P H 0.6513 0.9667 0.3313 0.249 Uiso 0.457(4) 1 calc R U P R 2
H19Q H 0.6907 0.9618 0.3201 0.249 Uiso 0.457(4) 1 calc R U P R 2
H19R H 0.6570 0.9461 0.3018 0.249 Uiso 0.457(4) 1 calc R U P R 2
C19C C 0.6874(3) 0.9141(4) 0.36673(13) 0.166(2) Uani 0.457(4) 1 d D . P R 2
H19S H 0.6890 0.8885 0.3753 0.249 Uiso 0.457(4) 1 calc R U P R 2
H19T H 0.7113 0.9253 0.3661 0.249 Uiso 0.457(4) 1 calc R U P R 2
H19U H 0.6722 0.9306 0.3780 0.249 Uiso 0.457(4) 1 calc R U P R 2
C201 C 0.43240(11) 0.54151(13) 0.13072(8) 0.0662(14) Uani 1 1 d . . . . .
C202 C 0.39804(10) 0.54668(13) 0.11841(8) 0.0723(15) Uani 1 1 d . . . . .
H202 H 0.3786 0.5317 0.1245 0.087 Uiso 1 1 calc R U . . .
C203 C 0.39244(10) 0.57435(13) 0.09684(8) 0.0677(15) Uani 1 1 d . . . . .
C204 C 0.42204(11) 0.59509(13) 0.08666(8) 0.0689(15) Uani 1 1 d . . . . .
H204 H 0.4187 0.6126 0.0715 0.083 Uiso 1 1 calc R U . . .
C205 C 0.45638(10) 0.58946(12) 0.09927(8) 0.0596(13) Uani 1 1 d . . . . .
C206 C 0.46124(11) 0.56340(12) 0.12142(8) 0.0637(14) Uani 1 1 d . . . . .
H206 H 0.4843 0.5604 0.1303 0.076 Uiso 1 1 calc R U . . .
C207 C 0.43874(12) 0.51305(13) 0.15595(8) 0.0700(15) Uani 1 1 d . . . . .
C208 C 0.48752(10) 0.61583(11) 0.09047(8) 0.0573(13) Uani 1 1 d . . . . .
C209 C 0.31135(11) 0.58632(13) 0.04518(9) 0.0737(15) Uani 1 1 d . . . . .
H209 H 0.3068 0.5870 0.0254 0.088 Uiso 1 1 calc R U . . .
C210 C 0.34738(11) 0.58348(14) 0.05512(9) 0.0806(17) Uani 1 1 d . . . . .
H210 H 0.3662 0.5827 0.0423 0.097 Uiso 1 1 calc R U . . .
C211 C 0.35499(11) 0.58180(14) 0.08468(8) 0.0755(16) Uani 1 1 d . . . . .
C212 C 0.32565(11) 0.58746(14) 0.10220(9) 0.0813(17) Uani 1 1 d . . . . .
H212 H 0.3297 0.5891 0.1220 0.098 Uiso 1 1 calc R U . . .
C213 C 0.28980(11) 0.59075(13) 0.09029(8) 0.0739(16) Uani 1 1 d . . . . .
H213 H 0.2707 0.5948 0.1024 0.089 Uiso 1 1 calc R U . . .
C214 C 0.41818(11) 0.76477(12) 0.05337(8) 0.0644(14) Uani 1 1 d . . . . .
C215 C 0.38909(11) 0.74028(12) 0.04529(9) 0.0703(15) Uani 1 1 d . . . . .
H215 H 0.3934 0.7137 0.0425 0.084 Uiso 1 1 calc R U . . .
C216 C 0.35320(11) 0.75484(12) 0.04120(9) 0.0712(15) Uani 1 1 d . . . . .
C217 C 0.34876(12) 0.79471(13) 0.04404(10) 0.0856(17) Uani 1 1 d . . . . .
H217 H 0.3256 0.8050 0.0402 0.103 Uiso 1 1 calc R U . . .
C218 C 0.37648(10) 0.82071(9) 0.05231(8) 0.0765(16) Uani 1 1 d D . . . .
C219 C 0.41135(11) 0.80453(12) 0.05705(9) 0.0757(16) Uani 1 1 d . . . . .
H219 H 0.4306 0.8209 0.0629 0.091 Uiso 1 1 calc R U . . .
C220 C 0.45708(10) 0.74897(12) 0.05904(8) 0.0600(14) Uani 1 1 d . . . . .
C222 C 0.26058(12) 0.70923(15) 0.03915(10) 0.0964(19) Uani 1 1 d . . . . .
H222 H 0.2386 0.7130 0.0480 0.116 Uiso 1 1 calc R U . . .
C223 C 0.28876(13) 0.73336(15) 0.04673(11) 0.109(2) Uani 1 1 d . . . . .
H223 H 0.2853 0.7530 0.0602 0.131 Uiso 1 1 calc R U . . .
C224 C 0.32296(10) 0.72941(13) 0.03470(9) 0.0755(15) Uani 1 1 d . . . . .
C225 C 0.32509(12) 0.69727(14) 0.01751(12) 0.110(2) Uani 1 1 d . . . . .
H225 H 0.3475 0.6905 0.0104 0.132 Uiso 1 1 calc R U . . .
C226 C 0.29434(12) 0.67390(14) 0.01018(11) 0.0975(19) Uani 1 1 d . . . . .
H226 H 0.2972 0.6528 -0.0021 0.117 Uiso 1 1 calc R U . . .
C227 C 0.50309(10) 0.82780(12) 0.16075(8) 0.0619(14) Uani 1 1 d . . . . .
C228 C 0.47981(11) 0.85496(12) 0.14861(8) 0.0672(14) Uani 1 1 d . . . . .
H228 H 0.4789 0.8584 0.1288 0.081 Uiso 1 1 calc R U . . .
C229 C 0.45738(11) 0.87756(12) 0.16538(8) 0.0699(15) Uani 1 1 d . . . . .
C230 C 0.45742(11) 0.87084(13) 0.19448(8) 0.0774(15) Uani 1 1 d . . . . .
H230 H 0.4423 0.8857 0.2057 0.093 Uiso 1 1 calc R U . . .
C231 C 0.47924(12) 0.84284(13) 0.20711(8) 0.0765(16) Uani 1 1 d . . . . .
C232 C 0.50364(11) 0.82185(13) 0.19044(8) 0.0699(15) Uani 1 1 d . . . . .
H232 H 0.5200 0.8042 0.1991 0.084 Uiso 1 1 calc R U . . .
C233 C 0.52548(10) 0.80266(11) 0.14189(8) 0.0558(13) Uani 1 1 d . . . . .
C234 C 0.43234(11) 0.90592(12) 0.15103(8) 0.0694(14) Uani 1 1 d . . . . .
C235 C 0.51154(12) 0.83332(13) 0.28417(8) 0.0784(16) Uani 1 1 d . . . . .
H235 H 0.5337 0.8310 0.2945 0.094 Uiso 1 1 calc R U . . .
C236 C 0.51194(12) 0.83297(13) 0.25444(8) 0.0821(17) Uani 1 1 d . . . . .
H236 H 0.5337 0.8296 0.2452 0.099 Uiso 1 1 calc R U . . .
C237 C 0.48005(12) 0.83761(13) 0.23896(8) 0.0719(15) Uani 1 1 d . . . . .
C238 C 0.44829(11) 0.83867(14) 0.25329(8) 0.0815(17) Uani 1 1 d . . . . .
H238 H 0.4257 0.8394 0.2435 0.098 Uiso 1 1 calc R U . . .
C239 C 0.45105(12) 0.83857(14) 0.28326(8) 0.0809(17) Uani 1 1 d . . . . .
H239 H 0.4295 0.8398 0.2930 0.097 Uiso 1 1 calc R U . . .
C240 C 0.54269(11) 0.65510(12) 0.20432(8) 0.0624(14) Uani 1 1 d . . . . .
C241 C 0.53310(11) 0.61669(12) 0.20796(8) 0.0690(15) Uani 1 1 d . . . . .
H241 H 0.5340 0.5994 0.1926 0.083 Uiso 1 1 calc R U . . .
C242 C 0.52210(13) 0.60327(12) 0.23400(8) 0.0734(15) Uani 1 1 d . . . . .
C243 C 0.52034(13) 0.62818(12) 0.25683(8) 0.0794(17) Uani 1 1 d . . . . .
H243 H 0.5118 0.6191 0.2741 0.095 Uiso 1 1 calc R U . . .
C244 C 0.53116(13) 0.66677(12) 0.25442(8) 0.0725(15) Uani 1 1 d . . . . .
C245 C 0.54209(11) 0.67994(12) 0.22784(8) 0.0677(14) Uani 1 1 d . . . . .
H245 H 0.5491 0.7060 0.2258 0.081 Uiso 1 1 calc R U . . .
C246 C 0.55377(10) 0.66881(12) 0.17492(8) 0.0587(13) Uani 1 1 d . . . . .
C247 C 0.51139(14) 0.56026(14) 0.23519(9) 0.0881(18) Uani 1 1 d . . . . .
C248 C 0.50262(12) 0.71811(14) 0.32166(9) 0.0876(17) Uani 1 1 d . . . . .
H248 H 0.4848 0.7153 0.3351 0.105 Uiso 1 1 calc R U . . .
C249 C 0.50252(12) 0.69261(13) 0.29901(8) 0.0850(16) Uani 1 1 d . . . . .
H249 H 0.4843 0.6737 0.2973 0.102 Uiso 1 1 calc R U . . .
C250 C 0.52885(12) 0.69431(13) 0.27869(8) 0.0720(15) Uani 1 1 d . . . . .
C251 C 0.55402(12) 0.72443(13) 0.28247(9) 0.0814(16) Uani 1 1 d . . . . .
H251 H 0.5720 0.7278 0.2692 0.098 Uiso 1 1 calc R U . . .
C252 C 0.55264(12) 0.74997(13) 0.30610(8) 0.0740(15) Uani 1 1 d . . . . .
H252 H 0.5702 0.7695 0.3082 0.089 Uiso 1 1 calc R U . . .
C253 C 0.19999(10) 0.52860(13) 0.12840(9) 0.0703(15) Uani 1 1 d . . . . .
C254 C 0.17140(11) 0.51982(13) 0.14536(8) 0.0723(15) Uani 1 1 d . . . . .
H254 H 0.1478 0.5233 0.1377 0.087 Uiso 1 1 calc R U . . .
C255 C 0.17575(10) 0.50628(13) 0.17284(9) 0.0669(15) Uani 1 1 d . . . . .
C256 C 0.21089(11) 0.50113(14) 0.18442(9) 0.0831(17) Uani 1 1 d . . . . .
H256 H 0.2142 0.4904 0.2027 0.100 Uiso 1 1 calc R U . . .
C257 C 0.24182(11) 0.51181(15) 0.16906(9) 0.0845(17) Uani 1 1 d . . . . .
C258 C 0.23438(11) 0.52470(13) 0.14079(9) 0.0828(17) Uani 1 1 d . . . . .
H258 H 0.2541 0.5310 0.1298 0.099 Uiso 1 1 calc R U . . .
C259 C 0.19467(11) 0.54228(13) 0.09819(9) 0.0693(15) Uani 1 1 d . . . . .
C260 C 0.14520(11) 0.49443(13) 0.19129(9) 0.0715(15) Uani 1 1 d . . . . .
C261 C 0.32380(11) 0.47129(16) 0.20978(10) 0.1016(8) Uani 1 1 d . . . . .
H261 H 0.3286 0.4517 0.2233 0.122 Uiso 1 1 calc R U . . .
C262 C 0.28799(12) 0.47800(15) 0.20061(10) 0.1016(8) Uani 1 1 d . . . . .
H262 H 0.2695 0.4631 0.2082 0.122 Uiso 1 1 calc R U . . .
C263 C 0.27948(12) 0.50544(16) 0.18103(11) 0.1016(8) Uani 1 1 d . . . . .
C264 C 0.30753(11) 0.53166(16) 0.17482(10) 0.1016(8) Uani 1 1 d . . . . .
H264 H 0.3025 0.5540 0.1639 0.122 Uiso 1 1 calc R U . . .
C265 C 0.34337(12) 0.52396(15) 0.18524(10) 0.1016(8) Uani 1 1 d . . . . .
H265 H 0.3619 0.5417 0.1817 0.122 Uiso 1 1 calc R U . . .
C266 C 0.15322(11) 0.75565(12) 0.02318(8) 0.0645(14) Uani 1 1 d . . . . .
C267 C 0.11915(10) 0.76627(12) 0.03413(8) 0.0649(14) Uani 1 1 d . . . . .
H267 H 0.0994 0.7491 0.0325 0.078 Uiso 1 1 calc R U . . .
C268 C 0.11540(11) 0.80194(12) 0.04715(9) 0.0662(14) Uani 1 1 d . . . . .
C269 C 0.14483(10) 0.82639(13) 0.05023(8) 0.0708(15) Uani 1 1 d . . . . .
H269 H 0.1424 0.8502 0.0597 0.085 Uiso 1 1 calc R U . . .
C270 C 0.17830(10) 0.81632(12) 0.03952(9) 0.0676(14) Uani 1 1 d . . . . .
C271 C 0.18279(11) 0.78164(12) 0.02635(9) 0.0717(15) Uani 1 1 d . . . . .
H271 H 0.2054 0.7749 0.0194 0.086 Uiso 1 1 calc R U . . .
C272 C 0.15842(11) 0.71442(12) 0.01123(8) 0.0638(14) Uani 1 1 d . . . . .
C273 C 0.08055(10) 0.81299(13) 0.06117(8) 0.0655(14) Uani 1 1 d . . . . .
C274 C 0.26635(12) 0.87224(15) 0.03152(10) 0.101(2) Uani 1 1 d . . . . .
H274 H 0.2844 0.8746 0.0182 0.121 Uiso 1 1 calc R U . . .
C275 C 0.23678(13) 0.84692(15) 0.02491(10) 0.1015(19) Uani 1 1 d . . . . .
H275 H 0.2356 0.8333 0.0076 0.122 Uiso 1 1 calc R U . . .
C276 C 0.20962(11) 0.84242(13) 0.04424(9) 0.0785(16) Uani 1 1 d . . . . .
C277 C 0.21293(13) 0.86554(16) 0.06718(11) 0.116(2) Uani 1 1 d . . . . .
H277 H 0.1944 0.8654 0.0802 0.139 Uiso 1 1 calc R U . . .
C278 C 0.24366(14) 0.89047(16) 0.07257(11) 0.115(2) Uani 1 1 d . U . . .
H278 H 0.2447 0.9056 0.0892 0.137 Uiso 1 1 calc R U . . .
C279 C 0.48938(10) 0.67496(11) 0.40340(8) 0.0520(12) Uani 1 1 d . . . . .
C280 C 0.46383(10) 0.66577(11) 0.42281(8) 0.0550(13) Uani 1 1 d . . . . .
H280 H 0.4584 0.6839 0.4369 0.066 Uiso 1 1 calc R U . . .
C281 C 0.44593(10) 0.63042(11) 0.42208(8) 0.0561(13) Uani 1 1 d . . . . .
C282 C 0.45414(10) 0.60461(12) 0.40079(8) 0.0655(14) Uani 1 1 d . . . . .
H282 H 0.4418 0.5808 0.3997 0.079 Uiso 1 1 calc R U . . .
C283 C 0.48059(11) 0.61279(11) 0.38037(8) 0.0569(13) Uani 1 1 d . . . . .
C284 C 0.49839(10) 0.64841(11) 0.38265(8) 0.0591(13) Uani 1 1 d . . . . .
H284 H 0.5166 0.6545 0.3701 0.071 Uiso 1 1 calc R U . . .
C285 C 0.50500(10) 0.71504(12) 0.40340(8) 0.0609(14) Uani 1 1 d . . . . .
C286 C 0.41663(10) 0.62004(11) 0.44154(8) 0.0580(13) Uani 1 1 d . . . . .
C287 C 0.52466(13) 0.54944(14) 0.32615(9) 0.0964(19) Uani 1 1 d . . . . .
H287 H 0.5479 0.5461 0.3192 0.116 Uiso 1 1 calc R U . . .
C288 C 0.52099(11) 0.57635(13) 0.34701(9) 0.0794(16) Uani 1 1 d . . . . .
H288 H 0.5412 0.5903 0.3542 0.095 Uiso 1 1 calc R U . . .
C289 C 0.48757(11) 0.58300(12) 0.35748(8) 0.0611(13) Uani 1 1 d . . . . .
C290 C 0.45976(11) 0.55913(13) 0.34590(10) 0.0895(18) Uani 1 1 d . . . . .
H290 H 0.4363 0.5614 0.3525 0.107 Uiso 1 1 calc R U . . .
C291 C 0.46665(12) 0.53223(13) 0.32483(10) 0.0957(18) Uani 1 1 d . . . . .
H291 H 0.4474 0.5169 0.3176 0.115 Uiso 1 1 calc R U . . .
C292 C 0.37704(11) 0.91036(12) 0.33389(8) 0.0627(14) Uani 1 1 d . . . . .
C293 C 0.34663(10) 0.91944(12) 0.34837(8) 0.0623(14) Uani 1 1 d . . . . .
H293 H 0.3466 0.9160 0.3682 0.075 Uiso 1 1 calc R U . . .
C294 C 0.31596(10) 0.93369(12) 0.33385(8) 0.0607(14) Uani 1 1 d . . . . .
C295 C 0.31569(11) 0.93901(13) 0.30440(8) 0.0739(15) Uani 1 1 d . . . . .
H295 H 0.2950 0.9487 0.2946 0.089 Uiso 1 1 calc R U . . .
C296 C 0.34709(11) 0.92969(13) 0.28938(6) 0.0776(15) Uani 1 1 d D U . . .
C297 C 0.37727(11) 0.91498(13) 0.30475(8) 0.0770(16) Uani 1 1 d . . . . .
H297 H 0.3980 0.9081 0.2951 0.092 Uiso 1 1 calc R U . . .
C298 C 0.41161(11) 0.89529(13) 0.34922(8) 0.0669(15) Uani 1 1 d . . . . .
C299 C 0.28106(11) 0.94492(12) 0.34850(8) 0.0662(14) Uani 1 1 d . . . . .
N8 N 0.35829(19) 0.95649(19) 0.20056(14) 0.0773(8) Uani 0.4934(16) 1 d . . P A 1
C300 C 0.3258(2) 0.94750(17) 0.21180(17) 0.0773(8) Uani 0.4934(16) 1 d . . P A 1
H300 H 0.3052 0.9463 0.1995 0.093 Uiso 0.4934(16) 1 calc R U P A 1
C301 C 0.3220(2) 0.94021(19) 0.24007(16) 0.0773(8) Uani 0.4934(16) 1 d . . P A 1
H301 H 0.2990 0.9347 0.2466 0.093 Uiso 0.4934(16) 1 calc R U P A 1
C302 C 0.3503(2) 0.9407(3) 0.25854(11) 0.0773(8) Uani 0.4934(16) 1 d D . P A 1
C303 C 0.3840(2) 0.9517(3) 0.24899(17) 0.0773(8) Uani 0.4934(16) 1 d . . P A 1
H303 H 0.4040 0.9544 0.2618 0.093 Uiso 0.4934(16) 1 calc R U P A 1
C304 C 0.3873(2) 0.9584(3) 0.22035(16) 0.0773(8) Uani 0.4934(16) 1 d . U P A 1
H304 H 0.4103 0.9646 0.2138 0.093 Uiso 0.4934(16) 1 calc R U P A 1
N8' N 0.35009(16) 0.9413(2) 0.19803(13) 0.0773(8) Uani 0.5066(16) 1 d . . P A 2
C30A C 0.33319(16) 0.9682(2) 0.21276(16) 0.0773(8) Uani 0.5066(16) 1 d . . P A 2
H30G H 0.3230 0.9898 0.2033 0.093 Uiso 0.5066(16) 1 calc R U P A 2
C30B C 0.33019(18) 0.9648(2) 0.24267(16) 0.0773(8) Uani 0.5066(16) 1 d . . P A 2
H30H H 0.3179 0.9837 0.2529 0.093 Uiso 0.5066(16) 1 calc R U P A 2
C30C C 0.3466(2) 0.9313(3) 0.25728(10) 0.0773(8) Uani 0.5066(16) 1 d D . P A 2
C30D C 0.3621(2) 0.9039(3) 0.23932(16) 0.0773(8) Uani 0.5066(16) 1 d . . P A 2
H30I H 0.3721 0.8812 0.2475 0.093 Uiso 0.5066(16) 1 calc R U P A 2
C30E C 0.3634(2) 0.9087(3) 0.21039(16) 0.0773(8) Uani 0.5066(16) 1 d . . P A 2
H30J H 0.3736 0.8892 0.1992 0.093 Uiso 0.5066(16) 1 calc R U P A 2
O53' O 0.43374(15) 0.51424(14) 0.22100(10) 0.1022(7) Uani 0.6125(16) 1 d D . P S 2
O54' O 0.41243(14) 0.52219(15) 0.26408(10) 0.1022(7) Uani 0.6125(16) 1 d D . P S 2
C31A C 0.42546(19) 0.53513(18) 0.24159(10) 0.1022(7) Uani 0.6125(16) 1 d D . P S 2
H31A H 0.4292 0.5620 0.2402 0.123 Uiso 0.6125(16) 1 calc R U P S 2
O53 O 0.4339(2) 0.51388(19) 0.22075(13) 0.1022(7) Uani 0.3875(16) 1 d D . P S 1
O54 O 0.4127(2) 0.5225(2) 0.26338(12) 0.1022(7) Uani 0.3875(16) 1 d D . P S 1
O55 O 0.4279(2) 0.6480(2) 0.16071(11) 0.1022(7) Uani 0.3875(16) 1 d D . P S 1
H55O H 0.4325 0.6658 0.1489 0.153 Uiso 0.3875(16) 1 calc R U P S 1
O56 O 0.45254(18) 0.69147(15) 0.19008(17) 0.1022(7) Uani 0.3875(16) 1 d D . P S 1
N9 N 0.39901(12) 0.71817(15) 0.33906(12) 0.1022(7) Uani 0.3875(16) 1 d D . P S 1
C305 C 0.42223(8) 0.57935(14) 0.23706(10) 0.1022(7) Uani 0.3875(16) 1 d D . P S 1
C306 C 0.42645(17) 0.59695(13) 0.21030(12) 0.1022(7) Uani 0.3875(16) 1 d D . P S 1
H306 H 0.4290 0.5832 0.1933 0.123 Uiso 0.3875(16) 1 calc R U P S 1
C307 C 0.42637(11) 0.63754(13) 0.21231(10) 0.1022(7) Uani 0.3875(16) 1 d D . P S 1
C308 C 0.42041(16) 0.6586(2) 0.23711(9) 0.1022(7) Uani 0.3875(16) 1 d D . P S 1
H308 H 0.4196 0.6858 0.2359 0.123 Uiso 0.3875(16) 1 calc R U P S 1
C309 C 0.41558(5) 0.64113(14) 0.26371(9) 0.1022(7) Uani 0.3875(16) 1 d D . P S 1
C310 C 0.4161(2) 0.60079(14) 0.26146(14) 0.1022(7) Uani 0.3875(16) 1 d D . P S 1
H310 H 0.4119 0.5867 0.2781 0.123 Uiso 0.3875(16) 1 calc R U P S 1
C311 C 0.42344(19) 0.53553(13) 0.24008(10) 0.1022(7) Uani 0.3875(16) 1 d D . P S 1
C312 C 0.43375(19) 0.66031(15) 0.18558(9) 0.1022(7) Uani 0.3875(16) 1 d D . P S 1
C313 C 0.4028(2) 0.7314(2) 0.31185(10) 0.1022(7) Uani 0.3875(16) 1 d D . P S 1
H313 H 0.4028 0.7584 0.3090 0.123 Uiso 0.3875(16) 1 calc R U P S 1
C314 C 0.4067(3) 0.70702(14) 0.28740(14) 0.1022(7) Uani 0.3875(16) 1 d D . P S 1
H314 H 0.4080 0.7188 0.2695 0.123 Uiso 0.3875(16) 1 calc R U P S 1
C315 C 0.4085(2) 0.66623(14) 0.28908(10) 0.1022(7) Uani 0.3875(16) 1 d D . P S 1
C316 C 0.4068(3) 0.65104(18) 0.31631(10) 0.1022(7) Uani 0.3875(16) 1 d D . P S 1
H316 H 0.4076 0.6242 0.3197 0.123 Uiso 0.3875(16) 1 calc R U P S 1
C317 C 0.4039(2) 0.67853(13) 0.33909(14) 0.1022(7) Uani 0.3875(16) 1 d D . P S 1
H317 H 0.4057 0.6674 0.3573 0.123 Uiso 0.3875(16) 1 calc R U P S 1
O57 O 0.29271(14) 0.90912(15) 0.13161(11) 0.0599(9) Uani 0.4934(16) 1 d . . P A 1
O58 O 0.33856(13) 0.90513(14) 0.10231(11) 0.0599(9) Uani 0.4934(16) 1 d . . P A 1
O59 O 0.34883(13) 0.90932(14) 0.14929(11) 0.0599(9) Uani 0.4934(16) 1 d . . P A 1
C318 C 0.3260(2) 0.9042(2) 0.12694(17) 0.0599(9) Uani 0.4934(16) 1 d . . P A 1
O57' O 0.2999(2) 0.9111(2) 0.13301(16) 0.1477(18) Uani 0.5066(16) 1 d . . P A 2
O58' O 0.3532(2) 0.9139(2) 0.12775(16) 0.1477(18) Uani 0.5066(16) 1 d . . P A 2
C31B C 0.3276(3) 0.88531(16) 0.12888(18) 0.1477(18) Uani 0.5066(16) 1 d D . P A 2
N10 N 0.33061(14) 0.84534(13) 0.13202(14) 0.1477(18) Uani 0.5066(16) 1 d D . P A 2
C31C C 0.36204(18) 0.8179(2) 0.1382(2) 0.1477(18) Uani 0.5066(16) 1 d D . P A 2
H31B H 0.3532 0.7914 0.1388 0.221 Uiso 0.5066(16) 1 calc R U P A 2
H31C H 0.3793 0.8203 0.1234 0.221 Uiso 0.5066(16) 1 calc R U P A 2
H31D H 0.3737 0.8245 0.1564 0.221 Uiso 0.5066(16) 1 calc R U P A 2
C31D C 0.29925(18) 0.8173(2) 0.1269(2) 0.1477(18) Uani 0.5066(16) 1 d D . P A 2
H31E H 0.3076 0.7910 0.1304 0.221 Uiso 0.5066(16) 1 calc R U P A 2
H31F H 0.2802 0.8234 0.1398 0.221 Uiso 0.5066(16) 1 calc R U P A 2
H31G H 0.2900 0.8197 0.1075 0.221 Uiso 0.5066(16) 1 calc R U P A 2
O60 O 0.56376(15) 0.5167(3) 0.27647(13) 0.137(2) Uani 0.470(3) 1 d D . P . .
C319 C 0.58597(12) 0.5119(3) 0.25970(14) 0.137(2) Uani 0.470(3) 1 d D . P . .
H319 H 0.5778 0.5170 0.2409 0.165 Uiso 0.470(3) 1 calc R U P . .
N11 N 0.62075(12) 0.5007(2) 0.26203(10) 0.137(2) Uani 0.470(3) 1 d D . P . .
C320 C 0.6380(2) 0.4949(4) 0.29070(12) 0.137(2) Uani 0.470(3) 1 d D . P . .
H32A H 0.6629 0.4868 0.2889 0.206 Uiso 0.470(3) 1 calc R U P . .
H32B H 0.6373 0.5190 0.3013 0.206 Uiso 0.470(3) 1 calc R U P . .
H32C H 0.6250 0.4750 0.3007 0.206 Uiso 0.470(3) 1 calc R U P . .
C321 C 0.64396(18) 0.5193(3) 0.24073(15) 0.137(2) Uani 0.470(3) 1 d D . P . .
H32D H 0.6686 0.5101 0.2435 0.206 Uiso 0.470(3) 1 calc R U P . .
H32E H 0.6349 0.5127 0.2217 0.206 Uiso 0.470(3) 1 calc R U P . .
H32F H 0.6434 0.5473 0.2432 0.206 Uiso 0.470(3) 1 calc R U P . .

loop_
_atom_site_aniso_label
_atom_site_aniso_U_11
_atom_site_aniso_U_22
_atom_site_aniso_U_33
_atom_site_aniso_U_23
_atom_site_aniso_U_13
_atom_site_aniso_U_12
Ni1 0.0389(3) 0.0816(4) 0.0475(3) -0.0054(3) 0.0035(2) -0.0022(3)
Ni2 0.0384(3) 0.0731(4) 0.0510(3) -0.0021(3) 0.0060(2) 0.0055(3)
Ni3 0.0390(3) 0.0814(4) 0.0457(3) -0.0057(3) 0.0051(2) 0.0044(3)
Ni4 0.0446(3) 0.0733(4) 0.0498(3) -0.0001(3) 0.0071(3) 0.0045(3)
Ni5 0.0414(3) 0.0918(4) 0.0725(4) 0.0115(3) -0.0056(3) -0.0011(3)
Ni6 0.0448(3) 0.0740(4) 0.0576(3) 0.0003(3) -0.0060(3) 0.0014(3)
Ni7 0.0910(4) 0.0699(4) 0.0632(3) -0.0004(3) 0.0096(3) 0.0097(4)
Ni8 0.0437(3) 0.0819(4) 0.0671(3) 0.0049(3) 0.0023(3) 0.0057(3)
Ni9 0.0379(3) 0.0810(4) 0.0582(3) -0.0091(3) -0.0024(3) 0.0018(3)
Ni10 0.0399(3) 0.0749(4) 0.0711(3) -0.0177(3) 0.0035(3) 0.0059(3)
Ni11 0.0439(3) 0.0883(4) 0.0491(3) -0.0152(3) -0.0019(3) 0.0079(3)
Ni12 0.0428(3) 0.0847(4) 0.0505(3) -0.0142(3) -0.0046(3) 0.0088(3)
Ni13 0.0520(3) 0.0705(4) 0.0496(3) 0.0074(3) 0.0116(3) 0.0056(3)
Ni14 0.0493(3) 0.0736(4) 0.0630(3) 0.0098(3) 0.0088(3) 0.0061(3)
Ni15 0.0531(3) 0.0767(4) 0.0501(3) 0.0091(3) 0.0143(3) 0.0007(3)
Ni16 0.0557(3) 0.0866(4) 0.0460(3) 0.0097(3) 0.0122(3) 0.0129(3)
Ni17 0.0464(3) 0.0933(4) 0.0429(3) -0.0010(3) 0.0048(3) 0.0028(3)
Ni18 0.0470(3) 0.0845(4) 0.0478(3) 0.0011(3) 0.0053(3) -0.0058(3)
Ni19 0.0425(3) 0.0730(4) 0.0485(3) -0.0081(3) 0.0037(2) -0.0109(3)
Ni20 0.0464(3) 0.0743(4) 0.0457(3) -0.0050(3) 0.0033(3) -0.0128(3)
Cl1 0.0847(9) 0.1048(10) 0.0815(8) -0.0005(8) -0.0067(7) 0.0037(8)
Cl2 0.0910(9) 0.0948(9) 0.0722(7) -0.0132(7) 0.0082(7) 0.0034(8)
Cl3 0.0636(7) 0.1265(10) 0.0668(7) -0.0085(7) 0.0094(6) -0.0212(7)
S1 0.0473(6) 0.0759(8) 0.0650(7) -0.0048(6) -0.0018(6) 0.0058(6)
S2 0.0509(7) 0.0827(8) 0.0505(6) -0.0094(6) 0.0018(5) 0.0020(6)
S3 0.0584(7) 0.0761(8) 0.0508(6) -0.0007(6) 0.0031(5) 0.0007(6)
S4 0.0510(7) 0.0755(8) 0.0578(6) -0.0031(6) -0.0042(6) 0.0021(6)
S5 0.0673(8) 0.1290(11) 0.0855(9) -0.0056(8) -0.0134(7) -0.0256(8)
S6 0.0527(7) 0.1112(10) 0.0637(7) -0.0117(7) -0.0025(6) 0.0066(7)
S7 0.0497(7) 0.0956(9) 0.0644(7) -0.0038(7) -0.0050(6) 0.0100(7)
S8 0.0581(7) 0.0969(9) 0.0843(8) 0.0210(7) -0.0010(7) -0.0111(7)
S9 0.0461(7) 0.0814(8) 0.0899(8) -0.0103(7) 0.0110(6) 0.0103(6)
S10 0.0494(7) 0.0837(9) 0.1580(12) -0.0392(9) 0.0197(8) -0.0046(7)
S11 0.0482(7) 0.1719(13) 0.0606(7) -0.0279(8) -0.0149(6) 0.0212(8)
S12 0.0552(7) 0.1093(9) 0.0518(6) -0.0045(7) -0.0014(6) 0.0186(7)
S13 0.0554(7) 0.0898(8) 0.0595(6) 0.0030(6) 0.0180(6) 0.0026(7)
S14 0.0604(7) 0.0934(8) 0.0472(6) 0.0094(6) 0.0065(5) 0.0168(7)
S15 0.0587(7) 0.0844(8) 0.0627(7) 0.0060(6) 0.0154(6) 0.0134(6)
S16 0.0620(8) 0.1019(9) 0.0673(7) -0.0193(7) 0.0069(6) 0.0045(7)
S17 0.0651(7) 0.0940(9) 0.0647(7) 0.0152(7) 0.0162(6) 0.0077(7)
S18 0.0714(8) 0.0775(8) 0.0618(7) -0.0057(6) 0.0109(6) 0.0028(7)
S19 0.0604(7) 0.0806(8) 0.0456(6) -0.0026(6) -0.0007(5) -0.0067(6)
S20 0.0468(6) 0.0775(8) 0.0559(6) -0.0015(6) 0.0052(5) -0.0056(6)
O1 0.0490(16) 0.0817(19) 0.0445(14) -0.0093(14) 0.0100(13) 0.0114(15)
O2 0.0480(15) 0.0684(17) 0.0513(15) -0.0101(14) 0.0147(13) -0.0024(14)
O3 0.0387(15) 0.0799(18) 0.0420(14) 0.0034(14) 0.0023(12) -0.0052(14)
O4 0.0337(15) 0.0796(19) 0.0696(17) -0.0070(15) 0.0052(13) -0.0019(14)
O5 0.0422(16) 0.0772(19) 0.0683(17) -0.0128(15) -0.0113(14) -0.0023(15)
O6 0.0534(17) 0.0693(18) 0.0584(16) 0.0019(15) -0.0060(14) 0.0091(15)
O7 0.0453(16) 0.0666(17) 0.0658(16) 0.0043(15) 0.0013(14) 0.0094(14)
O8 0.0412(16) 0.084(2) 0.0684(17) 0.0056(16) -0.0057(14) -0.0017(15)
O9 0.0395(15) 0.0712(18) 0.0738(17) -0.0211(15) 0.0054(14) 0.0000(14)
O10 0.0450(16) 0.101(2) 0.0652(17) -0.0305(16) -0.0145(14) 0.0053(16)
O11 0.0476(16) 0.096(2) 0.0418(14) -0.0182(14) -0.0027(13) 0.0123(15)
O12 0.0473(16) 0.0729(18) 0.0448(14) -0.0120(14) -0.0073(13) 0.0038(14)
O13 0.0483(16) 0.0869(19) 0.0438(14) 0.0103(14) 0.0078(13) 0.0009(15)
O14 0.0481(16) 0.0677(17) 0.0532(15) 0.0104(14) 0.0110(13) 0.0079(14)
O15 0.0483(15) 0.0569(16) 0.0561(15) 0.0095(13) 0.0161(13) 0.0029(14)
O16 0.0511(16) 0.0814(19) 0.0418(14) 0.0005(14) 0.0096(13) 0.0077(15)
O17 0.0522(16) 0.0686(17) 0.0524(15) 0.0006(14) 0.0077(13) -0.0099(14)
O18 0.0542(16) 0.0723(18) 0.0445(14) -0.0044(14) -0.0043(13) -0.0091(15)
O19 0.0418(15) 0.0740(17) 0.0367(13) -0.0005(13) 0.0011(12) -0.0107(14)
O20 0.0469(15) 0.0809(18) 0.0402(14) 0.0006(14) 0.0047(12) -0.0027(15)
O21 0.0399(15) 0.090(2) 0.0570(16) 0.0005(15) -0.0062(13) -0.0084(15)
O22 0.0443(16) 0.0760(18) 0.0568(15) 0.0134(14) -0.0048(13) -0.0008(14)
O23 0.0428(16) 0.099(2) 0.0724(18) 0.0233(16) -0.0091(14) -0.0134(16)
O24 0.0438(16) 0.095(2) 0.0627(17) 0.0132(16) -0.0127(14) -0.0008(16)
O25 0.0504(16) 0.0617(17) 0.0704(17) -0.0055(15) -0.0004(14) 0.0151(14)
O26 0.0402(16) 0.087(2) 0.0784(18) -0.0155(16) -0.0069(15) 0.0096(15)
O27 0.0442(13) 0.0819(14) 0.1137(17) -0.0187(13) -0.0023(12) 0.0053(11)
O28 0.0442(13) 0.0819(14) 0.1137(17) -0.0187(13) -0.0023(12) 0.0053(11)
C221 0.0442(13) 0.0819(14) 0.1137(17) -0.0187(13) -0.0023(12) 0.0053(11)
O27' 0.0442(13) 0.0819(14) 0.1137(17) -0.0187(13) -0.0023(12) 0.0053(11)
O28' 0.0442(13) 0.0819(14) 0.1137(17) -0.0187(13) -0.0023(12) 0.0053(11)
C22A 0.0442(13) 0.0819(14) 0.1137(17) -0.0187(13) -0.0023(12) 0.0053(11)
O29 0.0564(16) 0.0859(19) 0.0354(13) -0.0084(14) 0.0045(13) 0.0141(15)
O30 0.0607(17) 0.0836(19) 0.0448(15) -0.0040(14) 0.0039(13) 0.0175(15)
O31 0.095(2) 0.102(2) 0.0351(14) 0.0029(15) 0.0015(15) 0.0365(18)
O32 0.092(2) 0.114(2) 0.0497(16) 0.0097(17) 0.0116(16) 0.0445(18)
O33 0.085(2) 0.0680(18) 0.0442(15) -0.0072(14) 0.0030(14) -0.0110(16)
O34 0.0797(19) 0.0727(19) 0.0473(15) -0.0024(14) 0.0054(14) -0.0065(16)
O35 0.0711(19) 0.0709(18) 0.0550(16) -0.0088(15) 0.0006(15) -0.0071(16)
O36 0.179(3) 0.076(2) 0.073(2) 0.0071(18) 0.024(2) -0.009(2)
O37 0.0380(16) 0.123(2) 0.0631(17) 0.0008(17) 0.0085(14) -0.0046(17)
O38 0.0419(16) 0.093(2) 0.0673(17) 0.0001(16) 0.0026(14) 0.0129(15)
O39 0.0394(16) 0.105(2) 0.0769(19) 0.0053(17) -0.0005(15) -0.0040(16)
O40 0.0506(17) 0.122(2) 0.0607(17) 0.0086(17) 0.0087(14) -0.0161(17)
O41 0.0436(16) 0.089(2) 0.0740(18) -0.0105(16) 0.0045(14) 0.0104(15)
O42 0.0361(15) 0.092(2) 0.0799(18) -0.0114(17) 0.0042(14) 0.0121(15)
O43 0.0427(16) 0.0824(19) 0.0763(18) -0.0045(16) 0.0151(14) 0.0071(15)
O44 0.0437(16) 0.096(2) 0.0716(17) -0.0216(16) 0.0119(14) 0.0039(16)
O45 0.0777(19) 0.0677(18) 0.0559(16) -0.0132(14) 0.0178(14) -0.0190(16)
O46 0.0651(17) 0.0746(19) 0.0580(16) -0.0085(15) 0.0162(14) -0.0208(15)
O47 0.0601(17) 0.0753(19) 0.0680(17) -0.0007(15) 0.0144(15) -0.0049(16)
O48 0.0691(19) 0.080(2) 0.0808(19) -0.0034(17) 0.0263(15) -0.0163(16)
O49 0.0552(17) 0.143(3) 0.0414(15) -0.0007(17) 0.0086(14) 0.0199(18)
O50 0.0523(17) 0.116(2) 0.0535(16) 0.0075(17) 0.0052(14) 0.0061(17)
O51 0.0674(18) 0.097(2) 0.0481(15) -0.0062(15) 0.0212(14) 0.0008(17)
O52 0.0519(17) 0.102(2) 0.0484(15) -0.0095(15) 0.0117(13) 0.0080(16)
N1 0.040(2) 0.098(3) 0.062(2) 0.005(2) -0.0050(17) -0.0034(19)
N2 0.052(2) 0.081(2) 0.078(2) -0.032(2) -0.0021(19) 0.0119(19)
N3 0.051(2) 0.107(3) 0.0401(18) -0.0021(19) -0.0014(17) 0.009(2)
N4 0.066(2) 0.078(2) 0.0481(19) -0.0017(18) 0.0082(17) -0.0184(19)
N5 0.0450(11) 0.1494(18) 0.1102(15) 0.0459(13) 0.0006(11) 0.0009(12)
N6 0.063(2) 0.106(3) 0.079(2) -0.028(2) 0.0301(19) -0.026(2)
N7 0.076(2) 0.066(2) 0.062(2) -0.0038(19) 0.0132(19) -0.002(2)
C1 0.043(2) 0.068(3) 0.050(2) -0.011(2) 0.004(2) -0.005(2)
C2 0.049(3) 0.074(3) 0.064(3) -0.012(2) 0.001(2) 0.013(2)
C3 0.069(3) 0.098(3) 0.070(3) -0.017(3) -0.006(2) 0.026(3)
C4 0.055(3) 0.123(4) 0.088(3) -0.039(3) 0.019(2) 0.032(3)
C5 0.060(3) 0.114(4) 0.058(3) -0.018(3) 0.012(2) 0.020(3)
C6 0.039(2) 0.077(3) 0.060(2) -0.013(2) 0.006(2) 0.012(2)
C7 0.120(4) 0.152(4) 0.118(4) -0.027(3) 0.003(3) 0.035(3)
C8 0.203(3) 0.226(4) 0.188(3) -0.073(3) 0.051(3) 0.080(3)
C9 0.203(3) 0.226(4) 0.188(3) -0.073(3) 0.051(3) 0.080(3)
C10 0.203(3) 0.226(4) 0.188(3) -0.073(3) 0.051(3) 0.080(3)
C11 0.036(2) 0.074(3) 0.050(2) -0.002(2) -0.0008(19) 0.001(2)
C12 0.062(3) 0.074(3) 0.034(2) -0.003(2) 0.007(2) -0.007(2)
C13 0.081(3) 0.094(3) 0.055(3) -0.003(3) 0.009(2) 0.004(3)
C14 0.102(3) 0.096(3) 0.055(3) -0.007(3) 0.037(2) -0.019(3)
C15 0.076(3) 0.078(3) 0.070(3) -0.005(3) 0.006(3) -0.016(3)
C16 0.065(3) 0.081(3) 0.038(2) 0.000(2) 0.010(2) -0.007(2)
C17 0.139(4) 0.114(4) 0.090(3) -0.009(3) 0.017(3) -0.009(3)
C18 0.178(3) 0.186(3) 0.150(2) 0.005(2) 0.062(2) -0.038(2)
C19 0.178(3) 0.186(3) 0.150(2) 0.005(2) 0.062(2) -0.038(2)
C20 0.178(3) 0.186(3) 0.150(2) 0.005(2) 0.062(2) -0.038(2)
C21 0.046(2) 0.065(3) 0.061(2) -0.013(2) 0.0259(19) -0.011(2)
C22 0.039(2) 0.065(3) 0.057(2) -0.002(2) 0.006(2) -0.006(2)
C23 0.076(3) 0.087(3) 0.059(3) 0.007(2) 0.017(2) 0.001(3)
C24 0.050(3) 0.089(3) 0.104(3) 0.011(3) 0.000(3) -0.023(3)
C25 0.049(3) 0.086(3) 0.076(3) 0.003(3) 0.000(2) -0.014(2)
C26 0.040(2) 0.072(3) 0.053(2) 0.002(2) -0.002(2) -0.002(2)
C27 0.066(3) 0.124(4) 0.125(4) 0.031(4) -0.002(3) -0.010(3)
C28 0.098(3) 0.116(3) 0.185(5) 0.013(3) 0.016(3) -0.038(2)
C29 0.098(3) 0.116(3) 0.185(5) 0.013(3) 0.016(3) -0.038(2)
C30 0.098(3) 0.116(3) 0.185(5) 0.013(3) 0.016(3) -0.038(2)
C28' 0.098(3) 0.116(3) 0.185(5) 0.013(3) 0.016(3) -0.038(2)
C29' 0.098(3) 0.116(3) 0.185(5) 0.013(3) 0.016(3) -0.038(2)
C30' 0.098(3) 0.116(3) 0.185(5) 0.013(3) 0.016(3) -0.038(2)
C31 0.036(2) 0.089(3) 0.050(2) 0.007(2) 0.000(2) -0.003(2)
C32 0.044(2) 0.075(3) 0.056(2) 0.006(2) -0.008(2) -0.001(2)
C33 0.032(2) 0.111(4) 0.084(3) -0.006(3) -0.006(2) 0.000(3)
C34 0.029(2) 0.109(4) 0.093(3) -0.008(3) 0.001(2) 0.013(2)
C35 0.029(2) 0.084(3) 0.079(3) -0.019(2) -0.002(2) 0.009(2)
C36 0.045(2) 0.071(3) 0.056(2) -0.008(2) -0.004(2) -0.003(2)
C37 0.096(3) 0.111(4) 0.124(4) -0.035(3) 0.005(3) 0.003(3)
C38 0.081(3) 0.167(4) 0.165(4) 0.001(3) 0.002(3) 0.024(3)
C39 0.081(3) 0.167(4) 0.165(4) 0.001(3) 0.002(3) 0.024(3)
C40 0.081(3) 0.167(4) 0.165(4) 0.001(3) 0.002(3) 0.024(3)
C38' 0.081(3) 0.167(4) 0.165(4) 0.001(3) 0.002(3) 0.024(3)
C39' 0.081(3) 0.167(4) 0.165(4) 0.001(3) 0.002(3) 0.024(3)
C40' 0.081(3) 0.167(4) 0.165(4) 0.001(3) 0.002(3) 0.024(3)
C41 0.068(3) 0.090(3) 0.063(3) -0.011(3) -0.009(2) -0.006(3)
C42 0.078(3) 0.125(4) 0.097(3) -0.045(3) -0.003(3) -0.019(3)
C43 0.138(4) 0.153(4) 0.153(4) -0.080(3) 0.003(3) -0.023(4)
C44 0.150(4) 0.177(4) 0.171(4) -0.085(4) 0.028(4) -0.010(4)
C45 0.105(4) 0.145(4) 0.131(4) -0.068(3) 0.016(3) -0.010(3)
C46 0.072(3) 0.114(4) 0.072(3) -0.033(3) 0.004(3) -0.007(3)
C47 0.248(5) 0.267(5) 0.236(4) -0.118(3) 0.040(4) 0.009(4)
C48 0.248(5) 0.267(5) 0.236(4) -0.118(3) 0.040(4) 0.009(4)
C49 0.248(5) 0.267(5) 0.236(4) -0.118(3) 0.040(4) 0.009(4)
C50 0.248(5) 0.267(5) 0.236(4) -0.118(3) 0.040(4) 0.009(4)
C47' 0.248(5) 0.267(5) 0.236(4) -0.118(3) 0.040(4) 0.009(4)
C48' 0.248(5) 0.267(5) 0.236(4) -0.118(3) 0.040(4) 0.009(4)
C49' 0.248(5) 0.267(5) 0.236(4) -0.118(3) 0.040(4) 0.009(4)
C50' 0.248(5) 0.267(5) 0.236(4) -0.118(3) 0.040(4) 0.009(4)
C51 0.0906(15) 0.1055(16) 0.0780(13) -0.0114(12) -0.0095(12) 0.0404(12)
C52 0.0906(15) 0.1055(16) 0.0780(13) -0.0114(12) -0.0095(12) 0.0404(12)
C53 0.0906(15) 0.1055(16) 0.0780(13) -0.0114(12) -0.0095(12) 0.0404(12)
C54 0.0906(15) 0.1055(16) 0.0780(13) -0.0114(12) -0.0095(12) 0.0404(12)
C55 0.0906(15) 0.1055(16) 0.0780(13) -0.0114(12) -0.0095(12) 0.0404(12)
C56 0.0906(15) 0.1055(16) 0.0780(13) -0.0114(12) -0.0095(12) 0.0404(12)
C57 0.164(3) 0.170(3) 0.167(3) -0.014(2) 0.005(2) 0.044(2)
C58 0.164(3) 0.170(3) 0.167(3) -0.014(2) 0.005(2) 0.044(2)
C59 0.164(3) 0.170(3) 0.167(3) -0.014(2) 0.005(2) 0.044(2)
C60 0.164(3) 0.170(3) 0.167(3) -0.014(2) 0.005(2) 0.044(2)
C57' 0.164(3) 0.170(3) 0.167(3) -0.014(2) 0.005(2) 0.044(2)
C58' 0.164(3) 0.170(3) 0.167(3) -0.014(2) 0.005(2) 0.044(2)
C59' 0.164(3) 0.170(3) 0.167(3) -0.014(2) 0.005(2) 0.044(2)
C60' 0.164(3) 0.170(3) 0.167(3) -0.014(2) 0.005(2) 0.044(2)
C61 0.0713(14) 0.1037(16) 0.1206(16) 0.0445(13) -0.0118(13) 0.0017(12)
C62 0.0713(14) 0.1037(16) 0.1206(16) 0.0445(13) -0.0118(13) 0.0017(12)
C63 0.0713(14) 0.1037(16) 0.1206(16) 0.0445(13) -0.0118(13) 0.0017(12)
C64 0.0713(14) 0.1037(16) 0.1206(16) 0.0445(13) -0.0118(13) 0.0017(12)
C65 0.0713(14) 0.1037(16) 0.1206(16) 0.0445(13) -0.0118(13) 0.0017(12)
C66 0.0713(14) 0.1037(16) 0.1206(16) 0.0445(13) -0.0118(13) 0.0017(12)
C67 0.217(5) 0.175(3) 0.226(4) 0.094(3) -0.009(4) 0.009(3)
C68 0.217(5) 0.175(3) 0.226(4) 0.094(3) -0.009(4) 0.009(3)
C69 0.217(5) 0.175(3) 0.226(4) 0.094(3) -0.009(4) 0.009(3)
C70 0.217(5) 0.175(3) 0.226(4) 0.094(3) -0.009(4) 0.009(3)
C67' 0.217(5) 0.175(3) 0.226(4) 0.094(3) -0.009(4) 0.009(3)
C68' 0.217(5) 0.175(3) 0.226(4) 0.094(3) -0.009(4) 0.009(3)
C69' 0.217(5) 0.175(3) 0.226(4) 0.094(3) -0.009(4) 0.009(3)
C70' 0.217(5) 0.175(3) 0.226(4) 0.094(3) -0.009(4) 0.009(3)
C71 0.1066(15) 0.0844(16) 0.1079(17) -0.0039(14) -0.0119(15) -0.0193(15)
C72 0.1066(15) 0.0844(16) 0.1079(17) -0.0039(14) -0.0119(15) -0.0193(15)
C73 0.1066(15) 0.0844(16) 0.1079(17) -0.0039(14) -0.0119(15) -0.0193(15)
C74 0.1066(15) 0.0844(16) 0.1079(17) -0.0039(14) -0.0119(15) -0.0193(15)
C75 0.1066(15) 0.0844(16) 0.1079(17) -0.0039(14) -0.0119(15) -0.0193(15)
C76 0.1066(15) 0.0844(16) 0.1079(17) -0.0039(14) -0.0119(15) -0.0193(15)
C77 0.248(5) 0.162(3) 0.240(5) 0.004(3) -0.001(4) -0.059(4)
C78 0.248(5) 0.162(3) 0.240(5) 0.004(3) -0.001(4) -0.059(4)
C79 0.248(5) 0.162(3) 0.240(5) 0.004(3) -0.001(4) -0.059(4)
C80 0.248(5) 0.162(3) 0.240(5) 0.004(3) -0.001(4) -0.059(4)
C77' 0.248(5) 0.162(3) 0.240(5) 0.004(3) -0.001(4) -0.059(4)
C78' 0.248(5) 0.162(3) 0.240(5) 0.004(3) -0.001(4) -0.059(4)
C79' 0.248(5) 0.162(3) 0.240(5) 0.004(3) -0.001(4) -0.059(4)
C80' 0.248(5) 0.162(3) 0.240(5) 0.004(3) -0.001(4) -0.059(4)
C81 0.0643(13) 0.0859(14) 0.1592(18) -0.0464(14) 0.0215(14) -0.0008(12)
C82 0.0643(13) 0.0859(14) 0.1592(18) -0.0464(14) 0.0215(14) -0.0008(12)
C83 0.0643(13) 0.0859(14) 0.1592(18) -0.0464(14) 0.0215(14) -0.0008(12)
C84 0.0643(13) 0.0859(14) 0.1592(18) -0.0464(14) 0.0215(14) -0.0008(12)
C85 0.0643(13) 0.0859(14) 0.1592(18) -0.0464(14) 0.0215(14) -0.0008(12)
C86 0.0643(13) 0.0859(14) 0.1592(18) -0.0464(14) 0.0215(14) -0.0008(12)
C87 0.160(4) 0.124(3) 0.231(5) -0.057(3) 0.023(3) 0.020(3)
C88 0.160(4) 0.124(3) 0.231(5) -0.057(3) 0.023(3) 0.020(3)
C89 0.160(4) 0.124(3) 0.231(5) -0.057(3) 0.023(3) 0.020(3)
C90 0.160(4) 0.124(3) 0.231(5) -0.057(3) 0.023(3) 0.020(3)
C87' 0.160(4) 0.124(3) 0.231(5) -0.057(3) 0.023(3) 0.020(3)
C88' 0.160(4) 0.124(3) 0.231(5) -0.057(3) 0.023(3) 0.020(3)
C89' 0.160(4) 0.124(3) 0.231(5) -0.057(3) 0.023(3) 0.020(3)
C90' 0.160(4) 0.124(3) 0.231(5) -0.057(3) 0.023(3) 0.020(3)
C91 0.0717(13) 0.1261(16) 0.1139(15) -0.0512(13) -0.0081(11) -0.0025(13)
C92 0.0717(13) 0.1261(16) 0.1139(15) -0.0512(13) -0.0081(11) -0.0025(13)
C93 0.0717(13) 0.1261(16) 0.1139(15) -0.0512(13) -0.0081(11) -0.0025(13)
C94 0.0717(13) 0.1261(16) 0.1139(15) -0.0512(13) -0.0081(11) -0.0025(13)
C95 0.0717(13) 0.1261(16) 0.1139(15) -0.0512(13) -0.0081(11) -0.0025(13)
C96 0.0717(13) 0.1261(16) 0.1139(15) -0.0512(13) -0.0081(11) -0.0025(13)
C97 0.171(4) 0.206(4) 0.203(4) -0.070(3) -0.031(3) -0.028(3)
C98 0.171(4) 0.206(4) 0.203(4) -0.070(3) -0.031(3) -0.028(3)
C99 0.171(4) 0.206(4) 0.203(4) -0.070(3) -0.031(3) -0.028(3)
C100 0.171(4) 0.206(4) 0.203(4) -0.070(3) -0.031(3) -0.028(3)
C97' 0.171(4) 0.206(4) 0.203(4) -0.070(3) -0.031(3) -0.028(3)
C98' 0.171(4) 0.206(4) 0.203(4) -0.070(3) -0.031(3) -0.028(3)
C99' 0.171(4) 0.206(4) 0.203(4) -0.070(3) -0.031(3) -0.028(3)
C10A 0.171(4) 0.206(4) 0.203(4) -0.070(3) -0.031(3) -0.028(3)
C101 0.0642(13) 0.1881(19) 0.0492(11) -0.0190(14) -0.0103(9) 0.0210(15)
C102 0.0642(13) 0.1881(19) 0.0492(11) -0.0190(14) -0.0103(9) 0.0210(15)
C103 0.0642(13) 0.1881(19) 0.0492(11) -0.0190(14) -0.0103(9) 0.0210(15)
C104 0.0642(13) 0.1881(19) 0.0492(11) -0.0190(14) -0.0103(9) 0.0210(15)
C105 0.0642(13) 0.1881(19) 0.0492(11) -0.0190(14) -0.0103(9) 0.0210(15)
C106 0.0642(13) 0.1881(19) 0.0492(11) -0.0190(14) -0.0103(9) 0.0210(15)
C107 0.169(4) 0.256(5) 0.096(2) -0.005(3) -0.011(3) 0.007(4)
C108 0.169(4) 0.256(5) 0.096(2) -0.005(3) -0.011(3) 0.007(4)
C109 0.169(4) 0.256(5) 0.096(2) -0.005(3) -0.011(3) 0.007(4)
C110 0.169(4) 0.256(5) 0.096(2) -0.005(3) -0.011(3) 0.007(4)
C10B 0.169(4) 0.256(5) 0.096(2) -0.005(3) -0.011(3) 0.007(4)
C10C 0.169(4) 0.256(5) 0.096(2) -0.005(3) -0.011(3) 0.007(4)
C10D 0.169(4) 0.256(5) 0.096(2) -0.005(3) -0.011(3) 0.007(4)
C10E 0.169(4) 0.256(5) 0.096(2) -0.005(3) -0.011(3) 0.007(4)
C111 0.053(3) 0.071(3) 0.046(2) -0.011(2) 0.004(2) 0.000(2)
C112 0.045(2) 0.090(3) 0.058(2) -0.017(2) -0.001(2) 0.002(2)
C113 0.057(3) 0.122(4) 0.063(3) -0.016(3) -0.006(2) 0.018(3)
C114 0.103(4) 0.107(4) 0.066(3) -0.036(3) 0.015(3) 0.037(3)
C115 0.066(3) 0.097(3) 0.087(3) -0.027(3) 0.009(3) 0.023(3)
C116 0.038(2) 0.095(3) 0.064(3) -0.017(2) -0.006(2) 0.007(2)
C117 0.166(6) 0.151(5) 0.085(4) -0.022(4) 0.003(4) 0.019(5)
C118 0.176(5) 0.186(4) 0.122(3) -0.049(3) 0.033(3) 0.041(3)
C119 0.176(5) 0.186(4) 0.122(3) -0.049(3) 0.033(3) 0.041(3)
C120 0.176(5) 0.186(4) 0.122(3) -0.049(3) 0.033(3) 0.041(3)
C11A 0.176(5) 0.186(4) 0.122(3) -0.049(3) 0.033(3) 0.041(3)
C11B 0.176(5) 0.186(4) 0.122(3) -0.049(3) 0.033(3) 0.041(3)
C11C 0.176(5) 0.186(4) 0.122(3) -0.049(3) 0.033(3) 0.041(3)
C121 0.062(3) 0.061(3) 0.050(2) 0.010(2) 0.025(2) 0.007(2)
C122 0.058(3) 0.074(3) 0.069(3) 0.014(2) 0.020(2) 0.005(2)
C123 0.068(3) 0.122(4) 0.089(3) 0.045(3) 0.022(3) 0.007(3)
C124 0.088(3) 0.119(4) 0.086(3) 0.051(3) 0.047(2) 0.021(3)
C125 0.079(3) 0.133(4) 0.059(3) 0.040(3) 0.028(2) 0.022(3)
C126 0.060(3) 0.088(3) 0.052(2) 0.015(2) 0.008(2) 0.013(2)
C127 0.085(4) 0.199(6) 0.102(4) 0.043(4) 0.023(3) 0.009(4)
C128 0.149(4) 0.178(4) 0.135(3) 0.045(3) 0.055(3) 0.009(3)
C129 0.149(4) 0.178(4) 0.135(3) 0.045(3) 0.055(3) 0.009(3)
C130 0.149(4) 0.178(4) 0.135(3) 0.045(3) 0.055(3) 0.009(3)
C12A 0.149(4) 0.178(4) 0.135(3) 0.045(3) 0.055(3) 0.009(3)
C12B 0.149(4) 0.178(4) 0.135(3) 0.045(3) 0.055(3) 0.009(3)
C12C 0.149(4) 0.178(4) 0.135(3) 0.045(3) 0.055(3) 0.009(3)
C131 0.048(2) 0.066(3) 0.056(2) 0.013(2) 0.001(2) 0.006(2)
C132 0.054(3) 0.095(3) 0.052(2) 0.016(2) 0.013(2) 0.015(2)
C133 0.079(3) 0.094(3) 0.063(3) 0.026(2) 0.009(2) 0.039(3)
C134 0.079(3) 0.095(3) 0.076(3) 0.028(3) 0.008(3) 0.031(3)
C135 0.078(3) 0.066(3) 0.093(3) 0.006(3) 0.008(3) 0.030(3)
C136 0.045(2) 0.081(3) 0.059(2) 0.011(2) 0.008(2) 0.021(2)
C137 0.151(5) 0.116(4) 0.077(3) 0.038(3) 0.018(3) 0.046(4)
C138 0.153(5) 0.130(3) 0.158(4) 0.069(3) -0.002(3) 0.030(3)
C139 0.153(5) 0.130(3) 0.158(4) 0.069(3) -0.002(3) 0.030(3)
C140 0.153(5) 0.130(3) 0.158(4) 0.069(3) -0.002(3) 0.030(3)
C13A 0.153(5) 0.130(3) 0.158(4) 0.069(3) -0.002(3) 0.030(3)
C13B 0.153(5) 0.130(3) 0.158(4) 0.069(3) -0.002(3) 0.030(3)
C13C 0.153(5) 0.130(3) 0.158(4) 0.069(3) -0.002(3) 0.030(3)
C141 0.056(3) 0.072(3) 0.055(2) 0.008(2) 0.015(2) 0.007(2)
C142 0.063(3) 0.073(3) 0.058(2) 0.000(2) 0.020(2) -0.002(2)
C143 0.094(3) 0.074(3) 0.077(3) 0.004(3) 0.015(3) 0.023(3)
C144 0.113(4) 0.059(3) 0.103(4) -0.017(3) 0.023(3) -0.003(3)
C145 0.074(3) 0.097(3) 0.080(3) -0.026(3) 0.012(3) 0.011(3)
C146 0.067(3) 0.075(3) 0.059(2) -0.009(2) 0.021(2) 0.003(2)
C147 0.147(5) 0.133(5) 0.127(5) -0.009(4) 0.001(4) 0.009(4)
C148 0.208(6) 0.093(3) 0.245(6) -0.067(4) 0.067(5) -0.018(4)
C149 0.208(6) 0.093(3) 0.245(6) -0.067(4) 0.067(5) -0.018(4)
C150 0.208(6) 0.093(3) 0.245(6) -0.067(4) 0.067(5) -0.018(4)
C14A 0.208(6) 0.093(3) 0.245(6) -0.067(4) 0.067(5) -0.018(4)
C14B 0.208(6) 0.093(3) 0.245(6) -0.067(4) 0.067(5) -0.018(4)
C14C 0.208(6) 0.093(3) 0.245(6) -0.067(4) 0.067(5) -0.018(4)
C151 0.0677(13) 0.0979(16) 0.1047(15) -0.0217(12) 0.0297(11) -0.0183(12)
C152 0.0677(13) 0.0979(16) 0.1047(15) -0.0217(12) 0.0297(11) -0.0183(12)
C153 0.0677(13) 0.0979(16) 0.1047(15) -0.0217(12) 0.0297(11) -0.0183(12)
C154 0.0677(13) 0.0979(16) 0.1047(15) -0.0217(12) 0.0297(11) -0.0183(12)
C155 0.0677(13) 0.0979(16) 0.1047(15) -0.0217(12) 0.0297(11) -0.0183(12)
C156 0.0677(13) 0.0979(16) 0.1047(15) -0.0217(12) 0.0297(11) -0.0183(12)
C157 0.147(3) 0.163(3) 0.193(4) -0.024(3) 0.047(3) -0.043(3)
C158 0.147(3) 0.163(3) 0.193(4) -0.024(3) 0.047(3) -0.043(3)
C159 0.147(3) 0.163(3) 0.193(4) -0.024(3) 0.047(3) -0.043(3)
C160 0.147(3) 0.163(3) 0.193(4) -0.024(3) 0.047(3) -0.043(3)
C15A 0.147(3) 0.163(3) 0.193(4) -0.024(3) 0.047(3) -0.043(3)
C15B 0.147(3) 0.163(3) 0.193(4) -0.024(3) 0.047(3) -0.043(3)
C15C 0.147(3) 0.163(3) 0.193(4) -0.024(3) 0.047(3) -0.043(3)
C15D 0.147(3) 0.163(3) 0.193(4) -0.024(3) 0.047(3) -0.043(3)
C161 0.057(3) 0.078(3) 0.057(2) 0.002(2) 0.009(2) 0.012(2)
C162 0.077(3) 0.073(3) 0.070(3) 0.002(2) 0.026(2) 0.007(3)
C163 0.113(4) 0.075(3) 0.108(4) 0.023(3) 0.039(3) 0.000(3)
C164 0.157(5) 0.068(3) 0.151(5) 0.001(3) 0.051(4) -0.039(3)
C165 0.137(5) 0.102(4) 0.092(3) -0.008(3) 0.039(3) -0.002(4)
C166 0.073(3) 0.060(3) 0.086(3) -0.001(3) 0.009(3) -0.007(2)
C167 0.219(5) 0.123(3) 0.211(5) 0.020(3) 0.028(4) -0.037(3)
C168 0.219(5) 0.123(3) 0.211(5) 0.020(3) 0.028(4) -0.037(3)
C169 0.219(5) 0.123(3) 0.211(5) 0.020(3) 0.028(4) -0.037(3)
C170 0.219(5) 0.123(3) 0.211(5) 0.020(3) 0.028(4) -0.037(3)
C16A 0.219(5) 0.123(3) 0.211(5) 0.020(3) 0.028(4) -0.037(3)
C16B 0.219(5) 0.123(3) 0.211(5) 0.020(3) 0.028(4) -0.037(3)
C16C 0.219(5) 0.123(3) 0.211(5) 0.020(3) 0.028(4) -0.037(3)
C16D 0.219(5) 0.123(3) 0.211(5) 0.020(3) 0.028(4) -0.037(3)
C171 0.050(2) 0.077(3) 0.037(2) -0.007(2) 0.0029(19) -0.011(2)
C172 0.054(3) 0.065(3) 0.056(2) -0.016(2) -0.004(2) -0.005(2)
C173 0.077(3) 0.090(3) 0.091(3) -0.036(3) 0.000(3) 0.002(3)
C174 0.072(3) 0.101(3) 0.083(3) -0.041(3) -0.019(3) 0.002(3)
C175 0.071(3) 0.087(3) 0.076(3) -0.023(3) -0.033(2) 0.000(3)
C176 0.046(2) 0.093(3) 0.046(2) -0.021(2) 0.001(2) -0.006(2)
C177 0.101(4) 0.136(5) 0.139(4) -0.054(4) -0.035(4) -0.006(4)
C178 0.160(4) 0.163(4) 0.143(4) -0.050(3) -0.041(3) -0.027(3)
C179 0.160(4) 0.163(4) 0.143(4) -0.050(3) -0.041(3) -0.027(3)
C180 0.160(4) 0.163(4) 0.143(4) -0.050(3) -0.041(3) -0.027(3)
C17A 0.160(4) 0.163(4) 0.143(4) -0.050(3) -0.041(3) -0.027(3)
C17B 0.160(4) 0.163(4) 0.143(4) -0.050(3) -0.041(3) -0.027(3)
C17C 0.160(4) 0.163(4) 0.143(4) -0.050(3) -0.041(3) -0.027(3)
C181 0.042(2) 0.063(3) 0.054(2) 0.004(2) -0.005(2) -0.010(2)
C182 0.043(2) 0.057(2) 0.050(2) 0.001(2) -0.0152(19) -0.005(2)
C183 0.068(3) 0.057(3) 0.052(2) -0.006(2) -0.011(2) -0.002(2)
C184 0.054(3) 0.067(3) 0.066(3) -0.004(2) -0.015(2) -0.003(2)
C185 0.046(2) 0.058(3) 0.069(3) -0.001(2) -0.002(2) -0.006(2)
C186 0.049(2) 0.060(3) 0.049(2) 0.008(2) 0.000(2) -0.007(2)
C187 0.063(3) 0.103(4) 0.090(3) -0.001(3) -0.021(3) 0.015(3)
C188 0.127(3) 0.226(4) 0.196(3) 0.007(3) -0.076(2) 0.038(3)
C189 0.127(3) 0.226(4) 0.196(3) 0.007(3) -0.076(2) 0.038(3)
C190 0.127(3) 0.226(4) 0.196(3) 0.007(3) -0.076(2) 0.038(3)
C191 0.045(2) 0.076(3) 0.046(2) -0.006(2) 0.0091(19) -0.020(2)
C192 0.033(2) 0.080(3) 0.059(2) -0.006(2) 0.004(2) 0.007(2)
C193 0.047(3) 0.083(3) 0.094(3) 0.009(3) 0.006(2) -0.012(2)
C194 0.040(3) 0.085(3) 0.123(4) 0.015(3) 0.013(3) -0.015(2)
C195 0.064(3) 0.089(3) 0.099(3) 0.024(3) 0.018(3) -0.011(3)
C196 0.053(3) 0.070(3) 0.067(3) 0.009(2) 0.015(2) 0.000(2)
C197 0.083(4) 0.123(5) 0.192(6) 0.047(4) 0.014(4) 0.017(4)
C198 0.119(3) 0.185(4) 0.196(5) 0.023(4) 0.027(4) -0.049(3)
C199 0.119(3) 0.185(4) 0.196(5) 0.023(4) 0.027(4) -0.049(3)
C200 0.119(3) 0.185(4) 0.196(5) 0.023(4) 0.027(4) -0.049(3)
C19A 0.119(3) 0.185(4) 0.196(5) 0.023(4) 0.027(4) -0.049(3)
C19B 0.119(3) 0.185(4) 0.196(5) 0.023(4) 0.027(4) -0.049(3)
C19C 0.119(3) 0.185(4) 0.196(5) 0.023(4) 0.027(4) -0.049(3)
C201 0.051(3) 0.095(3) 0.052(2) 0.011(2) -0.001(2) -0.013(2)
C202 0.038(2) 0.111(3) 0.066(3) 0.022(3) -0.021(2) -0.025(2)
C203 0.034(2) 0.103(3) 0.065(3) 0.017(3) -0.011(2) -0.011(2)
C204 0.063(3) 0.093(3) 0.050(2) 0.004(2) -0.010(2) -0.001(3)
C205 0.038(2) 0.093(3) 0.047(2) 0.002(2) -0.007(2) -0.011(2)
C206 0.042(2) 0.090(3) 0.059(2) 0.005(2) -0.004(2) -0.004(2)
C207 0.066(3) 0.084(3) 0.059(3) -0.004(2) -0.002(2) 0.004(3)
C208 0.043(2) 0.069(3) 0.061(2) -0.010(2) 0.009(2) -0.004(2)
C209 0.054(3) 0.106(4) 0.060(3) 0.004(3) -0.018(2) -0.008(3)
C210 0.038(3) 0.131(4) 0.072(3) 0.012(3) -0.008(2) -0.010(3)
C211 0.042(3) 0.125(4) 0.058(3) 0.011(3) -0.009(2) -0.023(3)
C212 0.060(3) 0.130(4) 0.053(3) 0.001(3) -0.001(2) -0.014(3)
C213 0.052(3) 0.113(4) 0.055(3) 0.004(3) -0.006(2) -0.017(3)
C214 0.051(3) 0.077(3) 0.065(3) -0.016(2) -0.004(2) 0.013(2)
C215 0.055(3) 0.068(3) 0.087(3) -0.020(3) -0.008(2) 0.008(2)
C216 0.051(3) 0.064(3) 0.097(3) -0.024(3) -0.014(2) 0.012(2)
C217 0.047(3) 0.086(3) 0.122(4) -0.023(3) -0.019(3) 0.013(3)
C218 0.047(3) 0.057(3) 0.124(4) -0.017(3) -0.015(3) 0.011(2)
C219 0.052(3) 0.078(3) 0.096(3) -0.016(3) -0.008(3) 0.011(2)
C220 0.028(2) 0.088(3) 0.064(3) -0.007(2) -0.002(2) 0.001(2)
C222 0.044(3) 0.138(4) 0.108(4) -0.027(3) 0.009(3) -0.002(3)
C223 0.070(3) 0.134(4) 0.124(4) -0.067(3) -0.009(3) -0.007(3)
C224 0.035(2) 0.088(3) 0.102(3) -0.043(3) -0.015(2) 0.011(2)
C225 0.042(3) 0.106(4) 0.181(5) -0.021(4) -0.021(3) 0.010(3)
C226 0.073(3) 0.098(4) 0.121(4) -0.035(3) 0.002(3) 0.020(3)
C227 0.054(3) 0.090(3) 0.041(2) -0.004(2) -0.001(2) 0.016(2)
C228 0.069(3) 0.095(3) 0.037(2) 0.009(2) 0.002(2) 0.026(3)
C229 0.076(3) 0.086(3) 0.047(2) -0.009(2) 0.004(2) 0.028(3)
C230 0.086(3) 0.108(3) 0.038(2) -0.005(2) 0.002(2) 0.048(3)
C231 0.091(3) 0.098(3) 0.041(2) -0.005(2) 0.007(2) 0.026(3)
C232 0.067(3) 0.099(3) 0.043(2) 0.001(2) -0.003(2) 0.025(3)
C233 0.049(2) 0.057(3) 0.061(2) -0.008(2) 0.000(2) 0.003(2)
C234 0.077(3) 0.085(3) 0.047(2) 0.000(2) 0.010(2) 0.035(2)
C235 0.069(3) 0.122(4) 0.044(2) 0.000(3) -0.005(2) 0.030(3)
C236 0.085(3) 0.120(4) 0.041(2) -0.002(3) 0.002(2) 0.033(3)
C237 0.077(3) 0.099(3) 0.039(2) -0.005(2) -0.001(2) 0.024(3)
C238 0.059(3) 0.144(4) 0.041(2) 0.000(3) -0.003(2) 0.015(3)
C239 0.060(3) 0.131(4) 0.052(3) -0.006(3) -0.001(2) -0.006(3)
C240 0.075(3) 0.066(3) 0.047(2) 0.002(2) 0.003(2) -0.008(2)
C241 0.089(3) 0.072(3) 0.046(2) -0.009(2) 0.002(2) -0.011(3)
C242 0.107(4) 0.062(3) 0.051(2) 0.012(2) 0.002(3) -0.017(3)
C243 0.128(4) 0.074(3) 0.037(2) -0.007(2) 0.003(3) -0.012(3)
C244 0.110(4) 0.065(3) 0.042(2) -0.004(2) 0.002(2) -0.023(3)
C245 0.091(3) 0.064(3) 0.048(2) -0.016(2) -0.005(2) -0.018(3)
C246 0.050(3) 0.073(3) 0.052(2) -0.001(2) -0.009(2) -0.004(2)
C247 0.120(4) 0.087(3) 0.057(3) 0.018(3) 0.003(3) -0.003(3)
C248 0.075(3) 0.125(4) 0.064(3) -0.011(3) 0.007(3) -0.034(3)
C249 0.100(3) 0.094(3) 0.061(3) -0.022(3) 0.006(3) -0.050(3)
C250 0.087(3) 0.083(3) 0.047(2) -0.004(2) 0.012(2) -0.028(3)
C251 0.092(3) 0.097(4) 0.057(3) 0.003(3) 0.023(2) -0.012(3)
C252 0.078(3) 0.094(3) 0.051(2) -0.008(2) 0.008(2) -0.020(3)
C253 0.018(2) 0.114(4) 0.079(3) -0.005(3) 0.007(2) -0.005(2)
C254 0.049(3) 0.100(3) 0.067(3) -0.004(3) -0.010(2) 0.003(3)
C255 0.028(2) 0.098(3) 0.075(3) -0.003(3) 0.006(2) 0.002(2)
C256 0.046(3) 0.124(4) 0.080(3) 0.017(3) 0.018(2) 0.004(3)
C257 0.054(3) 0.127(4) 0.074(3) 0.030(3) 0.010(2) 0.009(3)
C258 0.051(3) 0.108(4) 0.091(3) 0.018(3) 0.022(2) 0.000(3)
C259 0.059(3) 0.087(3) 0.062(3) -0.006(2) 0.005(2) 0.002(3)
C260 0.052(3) 0.085(3) 0.079(3) -0.004(3) 0.011(2) -0.017(2)
C261 0.0450(11) 0.1494(18) 0.1102(15) 0.0459(13) 0.0006(11) 0.0009(12)
C262 0.0450(11) 0.1494(18) 0.1102(15) 0.0459(13) 0.0006(11) 0.0009(12)
C263 0.0450(11) 0.1494(18) 0.1102(15) 0.0459(13) 0.0006(11) 0.0009(12)
C264 0.0450(11) 0.1494(18) 0.1102(15) 0.0459(13) 0.0006(11) 0.0009(12)
C265 0.0450(11) 0.1494(18) 0.1102(15) 0.0459(13) 0.0006(11) 0.0009(12)
C266 0.051(3) 0.076(3) 0.066(3) -0.010(2) 0.000(2) 0.013(2)
C267 0.045(2) 0.077(3) 0.073(3) -0.003(2) 0.008(2) 0.001(2)
C268 0.051(3) 0.075(3) 0.074(3) -0.010(2) 0.008(2) -0.004(2)
C269 0.056(3) 0.083(3) 0.075(3) -0.017(3) 0.013(2) 0.006(2)
C270 0.047(3) 0.078(3) 0.078(3) -0.013(2) 0.017(2) -0.003(2)
C271 0.055(3) 0.075(3) 0.086(3) -0.001(3) 0.014(2) 0.003(2)
C272 0.051(3) 0.082(3) 0.057(2) -0.007(2) -0.009(2) 0.009(2)
C273 0.039(2) 0.093(3) 0.064(3) 0.003(3) 0.008(2) 0.002(2)
C274 0.048(3) 0.151(5) 0.104(4) 0.007(4) 0.015(3) -0.015(3)
C275 0.083(3) 0.125(4) 0.099(3) -0.029(3) 0.026(3) 0.004(3)
C276 0.062(3) 0.092(3) 0.083(3) -0.022(3) 0.022(2) 0.006(3)
C277 0.071(3) 0.148(5) 0.132(4) -0.047(4) 0.041(3) -0.022(3)
C278 0.099(3) 0.127(4) 0.119(3) -0.037(3) 0.025(3) -0.025(3)
C279 0.047(2) 0.057(3) 0.052(2) -0.001(2) 0.006(2) -0.005(2)
C280 0.047(2) 0.059(3) 0.060(2) -0.011(2) 0.012(2) -0.007(2)
C281 0.054(3) 0.064(3) 0.050(2) -0.008(2) 0.001(2) 0.006(2)
C282 0.040(2) 0.076(3) 0.080(3) 0.019(2) 0.004(2) -0.022(2)
C283 0.058(3) 0.059(3) 0.054(2) -0.002(2) 0.004(2) 0.006(2)
C284 0.048(2) 0.068(3) 0.061(2) 0.014(2) 0.001(2) -0.014(2)
C285 0.050(2) 0.082(3) 0.052(2) 0.001(2) 0.007(2) -0.013(2)
C286 0.042(2) 0.058(3) 0.074(3) 0.001(2) 0.013(2) -0.016(2)
C287 0.080(3) 0.127(4) 0.084(3) -0.020(3) 0.025(3) 0.018(3)
C288 0.050(3) 0.114(4) 0.075(3) -0.024(3) 0.010(2) -0.018(3)
C289 0.053(3) 0.069(3) 0.062(2) 0.021(2) 0.012(2) 0.013(2)
C290 0.041(3) 0.088(3) 0.141(4) -0.033(3) 0.013(3) -0.019(3)
C291 0.065(3) 0.078(3) 0.146(4) -0.054(3) 0.035(3) -0.015(3)
C292 0.054(3) 0.088(3) 0.046(2) 0.012(2) 0.004(2) 0.008(2)
C293 0.046(2) 0.095(3) 0.047(2) 0.005(2) 0.006(2) 0.012(2)
C294 0.051(2) 0.091(3) 0.041(2) 0.005(2) 0.0141(19) 0.006(2)
C295 0.058(3) 0.111(4) 0.053(2) 0.008(3) 0.011(2) 0.018(3)
C296 0.068(3) 0.110(3) 0.056(2) 0.010(2) 0.021(2) 0.016(3)
C297 0.042(2) 0.131(4) 0.059(3) 0.014(3) 0.008(2) 0.029(3)
C298 0.051(3) 0.095(3) 0.055(2) 0.005(2) 0.009(2) 0.005(2)
C299 0.065(3) 0.082(3) 0.054(2) -0.006(2) 0.023(2) -0.003(2)
N8 0.0672(15) 0.111(2) 0.0552(12) 0.0192(13) 0.0206(10) 0.0235(14)
C300 0.0672(15) 0.111(2) 0.0552(12) 0.0192(13) 0.0206(10) 0.0235(14)
C301 0.0672(15) 0.111(2) 0.0552(12) 0.0192(13) 0.0206(10) 0.0235(14)
C302 0.0672(15) 0.111(2) 0.0552(12) 0.0192(13) 0.0206(10) 0.0235(14)
C303 0.0672(15) 0.111(2) 0.0552(12) 0.0192(13) 0.0206(10) 0.0235(14)
C304 0.0672(15) 0.111(2) 0.0552(12) 0.0192(13) 0.0206(10) 0.0235(14)
N8' 0.0672(15) 0.111(2) 0.0552(12) 0.0192(13) 0.0206(10) 0.0235(14)
C30A 0.0672(15) 0.111(2) 0.0552(12) 0.0192(13) 0.0206(10) 0.0235(14)
C30B 0.0672(15) 0.111(2) 0.0552(12) 0.0192(13) 0.0206(10) 0.0235(14)
C30C 0.0672(15) 0.111(2) 0.0552(12) 0.0192(13) 0.0206(10) 0.0235(14)
C30D 0.0672(15) 0.111(2) 0.0552(12) 0.0192(13) 0.0206(10) 0.0235(14)
C30E 0.0672(15) 0.111(2) 0.0552(12) 0.0192(13) 0.0206(10) 0.0235(14)
O53' 0.1020(13) 0.0841(13) 0.1213(16) -0.0013(12) 0.0165(12) -0.0004(11)
O54' 0.1020(13) 0.0841(13) 0.1213(16) -0.0013(12) 0.0165(12) -0.0004(11)
C31A 0.1020(13) 0.0841(13) 0.1213(16) -0.0013(12) 0.0165(12) -0.0004(11)
O53 0.1020(13) 0.0841(13) 0.1213(16) -0.0013(12) 0.0165(12) -0.0004(11)
O54 0.1020(13) 0.0841(13) 0.1213(16) -0.0013(12) 0.0165(12) -0.0004(11)
O55 0.1020(13) 0.0841(13) 0.1213(16) -0.0013(12) 0.0165(12) -0.0004(11)
O56 0.1020(13) 0.0841(13) 0.1213(16) -0.0013(12) 0.0165(12) -0.0004(11)
N9 0.1020(13) 0.0841(13) 0.1213(16) -0.0013(12) 0.0165(12) -0.0004(11)
C305 0.1020(13) 0.0841(13) 0.1213(16) -0.0013(12) 0.0165(12) -0.0004(11)
C306 0.1020(13) 0.0841(13) 0.1213(16) -0.0013(12) 0.0165(12) -0.0004(11)
C307 0.1020(13) 0.0841(13) 0.1213(16) -0.0013(12) 0.0165(12) -0.0004(11)
C308 0.1020(13) 0.0841(13) 0.1213(16) -0.0013(12) 0.0165(12) -0.0004(11)
C309 0.1020(13) 0.0841(13) 0.1213(16) -0.0013(12) 0.0165(12) -0.0004(11)
C310 0.1020(13) 0.0841(13) 0.1213(16) -0.0013(12) 0.0165(12) -0.0004(11)
C311 0.1020(13) 0.0841(13) 0.1213(16) -0.0013(12) 0.0165(12) -0.0004(11)
C312 0.1020(13) 0.0841(13) 0.1213(16) -0.0013(12) 0.0165(12) -0.0004(11)
C313 0.1020(13) 0.0841(13) 0.1213(16) -0.0013(12) 0.0165(12) -0.0004(11)
C314 0.1020(13) 0.0841(13) 0.1213(16) -0.0013(12) 0.0165(12) -0.0004(11)
C315 0.1020(13) 0.0841(13) 0.1213(16) -0.0013(12) 0.0165(12) -0.0004(11)
C316 0.1020(13) 0.0841(13) 0.1213(16) -0.0013(12) 0.0165(12) -0.0004(11)
C317 0.1020(13) 0.0841(13) 0.1213(16) -0.0013(12) 0.0165(12) -0.0004(11)
O57 0.0512(18) 0.0557(17) 0.0740(19) 0.0282(16) 0.0161(15) 0.0184(16)
O58 0.0512(18) 0.0557(17) 0.0740(19) 0.0282(16) 0.0161(15) 0.0184(16)
O59 0.0512(18) 0.0557(17) 0.0740(19) 0.0282(16) 0.0161(15) 0.0184(16)
C318 0.0512(18) 0.0557(17) 0.0740(19) 0.0282(16) 0.0161(15) 0.0184(16)
O57' 0.139(4) 0.177(4) 0.132(3) 0.056(3) 0.049(3) -0.010(3)
O58' 0.139(4) 0.177(4) 0.132(3) 0.056(3) 0.049(3) -0.010(3)
C31B 0.139(4) 0.177(4) 0.132(3) 0.056(3) 0.049(3) -0.010(3)
N10 0.139(4) 0.177(4) 0.132(3) 0.056(3) 0.049(3) -0.010(3)
C31C 0.139(4) 0.177(4) 0.132(3) 0.056(3) 0.049(3) -0.010(3)
C31D 0.139(4) 0.177(4) 0.132(3) 0.056(3) 0.049(3) -0.010(3)
O60 0.082(4) 0.198(5) 0.131(4) 0.015(4) 0.004(3) -0.020(4)
C319 0.082(4) 0.198(5) 0.131(4) 0.015(4) 0.004(3) -0.020(4)
N11 0.082(4) 0.198(5) 0.131(4) 0.015(4) 0.004(3) -0.020(4)
C320 0.082(4) 0.198(5) 0.131(4) 0.015(4) 0.004(3) -0.020(4)
C321 0.082(4) 0.198(5) 0.131(4) 0.015(4) 0.004(3) -0.020(4)

loop_
_atom_type_symbol
_atom_type_description
_atom_type_scat_dispersion_real
_atom_type_scat_dispersion_imag
_atom_type_scat_source
C C 0.0033 0.0016 'International Tables Vol C Tables 4.2.6.8 and 6.1.1.4'
H H 0.0000 0.0000 'International Tables Vol C Tables 4.2.6.8 and 6.1.1.4'
N N 0.0061 0.0033 'International Tables Vol C Tables 4.2.6.8 and 6.1.1.4'
O O 0.0106 0.0060 'International Tables Vol C Tables 4.2.6.8 and 6.1.1.4'
Cl Cl 0.1484 0.1585 'International Tables Vol C Tables 4.2.6.8 and 6.1.1.4'
S S 0.1246 0.1234 'International Tables Vol C Tables 4.2.6.8 and 6.1.1.4'
Ni Ni 0.3393 1.1124 'International Tables Vol C Tables 4.2.6.8 and 6.1.1.4'

loop_
_geom_angle_atom_site_label_1
_geom_angle_atom_site_label_2
_geom_angle_atom_site_label_3
_geom_angle
_geom_angle_site_symmetry_1
_geom_angle_site_symmetry_3
O4 Ni1 O21 176.56(11) . .
O4 Ni1 O1 92.82(10) . .
O21 Ni1 O1 90.62(10) . .
O4 Ni1 O33 87.87(11) . .
O21 Ni1 O33 88.73(10) . .
O1 Ni1 O33 173.85(11) . .
O4 Ni1 Cl1 85.77(8) . .
O21 Ni1 Cl1 94.78(8) . .
O1 Ni1 Cl1 83.04(8) . .
O33 Ni1 Cl1 90.92(8) . .
O4 Ni1 S1 80.73(8) . .
O21 Ni1 S1 99.69(8) . .
O1 Ni1 S1 81.21(8) . .
O33 Ni1 S1 104.93(8) . .
Cl1 Ni1 S1 158.66(5) . .
O2 Ni2 O1 90.06(10) . .
O2 Ni2 O22 175.80(10) . .
O1 Ni2 O22 92.87(10) . .
O2 Ni2 O25 89.80(10) . .
O1 Ni2 O25 175.34(10) . .
O22 Ni2 O25 87.04(10) . .
O2 Ni2 Cl1 85.13(8) . .
O1 Ni2 Cl1 82.91(7) . .
O22 Ni2 Cl1 92.25(8) . .
O25 Ni2 Cl1 92.44(8) . .
O2 Ni2 S2 80.02(7) . .
O1 Ni2 S2 79.89(7) . .
O22 Ni2 S2 103.45(8) . .
O25 Ni2 S2 104.67(8) . .
Cl1 Ni2 S2 157.18(4) . .
O2 Ni3 O29 174.84(10) . .
O2 Ni3 O3 93.65(10) . .
O29 Ni3 O3 91.49(10) . .
O2 Ni3 O26 86.55(10) . .
O29 Ni3 O26 88.30(10) . .
O3 Ni3 O26 174.40(11) . .
O2 Ni3 Cl1 85.31(8) . .
O29 Ni3 Cl1 94.84(8) . .
O3 Ni3 Cl1 84.20(8) . .
O26 Ni3 Cl1 90.23(8) . .
O2 Ni3 S3 81.79(8) . .
O29 Ni3 S3 99.49(8) . .
O3 Ni3 S3 80.10(7) . .
O26 Ni3 S3 105.46(8) . .
Cl1 Ni3 S3 158.94(4) . .
O4 Ni4 O3 88.84(10) . .
O4 Ni4 O34 90.46(11) . .
O3 Ni4 O34 175.50(10) . .
O4 Ni4 O30 175.98(11) . .
O3 Ni4 O30 93.53(10) . .
O34 Ni4 O30 86.93(10) . .
O4 Ni4 S4 81.19(8) . .
O3 Ni4 S4 80.70(7) . .
O34 Ni4 S4 103.59(8) . .
O30 Ni4 S4 102.38(8) . .
O4 Ni4 Cl1 84.28(8) . .
O3 Ni4 Cl1 83.45(7) . .
O34 Ni4 Cl1 92.06(8) . .
O30 Ni4 Cl1 92.76(8) . .
S4 Ni4 Cl1 158.64(4) . .
O5 Ni5 O8 89.14(10) . .
O5 Ni5 O23 90.41(10) . .
O8 Ni5 O23 177.79(11) . .
O5 Ni5 O53 81.2(2) . .
O8 Ni5 O53 94.53(19) . .
O23 Ni5 O53 87.5(2) . .
O5 Ni5 N5 176.23(13) . .
O8 Ni5 N5 93.29(13) . .
O23 Ni5 N5 87.05(13) . .
O53 Ni5 N5 101.4(2) . .
O5 Ni5 O53' 81.60(16) . .
O8 Ni5 O53' 94.35(15) . .
O23 Ni5 O53' 87.73(15) . .
N5 Ni5 O53' 101.06(18) . .
O5 Ni5 S5 81.36(8) . .
O8 Ni5 S5 84.63(8) . .
O23 Ni5 S5 93.17(9) . .
O53 Ni5 S5 162.6(2) . .
N5 Ni5 S5 95.99(12) . .
O53' Ni5 S5 162.95(15) . .
O5 Ni6 O35 171.84(11) . .
O5 Ni6 O24 93.30(11) . .
O35 Ni6 O24 87.29(11) . .
O5 Ni6 O6 90.61(10) . .
O35 Ni6 O6 89.88(10) . .
O24 Ni6 O6 171.65(10) . .
O5 Ni6 O53 78.47(19) . .
O35 Ni6 O53 93.5(2) . .
O24 Ni6 O53 85.35(18) . .
O6 Ni6 O53 102.67(18) . .
O5 Ni6 O53' 78.71(15) . .
O35 Ni6 O53' 93.24(15) . .
O24 Ni6 O53' 85.48(14) . .
O6 Ni6 O53' 102.53(14) . .
O5 Ni6 S6 82.09(8) . .
O35 Ni6 S6 106.05(8) . .
O24 Ni6 S6 90.38(8) . .
O6 Ni6 S6 82.85(8) . .
O53 Ni6 S6 159.80(18) . .
O53' Ni6 S6 160.07(13) . .
O6 Ni7 O36 93.95(12) . .
O6 Ni7 N7 176.85(12) . .
O36 Ni7 N7 82.94(13) . .
O6 Ni7 O7 89.25(10) . .
O36 Ni7 O7 122.51(13) . .
N7 Ni7 O7 92.86(12) . .
O6 Ni7 O60 88.79(18) . .
O36 Ni7 O60 78.2(2) . .
N7 Ni7 O60 90.1(2) . .
O7 Ni7 O60 159.3(2) . .
O6 Ni7 S7 85.60(8) . .
O36 Ni7 S7 153.91(12) . .
N7 Ni7 S7 96.96(10) . .
O7 Ni7 S7 83.58(7) . .
O60 Ni7 S7 75.8(2) . .
O54' Ni8 O8 99.19(15) . .
O54 Ni8 O8 98.41(19) . .
O54' Ni8 O7 92.85(17) . .
O54 Ni8 O7 92.7(2) . .
O8 Ni8 O7 99.01(10) . .
O54' Ni8 O40 89.98(17) . 2
O54 Ni8 O40 90.3(2) . 2
O8 Ni8 O40 97.52(10) . 2
O7 Ni8 O40 162.55(10) . 2
O54' Ni8 O39 88.29(16) . 2
O54 Ni8 O39 89.1(2) . 2
O8 Ni8 O39 158.29(10) . 2
O7 Ni8 O39 100.95(10) . 2
O40 Ni8 O39 61.91(10) 2 2
O54' Ni8 S8 176.41(14) . .
O54 Ni8 S8 177.09(19) . .
O8 Ni8 S8 84.32(8) . .
O7 Ni8 S8 85.82(8) . .
O40 Ni8 S8 90.31(9) 2 .
O39 Ni8 S8 88.69(8) 2 .
O54' Ni8 C260 90.40(18) . 2
O54 Ni8 C260 91.1(2) . 2
O8 Ni8 C260 128.01(12) . 2
O7 Ni8 C260 131.63(12) . 2
O40 Ni8 C260 31.06(11) 2 2
O39 Ni8 C260 30.91(11) 2 2
S8 Ni8 C260 88.01(11) . 2
O37 Ni9 O9 87.83(10) . .
O37 Ni9 O12 172.83(11) . .
O9 Ni9 O12 94.93(10) . .
O37 Ni9 N1 86.39(11) . .
O9 Ni9 N1 167.55(12) . .
O12 Ni9 N1 92.12(11) . .
O37 Ni9 S9 103.68(9) . .
O9 Ni9 S9 80.18(8) . .
O12 Ni9 S9 83.33(8) . .
N1 Ni9 S9 90.48(10) . .
O37 Ni9 Cl2 93.80(9) . .
O9 Ni9 Cl2 82.85(8) . .
O12 Ni9 Cl2 80.01(8) . .
N1 Ni9 Cl2 108.53(10) . .
S9 Ni9 Cl2 155.03(4) . .
O10 Ni10 O9 88.11(11) . .
O10 Ni10 O48 88.69(11) . 2
O9 Ni10 O48 173.46(11) . 2
O10 Ni10 O38 178.43(12) . .
O9 Ni10 O38 93.30(10) . .
O48 Ni10 O38 89.83(11) 2 .
O10 Ni10 S10 82.94(9) . .
O9 Ni10 S10 84.59(8) . .
O48 Ni10 S10 100.67(9) 2 .
O38 Ni10 S10 97.87(9) . .
O10 Ni10 Cl2 86.95(8) . .
O9 Ni10 Cl2 80.80(8) . .
O48 Ni10 Cl2 93.34(9) 2 .
O38 Ni10 Cl2 92.59(8) . .
S10 Ni10 Cl2 162.48(5) . .
O10 Ni11 O41 175.97(11) . .
O10 Ni11 O11 88.79(11) . .
O41 Ni11 O11 92.47(11) . .
O10 Ni11 O47 90.28(11) . 2
O41 Ni11 O47 88.04(11) . 2
O11 Ni11 O47 173.45(10) . 2
O10 Ni11 S11 82.87(8) . .
O41 Ni11 S11 101.06(9) . .
O11 Ni11 S11 84.65(7) . .
O47 Ni11 S11 101.67(8) 2 .
O10 Ni11 Cl2 83.80(8) . .
O41 Ni11 Cl2 92.71(8) . .
O11 Ni11 Cl2 78.17(7) . .
O47 Ni11 Cl2 95.28(8) 2 .
S11 Ni11 Cl2 158.42(5) . .
O12 Ni12 O11 95.01(10) . .
O12 Ni12 O42 171.87(10) . .
O11 Ni12 O42 87.81(10) . .
O12 Ni12 N2 91.85(11) . .
O11 Ni12 N2 171.41(12) . .
O42 Ni12 N2 86.11(12) . .
O12 Ni12 S12 82.99(7) . .
O11 Ni12 S12 80.83(7) . .
O42 Ni12 S12 105.01(8) . .
N2 Ni12 S12 94.90(10) . .
O12 Ni12 Cl2 80.49(7) . .
O11 Ni12 Cl2 84.47(8) . .
O42 Ni12 Cl2 92.21(8) . .
N2 Ni12 Cl2 101.80(10) . .
S12 Ni12 Cl2 156.79(5) . .
O13 Ni13 O27 93.32(18) . .
O13 Ni13 O27' 91.93(14) . .
O13 Ni13 O31 177.16(12) . .
O27 Ni13 O31 88.06(18) . .
O27' Ni13 O31 89.53(14) . .
O13 Ni13 O16 87.16(10) . .
O27 Ni13 O16 179.11(17) . .
O27' Ni13 O16 178.49(14) . .
O31 Ni13 O16 91.43(10) . .
O13 Ni13 O58' 98.4(2) . .
O27' Ni13 O58' 102.9(2) . .
O31 Ni13 O58' 83.6(2) . .
O16 Ni13 O58' 76.1(2) . .
O13 Ni13 O58 73.95(14) . .
O27 Ni13 O58 81.9(2) . .
O31 Ni13 O58 108.73(15) . .
O16 Ni13 O58 98.95(15) . .
O13 Ni13 S13 83.89(8) . .
O27 Ni13 S13 95.18(17) . .
O27' Ni13 S13 96.98(12) . .
O31 Ni13 S13 93.51(9) . .
O16 Ni13 S13 84.12(8) . .
O58' Ni13 S13 159.9(2) . .
O58 Ni13 S13 157.39(13) . .
O28' Ni14 O13 95.86(15) . .
O28' Ni14 N6 81.37(16) . .
O13 Ni14 N6 174.12(12) . .
O28' Ni14 O14 162.72(13) . .
O13 Ni14 O14 90.04(10) . .
N6 Ni14 O14 94.09(12) . .
O13 Ni14 O58 77.18(15) . .
N6 Ni14 O58 107.03(17) . .
O14 Ni14 O58 89.09(15) . .
O13 Ni14 O28 88.05(17) . .
N6 Ni14 O28 88.01(18) . .
O14 Ni14 O28 176.77(17) . .
O58 Ni14 O28 87.9(2) . .
O28' Ni14 S14 110.71(11) . .
O13 Ni14 S14 81.79(8) . .
N6 Ni14 S14 94.30(11) . .
O14 Ni14 S14 86.18(7) . .
O58 Ni14 S14 158.43(14) . .
O28 Ni14 S14 96.13(17) . .
O57 Ni15 O15 98.11(16) . .
O57' Ni15 O15 90.4(2) . .
O57 Ni15 O14 92.34(17) . .
O57' Ni15 O14 92.1(2) . .
O15 Ni15 O14 99.16(9) . .
O57 Ni15 O52 89.54(17) . 2
O57' Ni15 O52 92.3(2) . 2
O15 Ni15 O52 98.86(10) . 2
O14 Ni15 O52 161.43(10) . 2
O57 Ni15 O51 88.17(16) . 2
O57' Ni15 O51 96.0(2) . 2
O15 Ni15 O51 159.67(9) . 2
O14 Ni15 O51 99.88(9) . 2
O52 Ni15 O51 61.70(9) 2 2
O57 Ni15 S15 175.92(15) . .
O57' Ni15 S15 174.0(2) . .
O15 Ni15 S15 85.15(7) . .
O14 Ni15 S15 84.69(7) . .
O52 Ni15 S15 92.39(8) 2 .
O51 Ni15 S15 89.57(8) 2 .
O57 Ni15 C299 89.32(18) . 2
O57' Ni15 C299 95.5(2) . 2
O15 Ni15 C299 129.48(11) . 2
O14 Ni15 C299 130.56(11) . 2
O52 Ni15 C299 30.95(11) 2 2
O51 Ni15 C299 30.76(11) 2 2
S15 Ni15 C299 90.49(10) . 2
O59 Ni16 O16 103.16(16) . .
O59 Ni16 N8 91.9(2) . .
O16 Ni16 N8 163.7(2) . .
O59 Ni16 O15 94.03(16) . .
O16 Ni16 O15 90.25(10) . .
N8 Ni16 O15 95.0(2) . .
O59 Ni16 O32 83.09(16) . .
O16 Ni16 O32 88.08(10) . .
N8 Ni16 O32 87.6(2) . .
O15 Ni16 O32 176.25(11) . .
O16 Ni16 N8' 175.62(19) . .
O15 Ni16 N8' 94.01(18) . .
O32 Ni16 N8' 87.61(19) . .
O16 Ni16 O58' 75.7(2) . .
O15 Ni16 O58' 89.4(2) . .
O32 Ni16 O58' 86.9(2) . .
N8' Ni16 O58' 103.2(3) . .
O59 Ni16 S16 176.18(15) . .
O16 Ni16 S16 80.62(8) . .
N8 Ni16 S16 84.41(19) . .
O15 Ni16 S16 85.31(8) . .
O32 Ni16 S16 97.71(9) . .
N8' Ni16 S16 100.75(18) . .
O58' Ni16 S16 155.73(19) . .
O17 Ni17 O20 95.16(10) . .
O17 Ni17 O49 87.62(10) . .
O20 Ni17 O49 175.78(12) . .
O17 Ni17 N3 170.83(12) . .
O20 Ni17 N3 89.91(11) . .
O49 Ni17 N3 87.76(11) . .
O17 Ni17 S17 81.23(8) . .
O20 Ni17 S17 82.78(8) . .
O49 Ni17 S17 100.81(9) . .
N3 Ni17 S17 91.87(10) . .
O17 Ni17 Cl3 86.13(8) . .
O20 Ni17 Cl3 80.54(8) . .
O49 Ni17 Cl3 96.51(9) . .
N3 Ni17 Cl3 102.26(10) . .
S17 Ni17 Cl3 158.03(4) . .
O18 Ni18 O44 88.28(10) . 2
O18 Ni18 O17 88.29(10) . .
O44 Ni18 O17 168.40(11) 2 .
O18 Ni18 O50 177.78(11) . .
O44 Ni18 O50 89.51(11) 2 .
O17 Ni18 O50 93.85(10) . .
O18 Ni18 S18 82.04(8) . .
O44 Ni18 S18 107.43(9) 2 .
O17 Ni18 S18 83.06(8) . .
O50 Ni18 S18 98.81(9) . .
O18 Ni18 Cl3 83.29(8) . .
O44 Ni18 Cl3 89.23(9) 2 .
O17 Ni18 Cl3 79.36(8) . .
O50 Ni18 Cl3 96.51(9) . .
S18 Ni18 Cl3 157.36(4) . .
O18 Ni19 O46 177.11(11) . .
O18 Ni19 O19 89.28(10) . .
O46 Ni19 O19 93.55(10) . .
O18 Ni19 O43 89.66(11) . 2
O46 Ni19 O43 87.45(11) . 2
O19 Ni19 O43 171.98(10) . 2
O18 Ni19 S19 83.07(7) . .
O46 Ni19 S19 97.77(8) . .
O19 Ni19 S19 83.65(7) . .
O43 Ni19 S19 104.11(8) 2 .
O18 Ni19 Cl3 86.14(7) . .
O46 Ni19 Cl3 93.80(8) . .
O19 Ni19 Cl3 80.30(7) . .
O43 Ni19 Cl3 91.70(8) 2 .
S19 Ni19 Cl3 160.74(4) . .
O19 Ni20 O20 90.89(10) . .
O19 Ni20 O45 89.69(10) . .
O20 Ni20 O45 174.55(10) . .
O19 Ni20 N4 172.75(12) . .
O20 Ni20 N4 95.18(11) . .
O45 Ni20 N4 84.63(11) . .
O19 Ni20 S20 81.29(7) . .
O20 Ni20 S20 83.30(7) . .
O45 Ni20 S20 102.14(8) . .
N4 Ni20 S20 95.47(9) . .
O19 Ni20 Cl3 82.40(7) . .
O20 Ni20 Cl3 78.97(7) . .
O45 Ni20 Cl3 95.74(8) . .
N4 Ni20 Cl3 102.63(9) . .
S20 Ni20 Cl3 155.63(5) . .
Ni1 Cl1 Ni2 78.12(4) . .
Ni1 Cl1 Ni3 121.93(5) . .
Ni2 Cl1 Ni3 76.74(4) . .
Ni1 Cl1 Ni4 76.65(4) . .
Ni2 Cl1 Ni4 125.24(5) . .
Ni3 Cl1 Ni4 76.89(4) . .
Ni12 Cl2 Ni9 82.40(4) . .
Ni12 Cl2 Ni10 120.35(5) . .
Ni9 Cl2 Ni10 75.59(4) . .
Ni12 Cl2 Ni11 74.68(4) . .
Ni9 Cl2 Ni11 119.47(5) . .
Ni10 Cl2 Ni11 69.96(3) . .
Ni17 Cl3 Ni20 83.04(4) . .
Ni17 Cl3 Ni19 119.23(5) . .
Ni20 Cl3 Ni19 75.15(3) . .
Ni17 Cl3 Ni18 73.20(4) . .
Ni20 Cl3 Ni18 121.10(5) . .
Ni19 Cl3 Ni18 71.59(3) . .
C2 S1 C36 105.31(18) . .
C2 S1 Ni1 92.62(13) . .
C36 S1 Ni1 93.92(13) . .
C6 S2 C12 101.77(18) . .
C6 S2 Ni2 92.52(13) . .
C12 S2 Ni2 93.96(12) . .
C22 S3 C16 104.61(18) . .
C22 S3 Ni3 93.48(13) . .
C16 S3 Ni3 92.63(13) . .
C26 S4 C32 104.17(18) . .
C26 S4 Ni4 93.96(13) . .
C32 S4 Ni4 94.11(13) . .
C42 S5 C76 105.4(2) . .
C42 S5 Ni5 93.33(17) . .
C76 S5 Ni5 91.77(17) . .
C46 S6 C52 103.3(2) . .
C46 S6 Ni6 93.52(16) . .
C52 S6 Ni6 94.75(16) . .
C62 S7 C56 102.2(2) . .
C62 S7 Ni7 98.15(16) . .
C56 S7 Ni7 94.20(16) . .
C66 S8 C72 101.9(2) . .
C66 S8 Ni8 94.29(17) . .
C72 S8 Ni8 95.35(17) . .
C82 S9 C116 104.5(2) . .
C82 S9 Ni9 94.86(16) . .
C116 S9 Ni9 93.33(14) . .
C86 S10 C92 103.6(3) . .
C86 S10 Ni10 92.05(16) . .
C92 S10 Ni10 94.06(18) . .
C102 S11 C96 106.5(3) . .
C102 S11 Ni11 92.05(14) . .
C96 S11 Ni11 93.32(16) . .
C106 S12 C112 100.7(2) . .
C106 S12 Ni12 95.51(15) . .
C112 S12 Ni12 94.14(13) . .
C122 S13 C156 107.4(2) . .
C122 S13 Ni13 93.00(14) . .
C156 S13 Ni13 92.75(15) . .
C126 S14 C132 104.77(19) . .
C126 S14 Ni14 94.92(13) . .
C132 S14 Ni14 93.96(13) . .
C142 S15 C136 102.92(18) . .
C142 S15 Ni15 95.96(14) . .
C136 S15 Ni15 96.46(14) . .
C146 S16 C152 101.8(2) . .
C146 S16 Ni16 93.57(15) . .
C152 S16 Ni16 95.98(16) . .
C196 S17 C162 101.83(19) . .
C196 S17 Ni17 94.16(14) . .
C162 S17 Ni17 94.74(14) . .
C166 S18 C172 103.24(19) . .
C166 S18 Ni18 92.58(14) . .
C172 S18 Ni18 93.93(13) . .
C182 S19 C176 102.42(18) . .
C182 S19 Ni19 93.13(12) . .
C176 S19 Ni19 94.07(12) . .
C186 S20 C192 103.78(18) . .
C186 S20 Ni20 93.82(13) . .
C192 S20 Ni20 94.74(12) . .
C1 O1 Ni2 124.4(2) . .
C1 O1 Ni1 121.9(2) . .
Ni2 O1 Ni1 105.39(11) . .
C11 O2 Ni3 126.0(2) . .
C11 O2 Ni2 126.8(2) . .
Ni3 O2 Ni2 107.28(11) . .
C21 O3 Ni3 122.9(2) . .
C21 O3 Ni4 121.5(2) . .
Ni3 O3 Ni4 104.15(11) . .
C31 O4 Ni1 126.8(2) . .
C31 O4 Ni4 125.8(2) . .
Ni1 O4 Ni4 106.92(11) . .
C41 O5 Ni6 118.4(3) . .
C41 O5 Ni5 118.8(2) . .
Ni6 O5 Ni5 102.63(12) . .
C51 O6 Ni7 118.5(3) . .
C51 O6 Ni6 121.6(3) . .
Ni7 O6 Ni6 118.31(13) . .
C61 O7 Ni8 115.8(3) . .
C61 O7 Ni7 116.6(3) . .
Ni8 O7 Ni7 127.48(12) . .
C71 O8 Ni5 119.2(3) . .
C71 O8 Ni8 119.2(3) . .
Ni5 O8 Ni8 121.44(13) . .
C81 O9 Ni10 118.8(3) . .
C81 O9 Ni9 121.8(3) . .
Ni10 O9 Ni9 109.21(12) . .
C91 O10 Ni11 123.1(3) . .
C91 O10 Ni10 122.2(3) . .
Ni11 O10 Ni10 109.53(12) . .
C101 O11 Ni11 118.7(3) . .
C101 O11 Ni12 122.3(3) . .
Ni11 O11 Ni12 111.15(11) . .
C111 O12 Ni12 119.7(2) . .
C111 O12 Ni9 121.4(2) . .
Ni12 O12 Ni9 116.02(11) . .
C121 O13 Ni14 120.0(2) . .
C121 O13 Ni13 120.4(2) . .
Ni14 O13 Ni13 107.59(12) . .
C131 O14 Ni14 116.8(2) . .
C131 O14 Ni15 118.4(2) . .
Ni14 O14 Ni15 124.84(12) . .
C141 O15 Ni16 116.8(2) . .
C141 O15 Ni15 118.2(2) . .
Ni16 O15 Ni15 124.24(12) . .
C151 O16 Ni13 119.4(3) . .
C151 O16 Ni16 119.6(3) . .
Ni13 O16 Ni16 107.37(12) . .
C161 O17 Ni18 119.9(2) . .
C161 O17 Ni17 121.1(2) . .
Ni18 O17 Ni17 108.21(12) . .
C171 O18 Ni19 123.6(2) . .
C171 O18 Ni18 123.8(2) . .
Ni19 O18 Ni18 111.32(12) . .
C181 O19 Ni19 117.7(2) . .
C181 O19 Ni20 119.4(2) . .
Ni19 O19 Ni20 108.34(11) . .
C191 O20 Ni20 120.5(2) . .
C191 O20 Ni17 121.6(2) . .
Ni20 O20 Ni17 116.22(12) . .
C208 O21 Ni1 128.5(2) . .
C208 O22 Ni2 127.9(2) . .
C207 O23 Ni5 126.7(2) . .
C207 O24 Ni6 127.3(3) . .
C220 O25 Ni2 125.2(2) . .
C220 O26 Ni3 130.0(3) . .
C221 O27 Ni13 130.2(5) . .
C221 O28 Ni14 119.3(5) . .
O27 C221 O28 126.4(6) . .
O27 C221 C218 120.5(6) . .
O28 C221 C218 113.2(6) . .
C22A O27' Ni13 127.9(3) . .
C22A O28' Ni14 131.1(3) . .
O27' C22A O28' 127.3(4) . .
O27' C22A C218 115.6(4) . .
O28' C22A C218 117.1(3) . .
C233 O29 Ni3 129.3(2) . .
C233 O30 Ni4 127.0(2) . .
C234 O31 Ni13 132.3(3) . .
C234 O32 Ni16 127.8(3) . .
C246 O33 Ni1 130.1(3) . .
C246 O34 Ni4 126.5(2) . .
C247 O35 Ni6 125.4(3) . .
C247 O36 Ni7 128.7(3) . .
C259 O37 Ni9 134.3(3) . .
C259 O38 Ni10 129.2(3) . .
C260 O39 Ni8 86.3(2) . 2
C260 O40 Ni8 90.4(2) . 2
C272 O41 Ni11 128.1(3) . .
C272 O42 Ni12 131.7(3) . .
C273 O43 Ni19 128.8(3) . 2
C273 O44 Ni18 132.5(2) . 2
C285 O45 Ni20 129.3(3) . .
C285 O46 Ni19 130.5(3) . .
C286 O47 Ni11 128.4(3) . 2
C286 O48 Ni10 131.1(3) . 2
C298 O49 Ni17 135.0(2) . .
C298 O50 Ni18 127.8(3) . .
C299 O51 Ni15 86.9(2) . 2
C299 O52 Ni15 90.8(2) . 2
C213 N1 C209 116.7(3) . .
C213 N1 Ni9 122.2(3) . .
C209 N1 Ni9 118.5(3) . .
C226 N2 C222 115.3(4) . .
C226 N2 Ni12 122.5(3) . .
C222 N2 Ni12 122.0(3) . .
C239 N3 C235 116.0(3) . .
C239 N3 Ni17 122.7(3) . .
C235 N3 Ni17 116.8(3) . .
C252 N4 C248 116.7(3) . .
C252 N4 Ni20 121.0(3) . .
C248 N4 Ni20 120.9(3) . .
C261 N5 C265 117.2(4) . .
C261 N5 Ni5 120.8(3) . .
C265 N5 Ni5 121.1(3) . .
C278 N6 C274 116.3(4) . .
C278 N6 Ni14 123.2(3) . .
C274 N6 Ni14 120.4(3) . .
C291 N7 C287 115.8(4) . .
C291 N7 Ni7 120.6(3) . .
C287 N7 Ni7 122.6(3) . .
O1 C1 C6 120.0(3) . .
O1 C1 C2 122.7(3) . .
C6 C1 C2 117.4(3) . .
C3 C2 C1 120.8(4) . .
C3 C2 S1 120.5(3) . .
C1 C2 S1 118.6(3) . .
C4 C3 C2 121.7(4) . .
C4 C3 H3 119.2 . .
C2 C3 H3 119.2 . .
C5 C4 C3 118.5(4) . .
C5 C4 C7 120.0(4) . .
C3 C4 C7 121.5(4) . .
C4 C5 C6 121.9(4) . .
C4 C5 H5 119.0 . .
C6 C5 H5 119.0 . .
C1 C6 C5 119.7(4) . .
C1 C6 S2 119.6(3) . .
C5 C6 S2 120.7(3) . .
C9 C7 C10 109.7(4) . .
C9 C7 C8 101.5(4) . .
C10 C7 C8 109.1(4) . .
C9 C7 C4 109.0(4) . .
C10 C7 C4 115.0(4) . .
C8 C7 C4 111.7(4) . .
C7 C8 H8A 109.5 . .
C7 C8 H8B 109.5 . .
H8A C8 H8B 109.5 . .
C7 C8 H8C 109.5 . .
H8A C8 H8C 109.5 . .
H8B C8 H8C 109.5 . .
C7 C9 H9A 109.5 . .
C7 C9 H9B 109.5 . .
H9A C9 H9B 109.5 . .
C7 C9 H9C 109.5 . .
H9A C9 H9C 109.5 . .
H9B C9 H9C 109.5 . .
C7 C10 H10A 109.5 . .
C7 C10 H10B 109.5 . .
H10A C10 H10B 109.5 . .
C7 C10 H10C 109.5 . .
H10A C10 H10C 109.5 . .
H10B C10 H10C 109.5 . .
O2 C11 C12 120.8(3) . .
O2 C11 C16 120.9(3) . .
C12 C11 C16 118.3(3) . .
C13 C12 C11 120.0(4) . .
C13 C12 S2 121.7(3) . .
C11 C12 S2 118.2(3) . .
C12 C13 C14 122.0(4) . .
C12 C13 H13 119.0 . .
C14 C13 H13 119.0 . .
C15 C14 C13 117.0(4) . .
C15 C14 C17 121.3(4) . .
C13 C14 C17 121.7(4) . .
C16 C15 C14 122.1(4) . .
C16 C15 H15 118.9 . .
C14 C15 H15 118.9 . .
C15 C16 C11 120.6(4) . .
C15 C16 S3 120.9(3) . .
C11 C16 S3 118.3(3) . .
C18 C17 C20 112.9(4) . .
C18 C17 C19 106.0(4) . .
C20 C17 C19 106.1(4) . .
C18 C17 C14 104.2(4) . .
C20 C17 C14 114.7(4) . .
C19 C17 C14 112.7(4) . .
C17 C18 H18A 109.5 . .
C17 C18 H18B 109.5 . .
H18A C18 H18B 109.5 . .
C17 C18 H18C 109.5 . .
H18A C18 H18C 109.5 . .
H18B C18 H18C 109.5 . .
C17 C19 H19A 109.5 . .
C17 C19 H19B 109.5 . .
H19A C19 H19B 109.5 . .
C17 C19 H19C 109.5 . .
H19A C19 H19C 109.5 . .
H19B C19 H19C 109.5 . .
C17 C20 H20A 109.5 . .
C17 C20 H20B 109.5 . .
H20A C20 H20B 109.5 . .
C17 C20 H20C 109.5 . .
H20A C20 H20C 109.5 . .
H20B C20 H20C 109.5 . .
O3 C21 C22 120.2(3) . .
O3 C21 C26 121.2(3) . .
C22 C21 C26 118.6(3) . .
C23 C22 C21 118.7(3) . .
C23 C22 S3 122.3(3) . .
C21 C22 S3 118.6(3) . .
C22 C23 C24 122.7(4) . .
C22 C23 H23 118.7 . .
C24 C23 H23 118.7 . .
C25 C24 C23 117.6(4) . .
C25 C24 C27 120.9(3) . .
C23 C24 C27 121.5(4) . .
C26 C25 C24 122.1(4) . .
C26 C25 H25 118.9 . .
C24 C25 H25 118.9 . .
C25 C26 C21 120.2(4) . .
C25 C26 S4 121.7(3) . .
C21 C26 S4 117.8(3) . .
C28 C27 C29 109.3(4) . .
C28' C27 C29' 112.0(7) . .
C28 C27 C24 113.0(4) . .
C29 C27 C24 107.5(3) . .
C28' C27 C24 101.1(6) . .
C29' C27 C24 107.9(4) . .
C28' C27 C30' 110.8(6) . .
C29' C27 C30' 109.5(6) . .
C24 C27 C30' 115.3(5) . .
C28 C27 C30 107.0(4) . .
C29 C27 C30 108.4(4) . .
C24 C27 C30 111.6(4) . .
C27 C28 H28A 109.5 . .
C27 C28 H28B 109.5 . .
H28A C28 H28B 109.5 . .
C27 C28 H28C 109.5 . .
H28A C28 H28C 109.5 . .
H28B C28 H28C 109.5 . .
C27 C29 H29A 109.5 . .
C27 C29 H29B 109.5 . .
H29A C29 H29B 109.5 . .
C27 C29 H29C 109.5 . .
H29A C29 H29C 109.5 . .
H29B C29 H29C 109.5 . .
C27 C30 H30A 109.5 . .
C27 C30 H30B 109.5 . .
H30A C30 H30B 109.5 . .
C27 C30 H30C 109.5 . .
H30A C30 H30C 109.5 . .
H30B C30 H30C 109.5 . .
C27 C28' H28D 109.5 . .
C27 C28' H28E 109.5 . .
H28D C28' H28E 109.5 . .
C27 C28' H28F 109.5 . .
H28D C28' H28F 109.5 . .
H28E C28' H28F 109.5 . .
C27 C29' H29D 109.5 . .
C27 C29' H29E 109.5 . .
H29D C29' H29E 109.5 . .
C27 C29' H29F 109.5 . .
H29D C29' H29F 109.5 . .
H29E C29' H29F 109.5 . .
C27 C30' H30D 109.5 . .
C27 C30' H30E 109.5 . .
H30D C30' H30E 109.5 . .
C27 C30' H30F 109.5 . .
H30D C30' H30F 109.5 . .
H30E C30' H30F 109.5 . .
O4 C31 C32 120.2(4) . .
O4 C31 C36 120.7(3) . .
C32 C31 C36 119.1(3) . .
C33 C32 C31 118.9(4) . .
C33 C32 S4 122.4(3) . .
C31 C32 S4 118.6(3) . .
C32 C33 C34 121.9(4) . .
C32 C33 H33 119.0 . .
C34 C33 H33 119.0 . .
C35 C34 C33 115.8(3) . .
C35 C34 C37 123.7(4) . .
C33 C34 C37 120.5(3) . .
C36 C35 C34 125.3(4) . .
C36 C35 H35 117.4 . .
C34 C35 H35 117.4 . .
C35 C36 C31 119.1(4) . .
C35 C36 S1 122.9(3) . .
C31 C36 S1 117.8(3) . .
C40 C37 C38 117.2(5) . .
C40 C37 C39 104.3(5) . .
C38 C37 C39 106.6(5) . .
C40 C37 C34 108.2(4) . .
C38 C37 C34 112.6(4) . .
C38' C37 C34 110.3(4) . .
C39 C37 C34 107.1(4) . .
C38' C37 C39' 112.4(5) . .
C34 C37 C39' 112.7(5) . .
C38' C37 C40' 108.5(5) . .
C34 C37 C40' 105.0(5) . .
C39' C37 C40' 107.6(6) . .
C37 C38 H38A 109.5 . .
C37 C38 H38B 109.5 . .
H38A C38 H38B 109.5 . .
C37 C38 H38C 109.5 . .
H38A C38 H38C 109.5 . .
H38B C38 H38C 109.5 . .
C37 C39 H39A 109.5 . .
C37 C39 H39B 109.5 . .
H39A C39 H39B 109.5 . .
C37 C39 H39C 109.5 . .
H39A C39 H39C 109.5 . .
H39B C39 H39C 109.5 . .
C37 C40 H40A 109.5 . .
C37 C40 H40B 109.5 . .
H40A C40 H40B 109.5 . .
C37 C40 H40C 109.5 . .
H40A C40 H40C 109.5 . .
H40B C40 H40C 109.5 . .
C37 C38' H38D 109.5 . .
C37 C38' H38E 109.5 . .
H38D C38' H38E 109.5 . .
C37 C38' H38F 109.5 . .
H38D C38' H38F 109.5 . .
H38E C38' H38F 109.5 . .
C37 C39' H39D 109.5 . .
C37 C39' H39E 109.5 . .
H39D C39' H39E 109.5 . .
C37 C39' H39F 109.5 . .
H39D C39' H39F 109.5 . .
H39E C39' H39F 109.5 . .
C37 C40' H40D 109.5 . .
C37 C40' H40E 109.5 . .
H40D C40' H40E 109.5 . .
C37 C40' H40F 109.5 . .
H40D C40' H40F 109.5 . .
H40E C40' H40F 109.5 . .
O5 C41 C46 123.4(4) . .
O5 C41 C42 119.9(4) . .
C46 C41 C42 116.6(4) . .
C43 C42 C41 119.3(5) . .
C43 C42 S5 122.6(4) . .
C41 C42 S5 117.7(4) . .
C42 C43 C44 124.9(5) . .
C42 C43 H43 117.6 . .
C44 C43 H43 117.6 . .
C43 C44 C45 113.7(4) . .
C43 C44 C47' 130.5(5) . .
C45 C44 C47' 115.8(5) . .
C43 C44 C47 120.3(5) . .
C45 C44 C47 125.2(5) . .
C46 C45 C44 123.0(5) . .
C46 C45 H45 118.5 . .
C44 C45 H45 118.5 . .
C45 C46 C41 121.8(4) . .
C45 C46 S6 121.1(4) . .
C41 C46 S6 116.4(3) . .
C50 C47 C48 115.5(5) . .
C50 C47 C49 107.3(6) . .
C48 C47 C49 111.2(5) . .
C50 C47 C44 103.9(5) . .
C48 C47 C44 107.0(5) . .
C49 C47 C44 111.8(5) . .
C47 C48 H48A 109.5 . .
C47 C48 H48B 109.5 . .
H48A C48 H48B 109.5 . .
C47 C48 H48C 109.5 . .
H48A C48 H48C 109.5 . .
H48B C48 H48C 109.5 . .
C47 C49 H49A 109.5 . .
C47 C49 H49B 109.5 . .
H49A C49 H49B 109.5 . .
C47 C49 H49C 109.5 . .
H49A C49 H49C 109.5 . .
H49B C49 H49C 109.5 . .
C47 C50 H50A 109.5 . .
C47 C50 H50B 109.5 . .
H50A C50 H50B 109.5 . .
C47 C50 H50C 109.5 . .
H50A C50 H50C 109.5 . .
H50B C50 H50C 109.5 . .
C48' C47' C50' 108.5(6) . .
C48' C47' C49' 110.4(6) . .
C50' C47' C49' 112.0(6) . .
C48' C47' C44 115.3(6) . .
C50' C47' C44 109.5(6) . .
C49' C47' C44 100.9(5) . .
C47' C48' H48D 109.5 . .
C47' C48' H48E 109.5 . .
H48D C48' H48E 109.5 . .
C47' C48' H48F 109.5 . .
H48D C48' H48F 109.5 . .
H48E C48' H48F 109.5 . .
C47' C49' H49D 109.5 . .
C47' C49' H49E 109.5 . .
H49D C49' H49E 109.5 . .
C47' C49' H49F 109.5 . .
H49D C49' H49F 109.5 . .
H49E C49' H49F 109.5 . .
C47' C50' H50D 109.5 . .
C47' C50' H50E 109.5 . .
H50D C50' H50E 109.5 . .
C47' C50' H50F 109.5 . .
H50D C50' H50F 109.5 . .
H50E C50' H50F 109.5 . .
O6 C51 C56 122.7(4) . .
O6 C51 C52 123.0(4) . .
C56 C51 C52 114.3(4) . .
C53 C52 C51 123.2(4) . .
C53 C52 S6 119.0(4) . .
C51 C52 S6 117.5(3) . .
C52 C53 C54 121.7(4) . .
C52 C53 H53 119.1 . .
C54 C53 H53 119.1 . .
C55 C54 C53 116.4(4) . .
C55 C54 C57' 129.2(4) . .
C53 C54 C57' 114.3(4) . .
C55 C54 C57 121.1(4) . .
C53 C54 C57 122.4(4) . .
C54 C55 C56 122.7(4) . .
C54 C55 H55 118.7 . .
C56 C55 H55 118.7 . .
C55 C56 C51 121.5(4) . .
C55 C56 S7 121.6(3) . .
C51 C56 S7 116.8(4) . .
C59 C57 C58 115.6(5) . .
C59 C57 C60 105.5(5) . .
C58 C57 C60 111.6(5) . .
C59 C57 C54 102.0(4) . .
C58 C57 C54 106.1(5) . .
C60 C57 C54 116.0(5) . .
C57 C58 H58A 109.5 . .
C57 C58 H58B 109.5 . .
H58A C58 H58B 109.5 . .
C57 C58 H58C 109.5 . .
H58A C58 H58C 109.5 . .
H58B C58 H58C 109.5 . .
C57 C59 H59A 109.5 . .
C57 C59 H59B 109.5 . .
H59A C59 H59B 109.5 . .
C57 C59 H59C 109.5 . .
H59A C59 H59C 109.5 . .
H59B C59 H59C 109.5 . .
C57 C60 H60A 109.5 . .
C57 C60 H60B 109.5 . .
H60A C60 H60B 109.5 . .
C57 C60 H60C 109.5 . .
H60A C60 H60C 109.5 . .
H60B C60 H60C 109.5 . .
C58' C57' C59' 109.8(6) . .
C58' C57' C54 109.0(5) . .
C59' C57' C54 107.5(5) . .
C58' C57' C60' 108.7(5) . .
C59' C57' C60' 110.5(5) . .
C54 C57' C60' 111.3(5) . .
C57' C58' H58D 109.5 . .
C57' C58' H58E 109.5 . .
H58D C58' H58E 109.5 . .
C57' C58' H58F 109.5 . .
H58D C58' H58F 109.5 . .
H58E C58' H58F 109.5 . .
C57' C59' H59D 109.5 . .
C57' C59' H59E 109.5 . .
H59D C59' H59E 109.5 . .
C57' C59' H59F 109.5 . .
H59D C59' H59F 109.5 . .
H59E C59' H59F 109.5 . .
C57' C60' H60D 109.5 . .
C57' C60' H60E 109.5 . .
H60D C60' H60E 109.5 . .
C57' C60' H60F 109.5 . .
H60D C60' H60F 109.5 . .
H60E C60' H60F 109.5 . .
O7 C61 C66 123.1(4) . .
O7 C61 C62 121.7(4) . .
C66 C61 C62 115.2(4) . .
C63 C62 C61 120.2(4) . .
C63 C62 S7 119.9(4) . .
C61 C62 S7 119.8(4) . .
C62 C63 C64 126.4(4) . .
C62 C63 H63 116.8 . .
C64 C63 H63 116.8 . .
C65 C64 C63 111.0(4) . .
C65 C64 C67' 122.6(4) . .
C63 C64 C67' 126.2(4) . .
C65 C64 C67 128.9(4) . .
C63 C64 C67 119.3(4) . .
C64 C65 C66 125.1(4) . .
C64 C65 H65 117.5 . .
C66 C65 H65 117.5 . .
C61 C66 C65 121.9(4) . .
C61 C66 S8 120.8(4) . .
C65 C66 S8 117.3(4) . .
C69 C67 C68 108.7(5) . .
C69 C67 C70 113.9(6) . .
C68 C67 C70 114.3(5) . .
C69 C67 C64 106.0(5) . .
C68 C67 C64 103.2(5) . .
C70 C67 C64 109.9(5) . .
C67 C68 H68A 109.5 . .
C67 C68 H68B 109.5 . .
H68A C68 H68B 109.5 . .
C67 C68 H68C 109.5 . .
H68A C68 H68C 109.5 . .
H68B C68 H68C 109.5 . .
C67 C69 H69A 109.5 . .
C67 C69 H69B 109.5 . .
H69A C69 H69B 109.5 . .
C67 C69 H69C 109.5 . .
H69A C69 H69C 109.5 . .
H69B C69 H69C 109.5 . .
C67 C70 H70A 109.5 . .
C67 C70 H70B 109.5 . .
H70A C70 H70B 109.5 . .
C67 C70 H70C 109.5 . .
H70A C70 H70C 109.5 . .
H70B C70 H70C 109.5 . .
C69' C67' C68' 111.3(7) . .
C69' C67' C70' 112.6(6) . .
C68' C67' C70' 108.7(6) . .
C69' C67' C64 103.3(5) . .
C68' C67' C64 117.7(6) . .
C70' C67' C64 103.0(6) . .
C67' C68' H68D 109.5 . .
C67' C68' H68E 109.5 . .
H68D C68' H68E 109.5 . .
C67' C68' H68F 109.5 . .
H68D C68' H68F 109.5 . .
H68E C68' H68F 109.5 . .
C67' C69' H69D 109.5 . .
C67' C69' H69E 109.5 . .
H69D C69' H69E 109.5 . .
C67' C69' H69F 109.5 . .
H69D C69' H69F 109.5 . .
H69E C69' H69F 109.5 . .
C67' C70' H70D 109.5 . .
C67' C70' H70E 109.5 . .
H70D C70' H70E 109.5 . .
C67' C70' H70F 109.5 . .
H70D C70' H70F 109.5 . .
H70E C70' H70F 109.5 . .
O8 C71 C76 121.5(5) . .
O8 C71 C72 121.8(4) . .
C76 C71 C72 116.7(5) . .
C73 C72 C71 123.1(5) . .
C73 C72 S8 117.5(4) . .
C71 C72 S8 119.3(4) . .
C72 C73 C74 123.5(5) . .
C72 C73 H73 118.2 . .
C74 C73 H73 118.2 . .
C73 C74 C75 111.5(4) . .
C73 C74 C77' 119.9(4) . .
C75 C74 C77' 128.4(4) . .
C73 C74 C77 126.5(4) . .
C75 C74 C77 122.0(4) . .
C76 C75 C74 123.5(4) . .
C76 C75 H75 118.2 . .
C74 C75 H75 118.2 . .
C75 C76 C71 121.5(5) . .
C75 C76 S5 116.1(4) . .
C71 C76 S5 122.5(4) . .
C80 C77 C78 109.6(6) . .
C80 C77 C79 108.9(5) . .
C78 C77 C79 109.4(6) . .
C80 C77 C74 105.7(6) . .
C78 C77 C74 114.8(5) . .
C79 C77 C74 108.4(5) . .
C77 C78 H78A 109.5 . .
C77 C78 H78B 109.5 . .
H78A C78 H78B 109.5 . .
C77 C78 H78C 109.5 . .
H78A C78 H78C 109.5 . .
H78B C78 H78C 109.5 . .
C77 C79 H79A 109.5 . .
C77 C79 H79B 109.5 . .
H79A C79 H79B 109.5 . .
C77 C79 H79C 109.5 . .
H79A C79 H79C 109.5 . .
H79B C79 H79C 109.5 . .
C77 C80 H80A 109.5 . .
C77 C80 H80B 109.5 . .
H80A C80 H80B 109.5 . .
C77 C80 H80C 109.5 . .
H80A C80 H80C 109.5 . .
H80B C80 H80C 109.5 . .
C80' C77' C79' 108.6(6) . .
C80' C77' C78' 109.2(6) . .
C79' C77' C78' 110.8(6) . .
C80' C77' C74 107.1(6) . .
C79' C77' C74 110.6(6) . .
C78' C77' C74 110.4(5) . .
C77' C78' H78D 109.5 . .
C77' C78' H78E 109.5 . .
H78D C78' H78E 109.5 . .
C77' C78' H78F 109.5 . .
H78D C78' H78F 109.5 . .
H78E C78' H78F 109.5 . .
C77' C79' H79D 109.5 . .
C77' C79' H79E 109.5 . .
H79D C79' H79E 109.5 . .
C77' C79' H79F 109.5 . .
H79D C79' H79F 109.5 . .
H79E C79' H79F 109.5 . .
C77' C80' H80D 109.5 . .
C77' C80' H80E 109.5 . .
H80D C80' H80E 109.5 . .
C77' C80' H80F 109.5 . .
H80D C80' H80F 109.5 . .
H80E C80' H80F 109.5 . .
O9 C81 C82 120.6(4) . .
O9 C81 C86 122.8(4) . .
C82 C81 C86 116.6(4) . .
C83 C82 C81 120.8(4) . .
C83 C82 S9 122.2(4) . .
C81 C82 S9 117.0(4) . .
C84 C83 C82 123.0(4) . .
C84 C83 H83 118.5 . .
C82 C83 H83 118.5 . .
C83 C84 C85 115.4(4) . .
C83 C84 C87 123.7(4) . .
C85 C84 C87 120.6(4) . .
C83 C84 C87' 120.5(4) . .
C85 C84 C87' 124.0(4) . .
C86 C85 C84 123.3(4) . .
C86 C85 H85A 106.5 . .
C84 C85 H85A 106.5 . .
C86 C85 H85B 106.5 . .
C84 C85 H85B 106.5 . .
H85A C85 H85B 106.5 . .
C85 C86 C81 120.8(4) . .
C85 C86 S10 119.5(4) . .
C81 C86 S10 119.6(4) . .
C90 C87 C84 103.2(5) . .
C90 C87 C88 111.5(5) . .
C84 C87 C88 109.7(5) . .
C90 C87 C89 114.6(5) . .
C84 C87 C89 111.1(5) . .
C88 C87 C89 106.8(5) . .
C87 C88 H88A 109.5 . .
C87 C88 H88B 109.5 . .
H88A C88 H88B 109.5 . .
C87 C88 H88C 109.5 . .
H88A C88 H88C 109.5 . .
H88B C88 H88C 109.5 . .
C87 C89 H89A 109.5 . .
C87 C89 H89B 109.5 . .
H89A C89 H89B 109.5 . .
C87 C89 H89C 109.5 . .
H89A C89 H89C 109.5 . .
H89B C89 H89C 109.5 . .
C87 C90 H90A 109.5 . .
C87 C90 H90B 109.5 . .
H90A C90 H90B 109.5 . .
C87 C90 H90C 109.5 . .
H90A C90 H90C 109.5 . .
H90B C90 H90C 109.5 . .
C89' C87' C84 102.2(6) . .
C89' C87' C90' 112.3(6) . .
C84 C87' C90' 114.4(5) . .
C89' C87' C88' 110.8(5) . .
C84 C87' C88' 105.9(6) . .
C90' C87' C88' 110.8(6) . .
C87' C88' H88D 109.5 . .
C87' C88' H88E 109.5 . .
H88D C88' H88E 109.5 . .
C87' C88' H88F 109.5 . .
H88D C88' H88F 109.5 . .
H88E C88' H88F 109.5 . .
C87' C89' H89D 109.5 . .
C87' C89' H89E 109.5 . .
H89D C89' H89E 109.5 . .
C87' C89' H89F 109.5 . .
H89D C89' H89F 109.5 . .
H89E C89' H89F 109.5 . .
C87' C90' H90D 109.5 . .
C87' C90' H90E 109.5 . .
H90D C90' H90E 109.5 . .
C87' C90' H90F 109.5 . .
H90D C90' H90F 109.5 . .
H90E C90' H90F 109.5 . .
O10 C91 C96 120.0(5) . .
O10 C91 C92 120.3(4) . .
C96 C91 C92 119.7(5) . .
C91 C92 C93 119.6(5) . .
C91 C92 S10 119.4(4) . .
C93 C92 S10 120.9(4) . .
C92 C93 C94 121.1(5) . .
C92 C93 H93 119.4 . .
C94 C93 H93 119.4 . .
C95 C94 C93 117.9(4) . .
C95 C94 C97' 122.0(4) . .
C93 C94 C97' 117.7(4) . .
C95 C94 C97 117.8(4) . .
C93 C94 C97 124.3(4) . .
C94 C95 C96 122.3(5) . .
C94 C95 H95 118.8 . .
C96 C95 H95 118.8 . .
C91 C96 C95 119.3(5) . .
C91 C96 S11 118.6(4) . .
C95 C96 S11 122.0(4) . .
C100 C97 C98 110.5(5) . .
C100 C97 C99 108.1(5) . .
C98 C97 C99 110.2(5) . .
C100 C97 C94 107.2(5) . .
C98 C97 C94 112.1(5) . .
C99 C97 C94 108.6(4) . .
C97 C98 H98A 109.5 . .
C97 C98 H98B 109.5 . .
H98A C98 H98B 109.5 . .
C97 C98 H98C 109.5 . .
H98A C98 H98C 109.5 . .
H98B C98 H98C 109.5 . .
C97 C99 H99A 109.5 . .
C97 C99 H99B 109.5 . .
H99A C99 H99B 109.5 . .
C97 C99 H99C 109.5 . .
H99A C99 H99C 109.5 . .
H99B C99 H99C 109.5 . .
C97 C100 H10D 109.5 . .
C97 C100 H10E 109.5 . .
H10D C100 H10E 109.5 . .
C97 C100 H10F 109.5 . .
H10D C100 H10F 109.5 . .
H10E C100 H10F 109.5 . .
C10A C97' C99' 111.2(6) . .
C10A C97' C98' 107.8(7) . .
C99' C97' C98' 109.4(6) . .
C10A C97' C94 101.9(5) . .
C99' C97' C94 115.4(6) . .
C98' C97' C94 110.7(5) . .
C97' C98' H98D 109.5 . .
C97' C98' H98E 109.5 . .
H98D C98' H98E 109.5 . .
C97' C98' H98F 109.5 . .
H98D C98' H98F 109.5 . .
H98E C98' H98F 109.5 . .
C97' C99' H99D 109.5 . .
C97' C99' H99E 109.5 . .
H99D C99' H99E 109.5 . .
C97' C99' H99F 109.5 . .
H99D C99' H99F 109.5 . .
H99E C99' H99F 109.5 . .
C97' C10A H10G 109.5 . .
C97' C10A H10H 109.5 . .
H10G C10A H10H 109.5 . .
C97' C10A H10I 109.5 . .
H10G C10A H10I 109.5 . .
H10H C10A H10I 109.5 . .
O11 C101 C102 122.8(4) . .
O11 C101 C106 120.3(4) . .
C102 C101 C106 116.8(4) . .
C101 C102 C103 120.9(4) . .
C101 C102 S11 119.7(3) . .
C103 C102 S11 119.4(3) . .
C102 C103 C104 122.5(4) . .
C102 C103 H103 118.7 . .
C104 C103 H103 118.7 . .
C103 C104 C105 116.8(3) . .
C103 C104 C10B 120.3(4) . .
C105 C104 C10B 122.2(4) . .
C103 C104 C107 124.7(4) . .
C105 C104 C107 118.4(4) . .
C106 C105 C104 120.4(4) . .
C106 C105 H105 119.8 . .
C104 C105 H105 119.8 . .
C105 C106 C101 122.2(4) . .
C105 C106 S12 120.0(4) . .
C101 C106 S12 117.7(3) . .
C108 C107 C110 107.4(6) . .
C108 C107 C109 109.9(5) . .
C110 C107 C109 112.7(5) . .
C108 C107 C104 112.7(5) . .
C110 C107 C104 105.9(5) . .
C109 C107 C104 108.2(5) . .
C107 C108 H10J 109.5 . .
C107 C108 H10K 109.5 . .
H10J C108 H10K 109.5 . .
C107 C108 H10L 109.5 . .
H10J C108 H10L 109.5 . .
H10K C108 H10L 109.5 . .
C107 C109 H10M 109.5 . .
C107 C109 H10N 109.5 . .
H10M C109 H10N 109.5 . .
C107 C109 H10O 109.5 . .
H10M C109 H10O 109.5 . .
H10N C109 H10O 109.5 . .
C107 C110 H11A 109.5 . .
C107 C110 H11B 109.5 . .
H11A C110 H11B 109.5 . .
C107 C110 H11C 109.5 . .
H11A C110 H11C 109.5 . .
H11B C110 H11C 109.5 . .
C10D C10B C10E 112.3(5) . .
C10D C10B C10C 110.3(6) . .
C10E C10B C10C 109.2(6) . .
C10D C10B C104 108.9(6) . .
C10E C10B C104 103.6(6) . .
C10C C10B C104 112.5(5) . .
C10B C10C H10P 109.5 . .
C10B C10C H10Q 109.5 . .
H10P C10C H10Q 109.5 . .
C10B C10C H10R 109.5 . .
H10P C10C H10R 109.5 . .
H10Q C10C H10R 109.5 . .
C10B C10D H10S 109.5 . .
C10B C10D H10T 109.5 . .
H10S C10D H10T 109.5 . .
C10B C10D H10U 109.5 . .
H10S C10D H10U 109.5 . .
H10T C10D H10U 109.5 . .
C10B C10E H10V 109.5 . .
C10B C10E H10W 109.5 . .
H10V C10E H10W 109.5 . .
C10B C10E H10X 109.5 . .
H10V C10E H10X 109.5 . .
H10W C10E H10X 109.5 . .
O12 C111 C112 122.2(4) . .
O12 C111 C116 120.3(3) . .
C112 C111 C116 117.5(4) . .
C111 C112 C113 120.7(4) . .
C111 C112 S12 119.5(3) . .
C113 C112 S12 119.8(3) . .
C114 C113 C112 122.2(4) . .
C114 C113 H113 118.9 . .
C112 C113 H113 118.9 . .
C115 C114 C113 117.0(4) . .
C115 C114 C117 122.0(4) . .
C113 C114 C117 121.0(4) . .
C114 C115 C116 123.1(4) . .
C114 C115 H115 118.5 . .
C116 C115 H115 118.5 . .
C111 C116 C115 119.6(4) . .
C111 C116 S9 120.5(3) . .
C115 C116 S9 119.9(3) . .
C120 C117 C114 115.2(4) . .
C11A C117 C114 116.1(5) . .
C120 C117 C119 116.0(6) . .
C114 C117 C119 112.2(5) . .
C11A C117 C11B 111.3(6) . .
C114 C117 C11B 104.4(4) . .
C11A C117 C11C 107.7(5) . .
C114 C117 C11C 111.1(4) . .
C11B C117 C11C 105.7(5) . .
C120 C117 C118 100.8(6) . .
C114 C117 C118 103.5(5) . .
C119 C117 C118 107.3(7) . .
C117 C118 H11D 109.5 . .
C117 C118 H11E 109.5 . .
H11D C118 H11E 109.5 . .
C117 C118 H11F 109.5 . .
H11D C118 H11F 109.5 . .
H11E C118 H11F 109.5 . .
C117 C119 H11G 109.5 . .
C117 C119 H11H 109.5 . .
H11G C119 H11H 109.5 . .
C117 C119 H11I 109.5 . .
H11G C119 H11I 109.5 . .
H11H C119 H11I 109.5 . .
C117 C120 H12A 109.5 . .
C117 C120 H12B 109.5 . .
H12A C120 H12B 109.5 . .
C117 C120 H12C 109.5 . .
H12A C120 H12C 109.5 . .
H12B C120 H12C 109.5 . .
C117 C11A H11J 109.5 . .
C117 C11A H11K 109.5 . .
H11J C11A H11K 109.5 . .
C117 C11A H11L 109.5 . .
H11J C11A H11L 109.5 . .
H11K C11A H11L 109.5 . .
C117 C11B H11M 109.5 . .
C117 C11B H11N 109.5 . .
H11M C11B H11N 109.5 . .
C117 C11B H11O 109.5 . .
H11M C11B H11O 109.5 . .
H11N C11B H11O 109.5 . .
C117 C11C H11P 109.5 . .
C117 C11C H11Q 109.5 . .
H11P C11C H11Q 109.5 . .
C117 C11C H11S 109.5 . .
H11P C11C H11S 109.5 . .
H11Q C11C H11S 109.5 . .
O13 C121 C126 121.0(3) . .
O13 C121 C122 121.1(3) . .
C126 C121 C122 117.8(3) . .
C123 C122 C121 119.6(4) . .
C123 C122 S13 120.8(3) . .
C121 C122 S13 119.2(3) . .
C124 C123 C122 122.6(4) . .
C124 C123 H123 118.7 . .
C122 C123 H123 118.7 . .
C123 C124 C125 116.8(4) . .
C123 C124 C127 121.9(4) . .
C125 C124 C127 121.3(3) . .
C126 C125 C124 121.5(4) . .
C126 C125 H125 119.2 . .
C124 C125 H125 119.2 . .
C125 C126 C121 121.6(4) . .
C125 C126 S14 121.6(3) . .
C121 C126 S14 116.3(3) . .
C128 C127 C129 115.6(5) . .
C128 C127 C130 102.3(5) . .
C129 C127 C130 108.6(5) . .
C12A C127 C12C 110.7(6) . .
C128 C127 C124 112.9(4) . .
C129 C127 C124 109.7(4) . .
C130 C127 C124 107.1(4) . .
C12A C127 C124 115.5(4) . .
C12C C127 C124 106.1(5) . .
C12A C127 C12B 106.0(6) . .
C12C C127 C12B 108.8(5) . .
C124 C127 C12B 109.6(5) . .
C127 C128 H12D 109.5 . .
C127 C128 H12E 109.5 . .
H12D C128 H12E 109.5 . .
C127 C128 H12F 109.5 . .
H12D C128 H12F 109.5 . .
H12E C128 H12F 109.5 . .
C127 C129 H12G 109.5 . .
C127 C129 H12H 109.5 . .
H12G C129 H12H 109.5 . .
C127 C129 H12I 109.5 . .
H12G C129 H12I 109.5 . .
H12H C129 H12I 109.5 . .
C127 C130 H13A 109.5 . .
C127 C130 H13B 109.5 . .
H13A C130 H13B 109.5 . .
C127 C130 H13C 109.5 . .
H13A C130 H13C 109.5 . .
H13B C130 H13C 109.5 . .
C127 C12A H12J 109.5 . .
C127 C12A H12K 109.5 . .
H12J C12A H12K 109.5 . .
C127 C12A H12L 109.5 . .
H12J C12A H12L 109.5 . .
H12K C12A H12L 109.5 . .
C127 C12B H12M 109.5 . .
C127 C12B H12N 109.5 . .
H12M C12B H12N 109.5 . .
C127 C12B H12O 109.5 . .
H12M C12B H12O 109.5 . .
H12N C12B H12O 109.5 . .
C127 C12C H12P 109.5 . .
C127 C12C H12Q 109.5 . .
H12P C12C H12Q 109.5 . .
C127 C12C H12R 109.5 . .
H12P C12C H12R 109.5 . .
H12Q C12C H12R 109.5 . .
O14 C131 C136 121.6(3) . .
O14 C131 C132 124.4(4) . .
C136 C131 C132 114.0(3) . .
C133 C132 C131 122.7(4) . .
C133 C132 S14 118.7(3) . .
C131 C132 S14 118.6(3) . .
C134 C133 C132 122.6(4) . .
C134 C133 H133 118.7 . .
C132 C133 H133 118.7 . .
C133 C134 C135 116.2(4) . .
C133 C134 C137 126.0(4) . .
C135 C134 C137 117.7(3) . .
C136 C135 C134 123.1(4) . .
C136 C135 H135 118.4 . .
C134 C135 H135 118.4 . .
C135 C136 C131 121.3(4) . .
C135 C136 S15 120.2(3) . .
C131 C136 S15 118.5(3) . .
C140 C137 C139 103.9(5) . .
C140 C137 C138 111.1(5) . .
C139 C137 C138 106.9(5) . .
C140 C137 C134 110.0(4) . .
C139 C137 C134 113.4(4) . .
C13B C137 C134 107.1(4) . .
C138 C137 C134 111.2(4) . .
C13B C137 C13C 110.1(5) . .
C134 C137 C13C 105.3(4) . .
C13B C137 C13A 110.3(5) . .
C134 C137 C13A 115.9(4) . .
C13C C137 C13A 107.9(5) . .
C137 C138 H13D 109.5 . .
C137 C138 H13E 109.5 . .
H13D C138 H13E 109.5 . .
C137 C138 H13F 109.5 . .
H13D C138 H13F 109.5 . .
H13E C138 H13F 109.5 . .
C137 C139 H13G 109.5 . .
C137 C139 H13H 109.5 . .
H13G C139 H13H 109.5 . .
C137 C139 H13I 109.5 . .
H13G C139 H13I 109.5 . .
H13H C139 H13I 109.5 . .
C137 C140 H14A 109.5 . .
C137 C140 H14B 109.5 . .
H14A C140 H14B 109.5 . .
C137 C140 H14C 109.5 . .
H14A C140 H14C 109.5 . .
H14B C140 H14C 109.5 . .
C137 C13A H13J 109.5 . .
C137 C13A H13K 109.5 . .
H13J C13A H13K 109.5 . .
C137 C13A H13L 109.5 . .
H13J C13A H13L 109.5 . .
H13K C13A H13L 109.5 . .
C137 C13B H13M 109.5 . .
C137 C13B H13N 109.5 . .
H13M C13B H13N 109.5 . .
C137 C13B H13O 109.5 . .
H13M C13B H13O 109.5 . .
H13N C13B H13O 109.5 . .
C137 C13C H13P 109.5 . .
C137 C13C H13Q 109.5 . .
H13P C13C H13Q 109.5 . .
C137 C13C H13R 109.5 . .
H13P C13C H13R 109.5 . .
H13Q C13C H13R 109.5 . .
O15 C141 C142 122.6(4) . .
O15 C141 C146 123.5(4) . .
C142 C141 C146 113.9(4) . .
C143 C142 C141 123.0(4) . .
C143 C142 S15 119.0(3) . .
C141 C142 S15 118.1(3) . .
C142 C143 C144 121.6(4) . .
C142 C143 H143 119.2 . .
C144 C143 H143 119.2 . .
C145 C144 C143 117.1(4) . .
C145 C144 C147 121.3(4) . .
C143 C144 C147 121.7(4) . .
C144 C145 C146 122.1(4) . .
C144 C145 H145 118.9 . .
C146 C145 H145 118.9 . .
C145 C146 C141 122.3(4) . .
C145 C146 S16 117.6(3) . .
C141 C146 S16 120.1(3) . .
C150 C147 C149 108.2(6) . .
C14C C147 C144 108.1(4) . .
C150 C147 C144 114.3(5) . .
C149 C147 C144 107.2(6) . .
C14C C147 C14A 104.1(6) . .
C144 C147 C14A 116.4(4) . .
C150 C147 C148 118.6(8) . .
C149 C147 C148 108.1(9) . .
C144 C147 C148 99.7(6) . .
C14C C147 C14B 112.7(5) . .
C144 C147 C14B 108.9(4) . .
C14A C147 C14B 106.7(5) . .
C147 C148 H14D 109.5 . .
C147 C148 H14E 109.5 . .
H14D C148 H14E 109.5 . .
C147 C148 H14F 109.5 . .
H14D C148 H14F 109.5 . .
H14E C148 H14F 109.5 . .
C147 C149 H14G 109.5 . .
C147 C149 H14H 109.5 . .
H14G C149 H14H 109.5 . .
C147 C149 H14I 109.5 . .
H14G C149 H14I 109.5 . .
H14H C149 H14I 109.5 . .
C147 C150 H15A 109.5 . .
C147 C150 H15B 109.5 . .
H15A C150 H15B 109.5 . .
C147 C150 H15C 109.5 . .
H15A C150 H15C 109.5 . .
H15B C150 H15C 109.5 . .
C147 C14A H14J 109.5 . .
C147 C14A H14K 109.5 . .
H14J C14A H14K 109.5 . .
C147 C14A H14L 109.5 . .
H14J C14A H14L 109.5 . .
H14K C14A H14L 109.5 . .
C147 C14B H14M 109.5 . .
C147 C14B H14N 109.5 . .
H14M C14B H14N 109.5 . .
C147 C14B H14O 109.5 . .
H14M C14B H14O 109.5 . .
H14N C14B H14O 109.5 . .
C147 C14C H14P 109.5 . .
C147 C14C H14Q 109.5 . .
H14P C14C H14Q 109.5 . .
C147 C14C H14R 109.5 . .
H14P C14C H14R 109.5 . .
H14Q C14C H14R 109.5 . .
O16 C151 C156 122.0(4) . .
O16 C151 C152 122.0(4) . .
C156 C151 C152 116.0(4) . .
C153 C152 C151 122.0(4) . .
C153 C152 S16 122.3(4) . .
C151 C152 S16 115.2(3) . .
C152 C153 C154 122.6(4) . .
C152 C153 H153 118.7 . .
C154 C153 H153 118.7 . .
C153 C154 C155 115.7(4) . .
C153 C154 C157 121.1(4) . .
C155 C154 C157 123.2(4) . .
C153 C154 C15A 119.3(4) . .
C155 C154 C15A 124.8(4) . .
C156 C155 C154 122.6(4) . .
C156 C155 H155 118.7 . .
C154 C155 H155 118.7 . .
C155 C156 C151 121.1(4) . .
C155 C156 S13 119.5(3) . .
C151 C156 S13 119.2(4) . .
C160 C157 C158 105.3(5) . .
C160 C157 C159 109.3(6) . .
C158 C157 C159 111.2(6) . .
C160 C157 C154 105.8(5) . .
C158 C157 C154 114.5(5) . .
C159 C157 C154 110.5(5) . .
C157 C158 H15D 109.5 . .
C157 C158 H15E 109.5 . .
H15D C158 H15E 109.5 . .
C157 C158 H15F 109.5 . .
H15D C158 H15F 109.5 . .
H15E C158 H15F 109.5 . .
C157 C159 H15G 109.5 . .
C157 C159 H15H 109.5 . .
H15G C159 H15H 109.5 . .
C157 C159 H15I 109.5 . .
H15G C159 H15I 109.5 . .
H15H C159 H15I 109.5 . .
C157 C160 H16A 109.5 . .
C157 C160 H16B 109.5 . .
H16A C160 H16B 109.5 . .
C157 C160 H16C 109.5 . .
H16A C160 H16C 109.5 . .
H16B C160 H16C 109.5 . .
C15C C15A C15B 110.6(7) . .
C15C C15A C15D 109.2(7) . .
C15B C15A C15D 110.1(5) . .
C15C C15A C154 105.3(4) . .
C15B C15A C154 103.7(6) . .
C15D C15A C154 117.7(6) . .
C15A C15B H15J 109.5 . .
C15A C15B H15K 109.5 . .
H15J C15B H15K 109.5 . .
C15A C15B H15L 109.5 . .
H15J C15B H15L 109.5 . .
H15K C15B H15L 109.5 . .
C15A C15C H15M 109.5 . .
C15A C15C H15N 109.5 . .
H15M C15C H15N 109.5 . .
C15A C15C H15O 109.5 . .
H15M C15C H15O 109.5 . .
H15N C15C H15O 109.5 . .
C15A C15D H15P 109.5 . .
C15A C15D H15Q 109.5 . .
H15P C15D H15Q 109.5 . .
C15A C15D H15R 109.5 . .
H15P C15D H15R 109.5 . .
H15Q C15D H15R 109.5 . .
O17 C161 C162 123.2(4) . .
O17 C161 C166 122.3(4) . .
C162 C161 C166 114.4(4) . .
C163 C162 C161 125.7(4) . .
C163 C162 S17 118.8(3) . .
C161 C162 S17 115.4(3) . .
C162 C163 C164 121.0(4) . .
C162 C163 H163 119.5 . .
C164 C163 H163 119.5 . .
C163 C164 C165 114.5(4) . .
C163 C164 C16A 125.2(5) . .
C165 C164 C16A 120.2(5) . .
C163 C164 C167 123.0(5) . .
C165 C164 C167 122.4(5) . .
C166 C165 C164 122.8(4) . .
C166 C165 H165 118.6 . .
C164 C165 H165 118.6 . .
C165 C166 C161 121.5(4) . .
C165 C166 S18 120.0(4) . .
C161 C166 S18 118.3(3) . .
C169 C167 C168 103.0(5) . .
C169 C167 C170 110.4(7) . .
C168 C167 C170 110.9(7) . .
C169 C167 C164 105.9(5) . .
C168 C167 C164 115.6(5) . .
C170 C167 C164 110.5(6) . .
C167 C168 H16D 109.5 . .
C167 C168 H16E 109.5 . .
H16D C168 H16E 109.5 . .
C167 C168 H16F 109.5 . .
H16D C168 H16F 109.5 . .
H16E C168 H16F 109.5 . .
C167 C169 H16G 109.5 . .
C167 C169 H16H 109.5 . .
H16G C169 H16H 109.5 . .
C167 C169 H16I 109.5 . .
H16G C169 H16I 109.5 . .
H16H C169 H16I 109.5 . .
C167 C170 H17A 109.5 . .
C167 C170 H17B 109.5 . .
H17A C170 H17B 109.5 . .
C167 C170 H17C 109.5 . .
H17A C170 H17C 109.5 . .
H17B C170 H17C 109.5 . .
C16B C16A C16D 107.8(7) . .
C16B C16A C16C 109.2(8) . .
C16D C16A C16C 108.7(6) . .
C16B C16A C164 107.6(5) . .
C16D C16A C164 112.5(6) . .
C16C C16A C164 110.9(6) . .
C16A C16B H16J 109.5 . .
C16A C16B H16K 109.5 . .
H16J C16B H16K 109.5 . .
C16A C16B H16L 109.5 . .
H16J C16B H16L 109.5 . .
H16K C16B H16L 109.5 . .
C16A C16C H16M 109.5 . .
C16A C16C H16N 109.5 . .
H16M C16C H16N 109.5 . .
C16A C16C H16O 109.5 . .
H16M C16C H16O 109.5 . .
H16N C16C H16O 109.5 . .
C16A C16D H16P 109.5 . .
C16A C16D H16Q 109.5 . .
H16P C16D H16Q 109.5 . .
C16A C16D H16R 109.5 . .
H16P C16D H16R 109.5 . .
H16Q C16D H16R 109.5 . .
O18 C171 C172 121.4(3) . .
O18 C171 C176 120.1(4) . .
C172 C171 C176 118.6(3) . .
C171 C172 C173 120.6(4) . .
C171 C172 S18 118.5(3) . .
C173 C172 S18 120.8(3) . .
C174 C173 C172 122.4(4) . .
C174 C173 H173 118.8 . .
C172 C173 H173 118.8 . .
C173 C174 C175 116.4(4) . .
C173 C174 C177 120.0(4) . .
C175 C174 C177 123.6(4) . .
C174 C175 C176 122.9(4) . .
C174 C175 H175 118.6 . .
C176 C175 H175 118.6 . .
C175 C176 C171 119.1(4) . .
C175 C176 S19 121.9(3) . .
C171 C176 S19 118.9(3) . .
C17A C177 C17B 109.9(6) . .
C17A C177 C17C 115.4(6) . .
C17B C177 C17C 95.8(6) . .
C178 C177 C179 111.3(5) . .
C17A C177 C174 117.8(5) . .
C17B C177 C174 109.8(5) . .
C178 C177 C174 106.0(4) . .
C17C C177 C174 105.9(5) . .
C179 C177 C174 109.5(4) . .
C178 C177 C180 106.3(5) . .
C179 C177 C180 110.7(5) . .
C174 C177 C180 112.9(4) . .
C177 C178 H17D 109.5 . .
C177 C178 H17E 109.5 . .
H17D C178 H17E 109.5 . .
C177 C178 H17F 109.5 . .
H17D C178 H17F 109.5 . .
H17E C178 H17F 109.5 . .
C177 C179 H17G 109.5 . .
C177 C179 H17H 109.5 . .
H17G C179 H17H 109.5 . .
C177 C179 H17I 109.5 . .
H17G C179 H17I 109.5 . .
H17H C179 H17I 109.5 . .
C177 C180 H18D 109.5 . .
C177 C180 H18E 109.5 . .
H18D C180 H18E 109.5 . .
C177 C180 H18F 109.5 . .
H18D C180 H18F 109.5 . .
H18E C180 H18F 109.5 . .
C177 C17A H17J 109.5 . .
C177 C17A H17K 109.5 . .
H17J C17A H17K 109.5 . .
C177 C17A H17L 109.5 . .
H17J C17A H17L 109.5 . .
H17K C17A H17L 109.5 . .
C177 C17B H17M 109.5 . .
C177 C17B H17N 109.5 . .
H17M C17B H17N 109.5 . .
C177 C17B H17O 109.5 . .
H17M C17B H17O 109.5 . .
H17N C17B H17O 109.5 . .
C177 C17C H17P 109.5 . .
C177 C17C H17Q 109.5 . .
H17P C17C H17Q 109.5 . .
C177 C17C H17R 109.5 . .
H17P C17C H17R 109.5 . .
H17Q C17C H17R 109.5 . .
O19 C181 C182 122.4(3) . .
O19 C181 C186 119.2(3) . .
C182 C181 C186 118.4(3) . .
C181 C182 C183 120.3(3) . .
C181 C182 S19 119.1(3) . .
C183 C182 S19 120.5(3) . .
C184 C183 C182 121.9(4) . .
C184 C183 H183 119.1 . .
C182 C183 H183 119.1 . .
C183 C184 C185 117.9(3) . .
C183 C184 C187 122.6(3) . .
C185 C184 C187 119.4(3) . .
C184 C185 C186 121.2(4) . .
C184 C185 H185 119.4 . .
C186 C185 H185 119.4 . .
C185 C186 C181 120.4(3) . .
C185 C186 S20 120.6(3) . .
C181 C186 S20 118.9(3) . .
C189 C187 C190 105.6(4) . .
C189 C187 C188 104.3(4) . .
C190 C187 C188 110.5(4) . .
C189 C187 C184 111.4(3) . .
C190 C187 C184 111.4(3) . .
C188 C187 C184 113.2(4) . .
C187 C188 H18G 109.5 . .
C187 C188 H18H 109.5 . .
H18G C188 H18H 109.5 . .
C187 C188 H18I 109.5 . .
H18G C188 H18I 109.5 . .
H18H C188 H18I 109.5 . .
C187 C189 H18J 109.5 . .
C187 C189 H18K 109.5 . .
H18J C189 H18K 109.5 . .
C187 C189 H18L 109.5 . .
H18J C189 H18L 109.5 . .
H18K C189 H18L 109.5 . .
C187 C190 H19D 109.5 . .
C187 C190 H19E 109.5 . .
H19D C190 H19E 109.5 . .
C187 C190 H19F 109.5 . .
H19D C190 H19F 109.5 . .
H19E C190 H19F 109.5 . .
O20 C191 C196 120.6(3) . .
O20 C191 C192 121.9(4) . .
C196 C191 C192 117.5(3) . .
C193 C192 C191 121.0(4) . .
C193 C192 S20 120.0(3) . .
C191 C192 S20 118.9(3) . .
C192 C193 C194 120.9(4) . .
C192 C193 H193 119.6 . .
C194 C193 H193 119.6 . .
C195 C194 C193 117.4(4) . .
C195 C194 C197 120.8(4) . .
C193 C194 C197 121.8(3) . .
C194 C195 C196 123.0(4) . .
C194 C195 H195 118.5 . .
C196 C195 H195 118.5 . .
C195 C196 C191 120.2(4) . .
C195 C196 S17 120.1(3) . .
C191 C196 S17 119.7(3) . .
C19B C197 C19A 110.1(6) . .
C19B C197 C194 114.7(6) . .
C19A C197 C194 108.1(4) . .
C198 C197 C194 113.6(4) . .
C19B C197 C19C 113.0(7) . .
C19A C197 C19C 106.4(6) . .
C194 C197 C19C 104.0(5) . .
C198 C197 C200 109.2(5) . .
C194 C197 C200 105.6(5) . .
C198 C197 C199 112.0(5) . .
C194 C197 C199 108.4(4) . .
C200 C197 C199 107.8(5) . .
C197 C198 H19G 109.5 . .
C197 C198 H19H 109.5 . .
H19G C198 H19H 109.5 . .
C197 C198 H19I 109.5 . .
H19G C198 H19I 109.5 . .
H19H C198 H19I 109.5 . .
C197 C199 H19J 109.5 . .
C197 C199 H19K 109.5 . .
H19J C199 H19K 109.5 . .
C197 C199 H19L 109.5 . .
H19J C199 H19L 109.5 . .
H19K C199 H19L 109.5 . .
C197 C200 H20D 109.5 . .
C197 C200 H20E 109.5 . .
H20D C200 H20E 109.5 . .
C197 C200 H20F 109.5 . .
H20D C200 H20F 109.5 . .
H20E C200 H20F 109.5 . .
C197 C19A H19M 109.5 . .
C197 C19A H19N 109.5 . .
H19M C19A H19N 109.5 . .
C197 C19A H19O 109.5 . .
H19M C19A H19O 109.5 . .
H19N C19A H19O 109.5 . .
C197 C19B H19P 109.5 . .
C197 C19B H19Q 109.5 . .
H19P C19B H19Q 109.5 . .
C197 C19B H19R 109.5 . .
H19P C19B H19R 109.5 . .
H19Q C19B H19R 109.5 . .
C197 C19C H19S 109.5 . .
C197 C19C H19T 109.5 . .
H19S C19C H19T 109.5 . .
C197 C19C H19U 109.5 . .
H19S C19C H19U 109.5 . .
H19T C19C H19U 109.5 . .
C202 C201 C206 120.1(4) . .
C202 C201 C207 120.5(4) . .
C206 C201 C207 119.3(4) . .
C201 C202 C203 119.7(4) . .
C201 C202 H202 120.2 . .
C203 C202 H202 120.2 . .
C202 C203 C204 119.9(4) . .
C202 C203 C211 119.9(4) . .
C204 C203 C211 120.2(4) . .
C205 C204 C203 119.5(4) . .
C205 C204 H204 120.2 . .
C203 C204 H204 120.2 . .
C206 C205 C204 120.0(4) . .
C206 C205 C208 120.8(3) . .
C204 C205 C208 118.9(4) . .
C205 C206 C201 120.8(4) . .
C205 C206 H206 119.6 . .
C201 C206 H206 119.6 . .
O24 C207 O23 128.2(4) . .
O24 C207 C201 115.7(4) . .
O23 C207 C201 116.0(3) . .
O22 C208 O21 127.6(4) . .
O22 C208 C205 118.3(3) . .
O21 C208 C205 114.1(3) . .
N1 C209 C210 124.8(4) . .
N1 C209 H209 117.6 . .
C210 C209 H209 117.6 . .
C209 C210 C211 118.8(4) . .
C209 C210 H210 120.6 . .
C211 C210 H210 120.6 . .
C212 C211 C210 116.5(4) . .
C212 C211 C203 121.7(4) . .
C210 C211 C203 121.8(4) . .
C211 C212 C213 120.7(4) . .
C211 C212 H212 119.6 . .
C213 C212 H212 119.6 . .
N1 C213 C212 121.7(4) . .
N1 C213 H213 119.1 . .
C212 C213 H213 119.1 . .
C219 C214 C215 118.5(4) . .
C219 C214 C220 119.4(4) . .
C215 C214 C220 122.0(4) . .
C214 C215 C216 121.6(4) . .
C214 C215 H215 119.2 . .
C216 C215 H215 119.2 . .
C217 C216 C215 116.6(4) . .
C217 C216 C224 121.7(4) . .
C215 C216 C224 121.7(4) . .
C216 C217 C218 124.6(4) . .
C216 C217 H217 117.7 . .
C218 C217 H217 117.7 . .
C217 C218 C219 116.3(3) . .
C217 C218 C221 128.9(5) . .
C219 C218 C221 114.7(4) . .
C217 C218 C22A 122.9(3) . .
C219 C218 C22A 120.3(3) . .
C214 C219 C218 122.1(4) . .
C214 C219 H219 118.9 . .
C218 C219 H219 118.9 . .
O25 C220 O26 130.0(4) . .
O25 C220 C214 117.9(3) . .
O26 C220 C214 112.2(3) . .
N2 C222 C223 124.6(4) . .
N2 C222 H222 117.7 . .
C223 C222 H222 117.7 . .
C222 C223 C224 121.5(5) . .
C222 C223 H223 119.3 . .
C224 C223 H223 119.3 . .
C225 C224 C223 112.8(4) . .
C225 C224 C216 123.3(4) . .
C223 C224 C216 123.8(4) . .
C224 C225 C226 122.1(4) . .
C224 C225 H225 118.9 . .
C226 C225 H225 118.9 . .
N2 C226 C225 123.1(4) . .
N2 C226 H226 118.4 . .
C225 C226 H226 118.4 . .
C228 C227 C232 119.4(4) . .
C228 C227 C233 119.6(3) . .
C232 C227 C233 120.8(4) . .
C227 C228 C229 121.1(4) . .
C227 C228 H228 119.5 . .
C229 C228 H228 119.5 . .
C230 C229 C228 119.1(4) . .
C230 C229 C234 122.1(4) . .
C228 C229 C234 118.7(3) . .
C231 C230 C229 121.2(4) . .
C231 C230 H230 119.4 . .
C229 C230 H230 119.4 . .
C230 C231 C232 119.6(4) . .
C230 C231 C237 120.0(4) . .
C232 C231 C237 120.1(4) . .
C227 C232 C231 119.4(4) . .
C227 C232 H232 120.3 . .
C231 C232 H232 120.3 . .
O29 C233 O30 127.6(4) . .
O29 C233 C227 116.3(3) . .
O30 C233 C227 116.1(3) . .
O31 C234 O32 127.0(4) . .
O31 C234 C229 116.7(4) . .
O32 C234 C229 116.3(3) . .
N3 C235 C236 123.7(4) . .
N3 C235 H235 118.2 . .
C236 C235 H235 118.2 . .
C237 C236 C235 119.0(4) . .
C237 C236 H236 120.5 . .
C235 C236 H236 120.5 . .
C236 C237 C238 118.4(4) . .
C236 C237 C231 121.5(4) . .
C238 C237 C231 120.0(4) . .
C237 C238 C239 117.5(4) . .
C237 C238 H238 121.3 . .
C239 C238 H238 121.3 . .
N3 C239 C238 125.0(4) . .
N3 C239 H239 117.5 . .
C238 C239 H239 117.5 . .
C241 C240 C245 118.3(4) . .
C241 C240 C246 119.1(3) . .
C245 C240 C246 122.6(4) . .
C240 C241 C242 121.0(4) . .
C240 C241 H241 119.5 . .
C242 C241 H241 119.5 . .
C243 C242 C241 120.4(4) . .
C243 C242 C247 123.5(4) . .
C241 C242 C247 116.1(4) . .
C242 C243 C244 120.5(4) . .
C242 C243 H243 119.8 . .
C244 C243 H243 119.8 . .
C243 C244 C245 118.3(4) . .
C243 C244 C250 121.2(4) . .
C245 C244 C250 120.3(4) . .
C240 C245 C244 121.4(4) . .
C240 C245 H245 119.3 . .
C244 C245 H245 119.3 . .
O33 C246 O34 128.4(4) . .
O33 C246 C240 116.0(3) . .
O34 C246 C240 115.6(3) . .
O35 C247 O36 124.2(4) . .
O35 C247 C242 118.8(4) . .
O36 C247 C242 116.7(4) . .
N4 C248 C249 123.1(4) . .
N4 C248 H248 118.4 . .
C249 C248 H248 118.4 . .
C248 C249 C250 121.6(4) . .
C248 C249 H249 119.2 . .
C250 C249 H249 119.2 . .
C249 C250 C251 115.1(4) . .
C249 C250 C244 124.3(4) . .
C251 C250 C244 120.6(4) . .
C250 C251 C252 120.8(4) . .
C250 C251 H251 119.6 . .
C252 C251 H251 119.6 . .
N4 C252 C251 122.7(4) . .
N4 C252 H252 118.7 . .
C251 C252 H252 118.7 . .
C258 C253 C254 116.6(4) . .
C258 C253 C259 120.7(4) . .
C254 C253 C259 122.7(3) . .
C255 C254 C253 123.6(4) . .
C255 C254 H254 118.2 . .
C253 C254 H254 118.2 . .
C254 C255 C256 118.6(4) . .
C254 C255 C260 124.8(4) . .
C256 C255 C260 116.6(4) . .
C255 C256 C257 121.4(4) . .
C255 C256 H256 119.3 . .
C257 C256 H256 119.3 . .
C258 C257 C256 115.3(4) . .
C258 C257 C263 122.6(4) . .
C256 C257 C263 121.7(4) . .
C253 C258 C257 124.3(4) . .
C253 C258 H258 117.8 . .
C257 C258 H258 117.8 . .
O38 C259 O37 125.5(4) . .
O38 C259 C253 116.9(4) . .
O37 C259 C253 117.6(3) . .
O39 C260 O40 121.1(4) . .
O39 C260 C255 119.3(4) . .
O40 C260 C255 119.6(4) . .
O39 C260 Ni8 62.8(2) . 2
O40 C260 Ni8 58.5(2) . 2
C255 C260 Ni8 174.6(3) . 2
N5 C261 C262 123.0(5) . .
N5 C261 H261 118.5 . .
C262 C261 H261 118.5 . .
C263 C262 C261 121.3(5) . .
C263 C262 H262 119.4 . .
C261 C262 H262 119.4 . .
C262 C263 C264 115.8(4) . .
C262 C263 C257 123.1(4) . .
C264 C263 C257 120.5(4) . .
C263 C264 C265 119.5(5) . .
C263 C264 H264 120.3 . .
C265 C264 H264 120.3 . .
N5 C265 C264 120.8(4) . .
N5 C265 H265 119.6 . .
C264 C265 H265 119.6 . .
C271 C266 C267 119.3(4) . .
C271 C266 C272 120.8(4) . .
C267 C266 C272 119.5(4) . .
C268 C267 C266 119.6(4) . .
C268 C267 H267 120.2 . .
C266 C267 H267 120.2 . .
C269 C268 C267 119.7(4) . .
C269 C268 C273 118.8(4) . .
C267 C268 C273 121.1(4) . .
C268 C269 C270 121.2(4) . .
C268 C269 H269 119.4 . .
C270 C269 H269 119.4 . .
C271 C270 C269 120.6(4) . .
C271 C270 C276 119.5(4) . .
C269 C270 C276 119.8(4) . .
C270 C271 C266 119.6(4) . .
C270 C271 H271 120.2 . .
C266 C271 H271 120.2 . .
O42 C272 O41 127.6(4) . .
O42 C272 C266 116.8(4) . .
O41 C272 C266 115.6(3) . .
O43 C273 O44 127.6(4) . .
O43 C273 C268 118.1(4) . .
O44 C273 C268 114.4(3) . .
N6 C274 C275 124.1(4) . .
N6 C274 H274 118.0 . .
C275 C274 H274 118.0 . .
C276 C275 C274 119.7(4) . .
C276 C275 H275 120.2 . .
C274 C275 H275 120.2 . .
C277 C276 C275 114.5(4) . .
C277 C276 C270 121.7(4) . .
C275 C276 C270 123.6(4) . .
C276 C277 C278 122.7(5) . .
C276 C277 H277 118.7 . .
C278 C277 H277 118.7 . .
N6 C278 C277 122.4(5) . .
N6 C278 H278 118.8 . .
C277 C278 H278 118.8 . .
C280 C279 C284 120.4(4) . .
C280 C279 C285 119.2(3) . .
C284 C279 C285 120.2(3) . .
C279 C280 C281 121.7(4) . .
C279 C280 H280 119.1 . .
C281 C280 H280 119.1 . .
C282 C281 C280 117.6(4) . .
C282 C281 C286 118.6(4) . .
C280 C281 C286 123.6(3) . .
C281 C282 C283 122.6(4) . .
C281 C282 H282 118.7 . .
C283 C282 H282 118.7 . .
C284 C283 C282 117.2(4) . .
C284 C283 C289 123.7(3) . .
C282 C283 C289 119.1(3) . .
C279 C284 C283 120.4(4) . .
C279 C284 H284 119.8 . .
C283 C284 H284 119.8 . .
O46 C285 O45 125.4(4) . .
O46 C285 C279 117.0(3) . .
O45 C285 C279 117.5(3) . .
O47 C286 O48 128.1(4) . .
O47 C286 C281 118.7(3) . .
O48 C286 C281 113.1(3) . .
N7 C287 C288 125.8(4) . .
N7 C287 H287 117.1 . .
C288 C287 H287 117.1 . .
C287 C288 C289 119.5(4) . .
C287 C288 H288 120.2 . .
C289 C288 H288 120.2 . .
C288 C289 C290 114.8(4) . .
C288 C289 C283 123.5(4) . .
C290 C289 C283 121.7(4) . .
C291 C290 C289 120.8(4) . .
C291 C290 H290 119.6 . .
C289 C290 H290 119.6 . .
N7 C291 C290 123.3(4) . .
N7 C291 H291 118.4 . .
C290 C291 H291 118.4 . .
C293 C292 C297 120.3(4) . .
C293 C292 C298 121.9(3) . .
C297 C292 C298 117.8(3) . .
C292 C293 C294 120.3(4) . .
C292 C293 H293 119.8 . .
C294 C293 H293 119.8 . .
C293 C294 C295 120.4(4) . .
C293 C294 C299 123.5(3) . .
C295 C294 C299 116.1(3) . .
C294 C295 C296 119.4(4) . .
C294 C295 H295 120.3 . .
C296 C295 H295 120.3 . .
C297 C296 C295 118.4(3) . .
C297 C296 C302 119.6(5) . .
C295 C296 C302 121.4(5) . .
C297 C296 C30C 120.4(5) . .
C295 C296 C30C 120.8(5) . .
C292 C297 C296 121.1(4) . .
C292 C297 H297 119.4 . .
C296 C297 H297 119.4 . .
O50 C298 O49 125.1(4) . .
O50 C298 C292 118.6(3) . .
O49 C298 C292 116.3(3) . .
O51 C299 O52 120.6(4) . .
O51 C299 C294 119.0(3) . .
O52 C299 C294 120.4(3) . .
O51 C299 Ni15 62.3(2) . 2
O52 C299 Ni15 58.30(19) . 2
C294 C299 Ni15 178.6(3) . 2
C300 N8 C304 114.7(7) . .
C300 N8 Ni16 127.4(5) . .
C304 N8 Ni16 117.6(5) . .
C301 C300 N8 123.0(8) . .
C301 C300 H300 118.5 . .
N8 C300 H300 118.5 . .
C302 C301 C300 121.6(8) . .
C302 C301 H301 119.2 . .
C300 C301 H301 119.2 . .
C301 C302 C303 118.8(6) . .
C301 C302 C296 122.2(7) . .
C303 C302 C296 119.0(6) . .
C304 C303 C302 118.5(7) . .
C304 C303 H303 120.7 . .
C302 C303 H303 120.7 . .
C303 C304 N8 123.2(8) . .
C303 C304 H304 118.4 . .
N8 C304 H304 118.4 . .
C30A N8' C30E 121.8(7) . .
C30A N8' Ni16 114.4(5) . .
C30E N8' Ni16 121.0(5) . .
N8' C30A C30B 121.1(7) . .
N8' C30A H30G 119.4 . .
C30B C30A H30G 119.4 . .
C30A C30B C30C 119.0(7) . .
C30A C30B H30H 120.5 . .
C30C C30B H30H 120.5 . .
C30D C30C C30B 114.7(6) . .
C30D C30C C296 126.0(7) . .
C30B C30C C296 119.2(7) . .
C30E C30D C30C 123.2(8) . .
C30E C30D H30I 118.4 . .
C30C C30D H30I 118.4 . .
N8' C30E C30D 119.9(8) . .
N8' C30E H30J 120.0 . .
C30D C30E H30J 120.0 . .
C31A O53' Ni5 128.1(5) . .
C31A O53' Ni6 134.0(5) . .
Ni5 O53' Ni6 91.88(18) . .
C31A O54' Ni8 133.6(4) . .
O53' C31A O54' 124.0(6) . .
O53' C31A H31A 118.0 . .
O54' C31A H31A 118.0 . .
C311 O53 Ni5 125.3(6) . .
C311 O53 Ni6 137.9(6) . .
Ni5 O53 Ni6 92.6(2) . .
C311 O54 Ni8 134.3(5) . .
C312 O55 H55O 109.5 . .
C313 N9 C317 108.2(5) . .
C310 C305 C306 122.4(5) . .
C310 C305 C311 117.1(4) . .
C306 C305 C311 120.5(4) . .
C307 C306 C305 111.6(5) . .
C307 C306 H306 124.2 . .
C305 C306 H306 124.2 . .
C308 C307 C306 125.1(5) . .
C308 C307 C312 117.6(4) . .
C306 C307 C312 117.3(4) . .
C307 C308 C309 123.3(6) . .
C307 C308 H308 118.3 . .
C309 C308 H308 118.3 . .
C310 C309 C308 110.9(5) . .
C310 C309 C315 129.5(5) . .
C308 C309 C315 119.5(5) . .
C305 C310 C309 126.5(5) . .
C305 C310 H310 116.8 . .
C309 C310 H310 116.8 . .
O53 C311 O54 122.5(6) . .
O53 C311 C305 122.2(5) . .
O54 C311 C305 115.2(5) . .
O55 C312 O56 120.3(6) . .
O55 C312 C307 124.7(5) . .
O56 C312 C307 114.1(5) . .
N9 C313 C314 124.8(6) . .
N9 C313 H313 117.6 . .
C314 C313 H313 117.6 . .
C315 C314 C313 123.0(6) . .
C315 C314 H314 118.5 . .
C313 C314 H314 118.5 . .
C316 C315 C314 115.1(5) . .
C316 C315 C309 122.1(5) . .
C314 C315 C309 122.5(5) . .
C315 C316 C317 116.6(5) . .
C315 C316 H316 121.7 . .
C317 C316 H316 121.7 . .
N9 C317 C316 131.7(6) . .
N9 C317 H317 114.1 . .
C316 C317 H317 114.1 . .
C318 O57 Ni15 114.6(4) . .
C318 O58 Ni14 130.4(5) . .
C318 O58 Ni13 120.1(5) . .
Ni14 O58 Ni13 96.48(19) . .
C318 O59 Ni16 120.4(4) . .
O58 C318 O57 123.4(7) . .
O58 C318 O59 118.3(7) . .
O57 C318 O59 115.6(7) . .
C31B O57' Ni15 152.9(7) . .
C31B O58' Ni13 133.2(6) . .
C31B O58' Ni16 132.1(6) . .
Ni13 O58' Ni16 94.7(3) . .
O58' C31B O57' 93.6(6) . .
O58' C31B N10 131.6(10) . .
O57' C31B N10 133.1(9) . .
C31B N10 C31C 134.1(7) . .
C31B N10 C31D 123.7(7) . .
C31C N10 C31D 102.1(5) . .
N10 C31C H31B 109.5 . .
N10 C31C H31C 109.5 . .
H31B C31C H31C 109.5 . .
N10 C31C H31D 109.5 . .
H31B C31C H31D 109.5 . .
H31C C31C H31D 109.5 . .
N10 C31D H31E 109.5 . .
N10 C31D H31F 109.5 . .
H31E C31D H31F 109.5 . .
N10 C31D H31G 109.5 . .
H31E C31D H31G 109.5 . .
H31F C31D H31G 109.5 . .
C319 O60 Ni7 132.4(6) . .
O60 C319 N11 132.9(7) . .
O60 C319 H319 113.6 . .
N11 C319 H319 113.6 . .
C319 N11 C320 119.1(6) . .
C319 N11 C321 113.4(6) . .
C320 N11 C321 115.6(6) . .
N11 C320 H32A 109.5 . .
N11 C320 H32B 109.5 . .
H32A C320 H32B 109.5 . .
N11 C320 H32C 109.5 . .
H32A C320 H32C 109.5 . .
H32B C320 H32C 109.5 . .
N11 C321 H32D 109.5 . .
N11 C321 H32E 109.5 . .
H32D C321 H32E 109.5 . .
N11 C321 H32F 109.5 . .
H32D C321 H32F 109.5 . .
H32E C321 H32F 109.5 . .

loop_
_geom_bond_atom_site_label_1
_geom_bond_atom_site_label_2
_geom_bond_distance
_geom_bond_site_symmetry_2
Ni1 O4 1.940(2) .
Ni1 O21 1.969(3) .
Ni1 O1 1.995(2) .
Ni1 O33 2.018(2) .
Ni1 Cl1 2.5016(14) .
Ni1 S1 2.5685(12) .
Ni2 O2 1.950(2) .
Ni2 O1 1.981(2) .
Ni2 O22 2.007(3) .
Ni2 O25 2.019(2) .
Ni2 Cl1 2.5173(14) .
Ni2 S2 2.5686(12) .
Ni3 O2 1.934(2) .
Ni3 O29 1.981(2) .
Ni3 O3 1.993(2) .
Ni3 O26 2.015(2) .
Ni3 Cl1 2.5223(14) .
Ni3 S3 2.5497(12) .
Ni4 O4 1.955(3) .
Ni4 O3 2.001(2) .
Ni4 O34 2.002(3) .
Ni4 O30 2.009(3) .
Ni4 S4 2.5353(13) .
Ni4 Cl1 2.5444(14) .
Ni5 O5 2.012(3) .
Ni5 O8 2.037(3) .
Ni5 O23 2.042(3) .
Ni5 O53 2.086(7) .
Ni5 N5 2.091(4) .
Ni5 O53' 2.097(5) .
Ni5 S5 2.4523(16) .
Ni6 O5 1.983(3) .
Ni6 O35 1.984(3) .
Ni6 O24 2.017(3) .
Ni6 O6 2.023(2) .
Ni6 O53 2.226(7) .
Ni6 O53' 2.241(5) .
Ni6 S6 2.4745(13) .
Ni7 O6 1.968(3) .
Ni7 O36 1.993(3) .
Ni7 N7 2.024(3) .
Ni7 O7 2.185(3) .
Ni7 O60 2.313(6) .
Ni7 S7 2.3607(13) .
Ni8 O54' 1.984(5) .
Ni8 O54 2.006(7) .
Ni8 O8 2.047(3) .
Ni8 O7 2.076(2) .
Ni8 O40 2.099(3) 2
Ni8 O39 2.194(3) 2
Ni8 S8 2.3631(14) .
Ni8 C260 2.462(4) 2
Ni9 O37 2.016(3) .
Ni9 O9 2.017(2) .
Ni9 O12 2.022(2) .
Ni9 N1 2.083(3) .
Ni9 S9 2.4725(13) .
Ni9 Cl2 2.6059(14) .
Ni10 O10 1.975(3) .
Ni10 O9 1.981(2) .
Ni10 O48 2.003(3) 2
Ni10 O38 2.009(3) .
Ni10 S10 2.4706(14) .
Ni10 Cl2 2.7098(14) .
Ni11 O10 1.931(3) .
Ni11 O41 1.952(3) .
Ni11 O11 1.994(2) .
Ni11 O47 1.997(3) 2
Ni11 S11 2.4516(13) .
Ni11 Cl2 2.8519(13) .
Ni12 O12 2.015(3) .
Ni12 O11 2.017(2) .
Ni12 O42 2.031(3) .
Ni12 N2 2.099(3) .
Ni12 S12 2.4655(12) .
Ni12 Cl2 2.5916(13) .
Ni13 O13 1.988(2) .
Ni13 O27 1.990(6) .
Ni13 O27' 1.999(5) .
Ni13 O31 2.006(3) .
Ni13 O16 2.015(3) .
Ni13 O58' 2.204(7) .
Ni13 O58 2.218(5) .
Ni13 S13 2.4539(13) .
Ni14 O28' 1.933(5) .
Ni14 O13 1.986(3) .
Ni14 N6 2.013(3) .
Ni14 O14 2.065(2) .
Ni14 O58 2.079(5) .
Ni14 O28 2.122(6) .
Ni14 S14 2.4210(12) .
Ni15 O57 1.976(5) .
Ni15 O57' 2.016(9) .
Ni15 O15 2.063(2) .
Ni15 O14 2.073(2) .
Ni15 O52 2.100(2) 2
Ni15 O51 2.188(3) 2
Ni15 S15 2.3512(13) .
Ni15 C299 2.468(4) 2
Ni16 O59 1.969(5) .
Ni16 O16 2.019(2) .
Ni16 N8 2.050(6) .
Ni16 O15 2.054(2) .
Ni16 O32 2.074(3) .
Ni16 N8' 2.139(6) .
Ni16 O58' 2.215(8) .
Ni16 S16 2.4334(14) .
Ni17 O17 1.990(2) .
Ni17 O20 2.027(2) .
Ni17 O49 2.031(3) .
Ni17 N3 2.099(3) .
Ni17 S17 2.4716(14) .
Ni17 Cl3 2.5614(14) .
Ni18 O18 1.966(2) .
Ni18 O44 1.972(3) 2
Ni18 O17 1.982(2) .
Ni18 O50 2.005(3) .
Ni18 S18 2.4843(13) .
Ni18 Cl3 2.8237(14) .
Ni19 O18 1.963(3) .
Ni19 O46 1.968(3) .
Ni19 O19 2.002(2) .
Ni19 O43 2.010(2) 2
Ni19 S19 2.4603(12) .
Ni19 Cl3 2.7214(13) .
Ni20 O19 2.021(2) .
Ni20 O20 2.024(3) .
Ni20 O45 2.037(3) .
Ni20 N4 2.100(3) .
Ni20 S20 2.4587(12) .
Ni20 Cl3 2.6266(13) .
S1 C2 1.784(4) .
S1 C36 1.785(4) .
S2 C6 1.771(4) .
S2 C12 1.778(4) .
S3 C22 1.761(4) .
S3 C16 1.812(4) .
S4 C26 1.758(4) .
S4 C32 1.777(4) .
S5 C42 1.772(5) .
S5 C76 1.776(5) .
S6 C46 1.768(5) .
S6 C52 1.792(5) .
S7 C62 1.756(5) .
S7 C56 1.788(5) .
S8 C66 1.767(5) .
S8 C72 1.773(5) .
S9 C82 1.771(5) .
S9 C116 1.796(4) .
S10 C86 1.759(5) .
S10 C92 1.767(5) .
S11 C102 1.792(5) .
S11 C96 1.797(5) .
S12 C106 1.755(4) .
S12 C112 1.766(4) .
S13 C122 1.793(4) .
S13 C156 1.807(5) .
S14 C126 1.782(4) .
S14 C132 1.814(4) .
S15 C142 1.779(4) .
S15 C136 1.783(4) .
S16 C146 1.743(4) .
S16 C152 1.779(5) .
S17 C196 1.807(4) .
S17 C162 1.809(4) .
S18 C166 1.789(4) .
S18 C172 1.795(4) .
S19 C182 1.777(4) .
S19 C176 1.782(4) .
S20 C186 1.780(4) .
S20 C192 1.792(4) .
O1 C1 1.308(4) .
O2 C11 1.322(4) .
O3 C21 1.308(4) .
O4 C31 1.323(4) .
O5 C41 1.296(5) .
O6 C51 1.295(5) .
O7 C61 1.313(5) .
O8 C71 1.293(5) .
O9 C81 1.294(5) .
O10 C91 1.327(5) .
O11 C101 1.305(5) .
O12 C111 1.332(4) .
O13 C121 1.319(4) .
O14 C131 1.318(4) .
O15 C141 1.288(4) .
O16 C151 1.302(5) .
O17 C161 1.305(5) .
O18 C171 1.317(4) .
O19 C181 1.342(4) .
O20 C191 1.344(4) .
O21 C208 1.287(4) .
O22 C208 1.244(4) .
O23 C207 1.271(5) .
O24 C207 1.257(5) .
O25 C220 1.226(5) .
O26 C220 1.257(4) .
O27 C221 1.231(9) .
O28 C221 1.358(9) .
C221 C218 1.502(6) .
O27' C22A 1.247(5) .
O28' C22A 1.250(5) .
C22A C218 1.512(4) .
O29 C233 1.241(4) .
O30 C233 1.275(4) .
O31 C234 1.231(4) .
O32 C234 1.257(5) .
O33 C246 1.242(4) .
O34 C246 1.258(5) .
O35 C247 1.234(5) .
O36 C247 1.332(5) .
O37 C259 1.263(5) .
O38 C259 1.260(5) .
O39 C260 1.267(5) .
O39 Ni8 2.194(3) 2
O40 C260 1.270(5) .
O40 Ni8 2.099(3) 2
O41 C272 1.261(5) .
O42 C272 1.253(4) .
O43 C273 1.237(5) .
O43 Ni19 2.010(2) 2
O44 C273 1.277(5) .
O44 Ni18 1.972(3) 2
O45 C285 1.275(4) .
O46 C285 1.263(4) .
O47 C286 1.220(4) .
O47 Ni11 1.997(3) 2
O48 C286 1.265(4) .
O48 Ni10 2.003(3) 2
O49 C298 1.272(5) .
O50 C298 1.251(4) .
O51 C299 1.264(4) .
O51 Ni15 2.188(3) 2
O52 C299 1.269(5) .
O52 Ni15 2.100(2) 2
N1 C213 1.339(5) .
N1 C209 1.342(5) .
N2 C226 1.300(5) .
N2 C222 1.333(6) .
N3 C239 1.303(5) .
N3 C235 1.320(5) .
N4 C252 1.320(5) .
N4 C248 1.354(5) .
N5 C261 1.305(6) .
N5 C265 1.346(6) .
N6 C278 1.284(6) .
N6 C274 1.315(6) .
N7 C291 1.277(5) .
N7 C287 1.326(6) .
C1 C6 1.401(5) .
C1 C2 1.405(5) .
C2 C3 1.382(6) .
C3 C4 1.366(5) .
C3 H3 0.9300 .
C4 C5 1.363(6) .
C4 C7 1.516(5) .
C5 C6 1.403(5) .
C5 H5 0.9300 .
C7 C9 1.493(6) .
C7 C10 1.500(5) .
C7 C8 1.513(6) .
C8 H8A 0.9600 .
C8 H8B 0.9600 .
C8 H8C 0.9600 .
C9 H9A 0.9600 .
C9 H9B 0.9600 .
C9 H9C 0.9600 .
C10 H10A 0.9600 .
C10 H10B 0.9600 .
C10 H10C 0.9600 .
C11 C12 1.392(5) .
C11 C16 1.394(5) .
C12 C13 1.374(5) .
C13 C14 1.396(6) .
C13 H13 0.9300 .
C14 C15 1.377(6) .
C14 C17 1.525(5) .
C15 C16 1.368(5) .
C15 H15 0.9300 .
C17 C18 1.494(6) .
C17 C20 1.515(5) .
C17 C19 1.519(6) .
C18 H18A 0.9600 .
C18 H18B 0.9600 .
C18 H18C 0.9600 .
C19 H19A 0.9600 .
C19 H19B 0.9600 .
C19 H19C 0.9600 .
C20 H20A 0.9600 .
C20 H20B 0.9600 .
C20 H20C 0.9600 .
C21 C22 1.421(5) .
C21 C26 1.434(5) .
C22 C23 1.387(5) .
C23 C24 1.410(5) .
C23 H23 0.9300 .
C24 C25 1.395(6) .
C24 C27 1.538(5) .
C25 C26 1.367(5) .
C25 H25 0.9300 .
C27 C28 1.523(6) .
C27 C29 1.526(6) .
C27 C28' 1.530(6) .
C27 C29' 1.531(6) .
C27 C30' 1.539(6) .
C27 C30 1.543(6) .
C28 H28A 0.9600 .
C28 H28B 0.9600 .
C28 H28C 0.9600 .
C29 H29A 0.9600 .
C29 H29B 0.9600 .
C29 H29C 0.9600 .
C30 H30A 0.9600 .
C30 H30B 0.9600 .
C30 H30C 0.9600 .
C28' H28D 0.9600 .
C28' H28E 0.9600 .
C28' H28F 0.9600 .
C29' H29D 0.9600 .
C29' H29E 0.9600 .
C29' H29F 0.9600 .
C30' H30D 0.9600 .
C30' H30E 0.9600 .
C30' H30F 0.9600 .
C31 C32 1.409(5) .
C31 C36 1.418(5) .
C32 C33 1.388(5) .
C33 C34 1.432(6) .
C33 H33 0.9300 .
C34 C35 1.361(5) .
C34 C37 1.535(4) .
C35 C36 1.347(5) .
C35 H35 0.9300 .
C37 C40 1.510(6) .
C37 C38 1.514(6) .
C37 C38' 1.520(6) .
C37 C39 1.535(6) .
C37 C39' 1.540(6) .
C37 C40' 1.541(6) .
C38 H38A 0.9600 .
C38 H38B 0.9600 .
C38 H38C 0.9600 .
C39 H39A 0.9600 .
C39 H39B 0.9600 .
C39 H39C 0.9600 .
C40 H40A 0.9600 .
C40 H40B 0.9600 .
C40 H40C 0.9600 .
C38' H38D 0.9600 .
C38' H38E 0.9600 .
C38' H38F 0.9600 .
C39' H39D 0.9600 .
C39' H39E 0.9600 .
C39' H39F 0.9600 .
C40' H40D 0.9600 .
C40' H40E 0.9600 .
C40' H40F 0.9600 .
C41 C46 1.403(6) .
C41 C42 1.424(6) .
C42 C43 1.367(7) .
C43 C44 1.396(8) .
C43 H43 0.9300 .
C44 C45 1.415(7) .
C44 C47' 1.545(6) .
C44 C47 1.559(6) .
C45 C46 1.355(6) .
C45 H45 0.9300 .
C47 C50 1.534(7) .
C47 C48 1.541(7) .
C47 C49 1.547(6) .
C48 H48A 0.9600 .
C48 H48B 0.9600 .
C48 H48C 0.9600 .
C49 H49A 0.9600 .
C49 H49B 0.9600 .
C49 H49C 0.9600 .
C50 H50A 0.9600 .
C50 H50B 0.9600 .
C50 H50C 0.9600 .
C47' C48' 1.533(7) .
C47' C50' 1.539(7) .
C47' C49' 1.543(7) .
C48' H48D 0.9600 .
C48' H48E 0.9600 .
C48' H48F 0.9600 .
C49' H49D 0.9600 .
C49' H49E 0.9600 .
C49' H49F 0.9600 .
C50' H50D 0.9600 .
C50' H50E 0.9600 .
C50' H50F 0.9600 .
C51 C56 1.405(6) .
C51 C52 1.418(6) .
C52 C53 1.367(6) .
C53 C54 1.387(6) .
C53 H53 0.9300 .
C54 C55 1.377(6) .
C54 C57' 1.547(6) .
C54 C57 1.548(6) .
C55 C56 1.393(6) .
C55 H55 0.9300 .
C57 C59 1.522(7) .
C57 C58 1.526(7) .
C57 C60 1.546(6) .
C58 H58A 0.9600 .
C58 H58B 0.9600 .
C58 H58C 0.9600 .
C59 H59A 0.9600 .
C59 H59B 0.9600 .
C59 H59C 0.9600 .
C60 H60A 0.9600 .
C60 H60B 0.9600 .
C60 H60C 0.9600 .
C57' C58' 1.520(7) .
C57' C59' 1.537(7) .
C57' C60' 1.549(7) .
C58' H58D 0.9600 .
C58' H58E 0.9600 .
C58' H58F 0.9600 .
C59' H59D 0.9600 .
C59' H59E 0.9600 .
C59' H59F 0.9600 .
C60' H60D 0.9600 .
C60' H60E 0.9600 .
C60' H60F 0.9600 .
C61 C66 1.379(7) .
C61 C62 1.442(6) .
C62 C63 1.362(6) .
C63 C64 1.427(6) .
C63 H63 0.9300 .
C64 C65 1.391(6) .
C64 C67' 1.545(6) .
C64 C67 1.549(6) .
C65 C66 1.409(6) .
C65 H65 0.9300 .
C67 C69 1.522(7) .
C67 C68 1.527(7) .
C67 C70 1.532(7) .
C68 H68A 0.9600 .
C68 H68B 0.9600 .
C68 H68C 0.9600 .
C69 H69A 0.9600 .
C69 H69B 0.9600 .
C69 H69C 0.9600 .
C70 H70A 0.9600 .
C70 H70B 0.9600 .
C70 H70C 0.9600 .
C67' C69' 1.525(7) .
C67' C68' 1.529(7) .
C67' C70' 1.533(7) .
C68' H68D 0.9600 .
C68' H68E 0.9600 .
C68' H68F 0.9600 .
C69' H69D 0.9600 .
C69' H69E 0.9600 .
C69' H69F 0.9600 .
C70' H70D 0.9600 .
C70' H70E 0.9600 .
C70' H70F 0.9600 .
C71 C76 1.382(7) .
C71 C72 1.386(7) .
C72 C73 1.379(6) .
C73 C74 1.403(6) .
C73 H73 0.9300 .
C74 C75 1.484(6) .
C74 C77' 1.562(6) .
C74 C77 1.568(5) .
C75 C76 1.370(6) .
C75 H75 0.9300 .
C77 C80 1.533(6) .
C77 C78 1.544(7) .
C77 C79 1.545(7) .
C78 H78A 0.9600 .
C78 H78B 0.9600 .
C78 H78C 0.9600 .
C79 H79A 0.9600 .
C79 H79B 0.9600 .
C79 H79C 0.9600 .
C80 H80A 0.9600 .
C80 H80B 0.9600 .
C80 H80C 0.9600 .
C77' C80' 1.533(7) .
C77' C79' 1.537(7) .
C77' C78' 1.546(7) .
C78' H78D 0.9600 .
C78' H78E 0.9600 .
C78' H78F 0.9600 .
C79' H79D 0.9600 .
C79' H79E 0.9600 .
C79' H79F 0.9600 .
C80' H80D 0.9600 .
C80' H80E 0.9600 .
C80' H80F 0.9600 .
C81 C82 1.414(6) .
C81 C86 1.415(6) .
C82 C83 1.413(6) .
C83 C84 1.366(6) .
C83 H83 0.9300 .
C84 C85 1.430(6) .
C84 C87 1.523(5) .
C84 C87' 1.526(6) .
C85 C86 1.372(6) .
C85 H85A 0.9700 .
C85 H85B 0.9700 .
C87 C90 1.520(7) .
C87 C88 1.531(6) .
C87 C89 1.541(6) .
C88 H88A 0.9600 .
C88 H88B 0.9600 .
C88 H88C 0.9600 .
C89 H89A 0.9600 .
C89 H89B 0.9600 .
C89 H89C 0.9600 .
C90 H90A 0.9600 .
C90 H90B 0.9600 .
C90 H90C 0.9600 .
C87' C89' 1.523(7) .
C87' C90' 1.530(7) .
C87' C88' 1.543(7) .
C88' H88D 0.9600 .
C88' H88E 0.9600 .
C88' H88F 0.9600 .
C89' H89D 0.9600 .
C89' H89E 0.9600 .
C89' H89F 0.9600 .
C90' H90D 0.9600 .
C90' H90E 0.9600 .
C90' H90F 0.9600 .
C91 C96 1.367(7) .
C91 C92 1.401(7) .
C92 C93 1.402(6) .
C93 C94 1.407(6) .
C93 H93 0.9300 .
C94 C95 1.345(6) .
C94 C97' 1.543(6) .
C94 C97 1.555(6) .
C95 C96 1.434(6) .
C95 H95 0.9300 .
C97 C100 1.524(6) .
C97 C98 1.529(6) .
C97 C99 1.535(6) .
C98 H98A 0.9600 .
C98 H98B 0.9600 .
C98 H98C 0.9600 .
C99 H99A 0.9600 .
C99 H99B 0.9600 .
C99 H99C 0.9600 .
C100 H10D 0.9600 .
C100 H10E 0.9600 .
C100 H10F 0.9600 .
C97' C10A 1.521(7) .
C97' C99' 1.537(7) .
C97' C98' 1.542(7) .
C98' H98D 0.9600 .
C98' H98E 0.9600 .
C98' H98F 0.9600 .
C99' H99D 0.9600 .
C99' H99E 0.9600 .
C99' H99F 0.9600 .
C10A H10G 0.9600 .
C10A H10H 0.9600 .
C10A H10I 0.9600 .
C101 C102 1.380(6) .
C101 C106 1.420(6) .
C102 C103 1.389(6) .
C103 C104 1.399(6) .
C103 H103 0.9300 .
C104 C105 1.404(6) .
C104 C10B 1.552(5) .
C104 C107 1.555(5) .
C105 C106 1.382(6) .
C105 H105 0.9300 .
C107 C108 1.526(6) .
C107 C110 1.532(6) .
C107 C109 1.537(7) .
C108 H10J 0.9600 .
C108 H10K 0.9600 .
C108 H10L 0.9600 .
C109 H10M 0.9600 .
C109 H10N 0.9600 .
C109 H10O 0.9600 .
C110 H11A 0.9600 .
C110 H11B 0.9600 .
C110 H11C 0.9600 .
C10B C10D 1.528(7) .
C10B C10E 1.533(7) .
C10B C10C 1.534(7) .
C10C H10P 0.9600 .
C10C H10Q 0.9600 .
C10C H10R 0.9600 .
C10D H10S 0.9600 .
C10D H10T 0.9600 .
C10D H10U 0.9600 .
C10E H10V 0.9600 .
C10E H10W 0.9600 .
C10E H10X 0.9600 .
C111 C112 1.380(5) .
C111 C116 1.396(6) .
C112 C113 1.410(6) .
C113 C114 1.364(6) .
C113 H113 0.9300 .
C114 C115 1.355(6) .
C114 C117 1.519(5) .
C115 C116 1.413(6) .
C115 H115 0.9300 .
C117 C120 1.511(6) .
C117 C11A 1.514(7) .
C117 C119 1.522(6) .
C117 C11B 1.523(7) .
C117 C11C 1.530(7) .
C117 C118 1.534(6) .
C118 H11D 0.9600 .
C118 H11E 0.9600 .
C118 H11F 0.9600 .
C119 H11G 0.9600 .
C119 H11H 0.9600 .
C119 H11I 0.9600 .
C120 H12A 0.9600 .
C120 H12B 0.9600 .
C120 H12C 0.9600 .
C11A H11J 0.9600 .
C11A H11K 0.9600 .
C11A H11L 0.9600 .
C11B H11M 0.9600 .
C11B H11N 0.9600 .
C11B H11O 0.9600 .
C11C H11P 0.9600 .
C11C H11Q 0.9600 .
C11C H11S 0.9600 .
C121 C126 1.396(5) .
C121 C122 1.401(5) .
C122 C123 1.391(6) .
C123 C124 1.384(6) .
C123 H123 0.9300 .
C124 C125 1.400(6) .
C124 C127 1.551(5) .
C125 C126 1.365(5) .
C125 H125 0.9300 .
C127 C128 1.525(5) .
C127 C129 1.528(6) .
C127 C130 1.535(6) .
C127 C12A 1.536(6) .
C127 C12C 1.538(7) .
C127 C12B 1.556(6) .
C128 H12D 0.9600 .
C128 H12E 0.9600 .
C128 H12F 0.9600 .
C129 H12G 0.9600 .
C129 H12H 0.9600 .
C129 H12I 0.9600 .
C130 H13A 0.9600 .
C130 H13B 0.9600 .
C130 H13C 0.9600 .
C12A H12J 0.9600 .
C12A H12K 0.9600 .
C12A H12L 0.9600 .
C12B H12M 0.9600 .
C12B H12N 0.9600 .
C12B H12O 0.9600 .
C12C H12P 0.9600 .
C12C H12Q 0.9600 .
C12C H12R 0.9600 .
C131 C136 1.412(5) .
C131 C132 1.421(5) .
C132 C133 1.378(6) .
C133 C134 1.331(6) .
C133 H133 0.9300 .
C134 C135 1.411(6) .
C134 C137 1.530(5) .
C135 C136 1.358(5) .
C135 H135 0.9300 .
C137 C140 1.518(5) .
C137 C139 1.523(5) .
C137 C13B 1.524(7) .
C137 C138 1.527(6) .
C137 C13C 1.535(6) .
C137 C13A 1.544(7) .
C138 H13D 0.9600 .
C138 H13E 0.9600 .
C138 H13F 0.9600 .
C139 H13G 0.9600 .
C139 H13H 0.9600 .
C139 H13I 0.9600 .
C140 H14A 0.9600 .
C140 H14B 0.9600 .
C140 H14C 0.9600 .
C13A H13J 0.9600 .
C13A H13K 0.9600 .
C13A H13L 0.9600 .
C13B H13M 0.9600 .
C13B H13N 0.9600 .
C13B H13O 0.9600 .
C13C H13P 0.9600 .
C13C H13Q 0.9600 .
C13C H13R 0.9600 .
C141 C142 1.424(5) .
C141 C146 1.437(5) .
C142 C143 1.381(6) .
C143 C144 1.418(6) .
C143 H143 0.9300 .
C144 C145 1.372(6) .
C144 C147 1.533(5) .
C145 C146 1.403(6) .
C145 H145 0.9300 .
C147 C14C 1.523(6) .
C147 C150 1.527(7) .
C147 C149 1.532(7) .
C147 C14A 1.533(6) .
C147 C148 1.536(6) .
C147 C14B 1.539(6) .
C148 H14D 0.9600 .
C148 H14E 0.9600 .
C148 H14F 0.9600 .
C149 H14G 0.9600 .
C149 H14H 0.9600 .
C149 H14I 0.9600 .
C150 H15A 0.9600 .
C150 H15B 0.9600 .
C150 H15C 0.9600 .
C14A H14J 0.9600 .
C14A H14K 0.9600 .
C14A H14L 0.9600 .
C14B H14M 0.9600 .
C14B H14N 0.9600 .
C14B H14O 0.9600 .
C14C H14P 0.9600 .
C14C H14Q 0.9600 .
C14C H14R 0.9600 .
C151 C156 1.400(6) .
C151 C152 1.401(6) .
C152 C153 1.374(6) .
C153 C154 1.384(6) .
C153 H153 0.9300 .
C154 C155 1.395(6) .
C154 C157 1.521(5) .
C154 C15A 1.539(6) .
C155 C156 1.388(6) .
C155 H155 0.9300 .
C157 C160 1.507(7) .
C157 C158 1.509(7) .
C157 C159 1.518(6) .
C158 H15D 0.9600 .
C158 H15E 0.9600 .
C158 H15F 0.9600 .
C159 H15G 0.9600 .
C159 H15H 0.9600 .
C159 H15I 0.9600 .
C160 H16A 0.9600 .
C160 H16B 0.9600 .
C160 H16C 0.9600 .
C15A C15C 1.525(7) .
C15A C15B 1.534(7) .
C15A C15D 1.534(7) .
C15B H15J 0.9600 .
C15B H15K 0.9600 .
C15B H15L 0.9600 .
C15C H15M 0.9600 .
C15C H15N 0.9600 .
C15C H15O 0.9600 .
C15D H15P 0.9600 .
C15D H15Q 0.9600 .
C15D H15R 0.9600 .
C161 C162 1.383(6) .
C161 C166 1.398(6) .
C162 C163 1.343(6) .
C163 C164 1.400(7) .
C163 H163 0.9300 .
C164 C165 1.425(7) .
C164 C16A 1.546(6) .
C164 C167 1.553(5) .
C165 C166 1.370(6) .
C165 H165 0.9300 .
C167 C169 1.523(7) .
C167 C168 1.525(7) .
C167 C170 1.533(6) .
C168 H16D 0.9600 .
C168 H16E 0.9600 .
C168 H16F 0.9600 .
C169 H16G 0.9600 .
C169 H16H 0.9600 .
C169 H16I 0.9600 .
C170 H17A 0.9600 .
C170 H17B 0.9600 .
C170 H17C 0.9600 .
C16A C16B 1.520(7) .
C16A C16D 1.525(7) .
C16A C16C 1.528(7) .
C16B H16J 0.9600 .
C16B H16K 0.9600 .
C16B H16L 0.9600 .
C16C H16M 0.9600 .
C16C H16N 0.9600 .
C16C H16O 0.9600 .
C16D H16P 0.9600 .
C16D H16Q 0.9600 .
C16D H16R 0.9600 .
C171 C172 1.367(5) .
C171 C176 1.402(5) .
C172 C173 1.391(5) .
C173 C174 1.373(6) .
C173 H173 0.9300 .
C174 C175 1.381(6) .
C174 C177 1.522(5) .
C175 C176 1.392(5) .
C175 H175 0.9300 .
C177 C17A 1.510(7) .
C177 C17B 1.511(7) .
C177 C178 1.515(6) .
C177 C17C 1.516(7) .
C177 C179 1.520(5) .
C177 C180 1.558(5) .
C178 H17D 0.9600 .
C178 H17E 0.9600 .
C178 H17F 0.9600 .
C179 H17G 0.9600 .
C179 H17H 0.9600 .
C179 H17I 0.9600 .
C180 H18D 0.9600 .
C180 H18E 0.9600 .
C180 H18F 0.9600 .
C17A H17J 0.9600 .
C17A H17K 0.9600 .
C17A H17L 0.9600 .
C17B H17M 0.9600 .
C17B H17N 0.9600 .
C17B H17O 0.9600 .
C17C H17P 0.9600 .
C17C H17Q 0.9600 .
C17C H17R 0.9600 .
C181 C182 1.380(5) .
C181 C186 1.395(5) .
C182 C183 1.387(5) .
C183 C184 1.376(5) .
C183 H183 0.9300 .
C184 C185 1.379(5) .
C184 C187 1.507(4) .
C185 C186 1.390(5) .
C185 H185 0.9300 .
C187 C189 1.496(6) .
C187 C190 1.501(5) .
C187 C188 1.504(5) .
C188 H18G 0.9600 .
C188 H18H 0.9600 .
C188 H18I 0.9600 .
C189 H18J 0.9600 .
C189 H18K 0.9600 .
C189 H18L 0.9600 .
C190 H19D 0.9600 .
C190 H19E 0.9600 .
C190 H19F 0.9600 .
C191 C196 1.386(5) .
C191 C192 1.390(5) .
C192 C193 1.380(5) .
C193 C194 1.385(6) .
C193 H193 0.9300 .
C194 C195 1.356(6) .
C194 C197 1.534(5) .
C195 C196 1.372(6) .
C195 H195 0.9300 .
C197 C19B 1.514(7) .
C197 C19A 1.519(7) .
C197 C198 1.523(6) .
C197 C19C 1.536(6) .
C197 C200 1.539(5) .
C197 C199 1.547(6) .
C198 H19G 0.9600 .
C198 H19H 0.9600 .
C198 H19I 0.9600 .
C199 H19J 0.9600 .
C199 H19K 0.9600 .
C199 H19L 0.9600 .
C200 H20D 0.9600 .
C200 H20E 0.9600 .
C200 H20F 0.9600 .
C19A H19M 0.9600 .
C19A H19N 0.9600 .
C19A H19O 0.9600 .
C19B H19P 0.9600 .
C19B H19Q 0.9600 .
C19B H19R 0.9600 .
C19C H19S 0.9600 .
C19C H19T 0.9600 .
C19C H19U 0.9600 .
C201 C202 1.373(5) .
C201 C206 1.379(5) .
C201 C207 1.535(6) .
C202 C203 1.388(6) .
C202 H202 0.9300 .
C203 C204 1.395(5) .
C203 C211 1.485(5) .
C204 C205 1.381(5) .
C204 H204 0.9300 .
C205 C206 1.368(5) .
C205 C208 1.523(5) .
C206 H206 0.9300 .
C209 C210 1.385(5) .
C209 H209 0.9300 .
C210 C211 1.396(5) .
C210 H210 0.9300 .
C211 C212 1.391(6) .
C212 C213 1.410(5) .
C212 H212 0.9300 .
C213 H213 0.9300 .
C214 C219 1.391(6) .
C214 C215 1.394(5) .
C214 C220 1.537(5) .
C215 C216 1.412(5) .
C215 H215 0.9300 .
C216 C217 1.376(6) .
C216 C224 1.430(6) .
C217 C218 1.391(5) .
C217 H217 0.9300 .
C218 C219 1.402(5) .
C219 H219 0.9300 .
C222 C223 1.356(6) .
C222 H222 0.9300 .
C223 C224 1.401(6) .
C223 H223 0.9300 .
C224 C225 1.362(6) .
C225 C226 1.411(6) .
C225 H225 0.9300 .
C226 H226 0.9300 .
C227 C228 1.366(5) .
C227 C232 1.398(5) .
C227 C233 1.497(5) .
C228 C229 1.391(5) .
C228 H228 0.9300 .
C229 C230 1.376(5) .
C229 C234 1.474(6) .
C230 C231 1.363(6) .
C230 H230 0.9300 .
C231 C232 1.405(6) .
C231 C237 1.495(5) .
C232 H232 0.9300 .
C235 C236 1.387(5) .
C235 H235 0.9300 .
C236 C237 1.357(6) .
C236 H236 0.9300 .
C237 C238 1.367(6) .
C238 C239 1.396(5) .
C238 H238 0.9300 .
C239 H239 0.9300 .
C240 C241 1.368(5) .
C240 C245 1.387(5) .
C240 C246 1.519(5) .
C241 C242 1.374(5) .
C241 H241 0.9300 .
C242 C243 1.365(5) .
C242 C247 1.520(6) .
C243 C244 1.380(6) .
C243 H243 0.9300 .
C244 C245 1.393(5) .
C244 C250 1.475(5) .
C245 H245 0.9300 .
C248 C249 1.367(6) .
C248 H248 0.9300 .
C249 C250 1.382(6) .
C249 H249 0.9300 .
C250 C251 1.387(6) .
C251 C252 1.407(6) .
C251 H251 0.9300 .
C252 H252 0.9300 .
C253 C258 1.371(5) .
C253 C254 1.372(5) .
C253 C259 1.488(6) .
C254 C255 1.365(5) .
C254 H254 0.9300 .
C255 C256 1.387(5) .
C255 C260 1.496(6) .
C256 C257 1.414(6) .
C256 H256 0.9300 .
C257 C258 1.405(6) .
C257 C263 1.483(6) .
C258 H258 0.9300 .
C260 Ni8 2.461(4) 2
C261 C262 1.383(6) .
C261 H261 0.9300 .
C262 C263 1.335(7) .
C262 H262 0.9300 .
C263 C264 1.402(6) .
C264 C265 1.407(6) .
C264 H264 0.9300 .
C265 H265 0.9300 .
C266 C271 1.403(6) .
C266 C267 1.416(5) .
C266 C272 1.527(6) .
C267 C268 1.369(5) .
C267 H267 0.9300 .
C268 C269 1.366(5) .
C268 C273 1.507(5) .
C269 C270 1.387(5) .
C269 H269 0.9300 .
C270 C271 1.346(6) .
C270 C276 1.462(6) .
C271 H271 0.9300 .
C274 C275 1.410(6) .
C274 H274 0.9300 .
C275 C276 1.379(6) .
C275 H275 0.9300 .
C276 C277 1.330(6) .
C277 C278 1.425(7) .
C277 H277 0.9300 .
C278 H278 0.9300 .
C279 C280 1.366(5) .
C279 C284 1.375(5) .
C279 C285 1.482(5) .
C280 C281 1.372(5) .
C280 H280 0.9300 .
C281 C282 1.369(5) .
C281 C286 1.478(5) .
C282 C283 1.415(5) .
C282 H282 0.9300 .
C283 C284 1.381(5) .
C283 C289 1.503(5) .
C284 H284 0.9300 .
C287 C288 1.348(6) .
C287 H287 0.9300 .
C288 C289 1.357(5) .
C288 H288 0.9300 .
C289 C290 1.395(6) .
C290 C291 1.375(6) .
C290 H290 0.9300 .
C291 H291 0.9300 .
C292 C293 1.363(5) .
C292 C297 1.368(5) .
C292 C298 1.518(5) .
C293 C294 1.376(5) .
C293 H293 0.9300 .
C294 C295 1.384(5) .
C294 C299 1.525(5) .
C295 C296 1.409(5) .
C295 H295 0.9300 .
C296 C297 1.387(5) .
C296 C302 1.495(6) .
C296 C30C 1.496(5) .
C297 H297 0.9300 .
C299 Ni15 2.468(4) 2
N8 C300 1.357(10) .
N8 C304 1.381(10) .
C300 C301 1.354(11) .
C300 H300 0.9300 .
C301 C302 1.319(11) .
C301 H301 0.9300 .
C302 C303 1.384(11) .
C303 C304 1.365(11) .
C303 H303 0.9300 .
C304 H304 0.9300 .
N8' C30A 1.316(10) .
N8' C30E 1.337(10) .
C30A C30B 1.408(10) .
C30A H30G 0.9300 .
C30B C30C 1.446(11) .
C30B H30H 0.9300 .
C30C C30D 1.393(11) .
C30D C30E 1.361(10) .
C30D H30I 0.9300 .
C30E H30J 0.9300 .
O53' C31A 1.243(6) .
O54' C31A 1.251(6) .
C31A H31A 0.9300 .
O53 C311 1.239(7) .
O54 C311 1.252(6) .
O55 C312 1.243(6) .
O55 H55O 0.8400 .
O56 C312 1.279(6) .
N9 C313 1.359(6) .
N9 C317 1.364(6) .
C305 C310 1.379(6) .
C305 C306 1.398(6) .
C305 C311 1.501(6) .
C306 C307 1.387(6) .
C306 H306 0.9300 .
C307 C308 1.386(6) .
C307 C312 1.503(6) .
C308 C309 1.394(6) .
C308 H308 0.9300 .
C309 C310 1.380(6) .
C309 C315 1.492(6) .
C310 H310 0.9300 .
C313 C314 1.424(7) .
C313 H313 0.9300 .
C314 C315 1.394(6) .
C314 H314 0.9300 .
C315 C316 1.375(6) .
C316 C317 1.424(7) .
C316 H316 0.9300 .
C317 H317 0.9300 .
O57 C318 1.260(9) .
O58 C318 1.255(9) .
O59 C318 1.320(9) .
O57' C31B 1.362(12) .
O58' C31B 1.356(12) .
C31B N10 1.375(6) .
N10 C31C 1.503(7) .
N10 C31D 1.506(7) .
C31C H31B 0.9600 .
C31C H31C 0.9600 .
C31C H31D 0.9600 .
C31D H31E 0.9600 .
C31D H31F 0.9600 .
C31D H31G 0.9600 .
O60 C319 1.164(7) .
C319 N11 1.332(6) .
C319 H319 0.9300 .
N11 C320 1.467(6) .
N11 C321 1.479(7) .
C320 H32A 0.9600 .
C320 H32B 0.9600 .
C320 H32C 0.9600 .
C321 H32D 0.9600 .
C321 H32E 0.9600 .
C321 H32F 0.9600 .
